data_1547531
loop_
_publ_author_name
'Chang, Xiao-Yong'
'Xu, Guang-Tao'
'Cao, Bei'
'Wang, Juan-Yu'
'Huang, Jie-Sheng'
'Che, Chi-Ming'

_publ_section_title
;
 Assembly of strongly phosphorescent hetero-bimetallic and -trimetallic
 [2]catenane structures based on a coinage metal alkynyl system
;
_journal_name_full 'Chem. Sci.'
_journal_paper_doi 10.1039/C7SC03529B
_journal_year 2017
_chemical_formula_moiety 'C256 H336 Ag8 Cu8, 5(C H2 Cl2), C0.44 H0.88 Cl0.98, C0.56 H1.12 Cl1.02'
_chemical_formula_sum 'C262 H348 Ag8 Cl12 Cu8'
_chemical_formula_weight 5294.06
_chemical_name_systematic 2
_space_group_crystal_system triclinic
_space_group_IT_number 2
_space_group_name_Hall '-P 1'
_space_group_name_H-M_alt 'P -1'
_symmetry_space_group_name_Hall '-P 1'
_symmetry_space_group_name_H-M 'P -1'
_atom_sites_solution_hydrogens geom
_audit_creation_date 2015-02-19
_audit_creation_method
;
Olex2 1.2
(compiled 2015.01.26 svn.r3150 for OlexSys, GUI svn.r4998)
;
_audit_update_record
;
2016-08-18 deposited with the CCDC.
2017-09-18 downloaded from the CCDC.
;
_cell_angle_alpha 87.8191(17)
_cell_angle_beta 73.8816(16)
_cell_angle_gamma 72.2845(16)
_cell_formula_units_Z 2
_cell_length_a 20.1746(12)
_cell_length_b 20.4429(12)
_cell_length_c 34.225(2)
_cell_measurement_reflns_used 9583
_cell_measurement_temperature 100
_cell_measurement_theta_max 67.63
_cell_measurement_theta_min 2.70
_cell_volume 12900.8(13)
_computing_cell_refinement 'SAINT v8.34A (Bruker, 2013)'
_computing_data_reduction 'SAINT v8.34A (Bruker, 2013)'
_computing_molecular_graphics 'Olex2 (Dolomanov et al., 2009)'
_computing_publication_material 'Olex2 (Dolomanov et al., 2009)'
_computing_structure_refinement 'XL (Sheldrick, 2008)'
_diffrn_ambient_temperature 100.0
_diffrn_measured_fraction_theta_full 0.974
_diffrn_measured_fraction_theta_max 0.974
_diffrn_measurement_device_type 'Bruker APEX-II CCD'
_diffrn_measurement_method '\f and \w scans'
_diffrn_radiation_type CuK\a
_diffrn_radiation_wavelength 1.54178
_diffrn_reflns_av_R_equivalents 0.0715
_diffrn_reflns_av_unetI/netI 0.0370
_diffrn_reflns_Laue_measured_fraction_full 0.974
_diffrn_reflns_Laue_measured_fraction_max 0.974
_diffrn_reflns_limit_h_max 24
_diffrn_reflns_limit_h_min -23
_diffrn_reflns_limit_k_max 24
_diffrn_reflns_limit_k_min -24
_diffrn_reflns_limit_l_max 40
_diffrn_reflns_limit_l_min -40
_diffrn_reflns_number 300578
_diffrn_reflns_point_group_measured_fraction_full 0.974
_diffrn_reflns_point_group_measured_fraction_max 0.974
_diffrn_reflns_theta_full 67.679
_diffrn_reflns_theta_max 67.692
_diffrn_reflns_theta_min 1.345
_diffrn_standards_number 0
_exptl_absorpt_coefficient_mu 6.946
_exptl_absorpt_correction_T_max 0.7530
_exptl_absorpt_correction_T_min 0.3493
_exptl_absorpt_correction_type multi-scan
_exptl_absorpt_process_details
'SADABS-2012/1 (Bruker,2012) was used for absorption correction. wR2(int) was 0.1537 before and 0.1099 after correction. The Ratio of minimum to maximum transmission is 0.4639. The \l/2 correction factor is 0.0015.'
_exptl_crystal_colour yellow
_exptl_crystal_colour_primary yellow
_exptl_crystal_density_diffrn 1.363
_exptl_crystal_description block
_exptl_crystal_F_000 5464
_exptl_crystal_preparation 'solvent evaporation, Luminescent'
_exptl_crystal_recrystallization_method 'Re-crystallisation from solvent: dichloromethane'
_exptl_crystal_size_max 0.35
_exptl_crystal_size_mid 0.25
_exptl_crystal_size_min 0.1
_refine_diff_density_max 4.482
_refine_diff_density_min -1.895
_refine_diff_density_rms 0.196
_refine_ls_extinction_method none
_refine_ls_goodness_of_fit_ref 1.047
_refine_ls_hydrogen_treatment constr
_refine_ls_matrix_type full
_refine_ls_number_parameters 2892
_refine_ls_number_reflns 45465
_refine_ls_number_restraints 265
_refine_ls_restrained_S_all 1.049
_refine_ls_R_factor_all 0.0846
_refine_ls_R_factor_gt 0.0803
_refine_ls_shift/su_max 0.015
_refine_ls_shift/su_mean 0.000
_refine_ls_structure_factor_coef Fsqd
_refine_ls_weighting_details 'w=1/[\s^2^(Fo^2^)+(0.1617P)^2^+68.3794P] where P=(Fo^2^+2Fc^2^)/3'
_refine_ls_weighting_scheme calc
_refine_ls_wR_factor_gt 0.2342
_refine_ls_wR_factor_ref 0.2400
_reflns_Friedel_coverage 0.000
_reflns_number_gt 41298
_reflns_number_total 45465
_reflns_threshold_expression 'I > 2\s(I)'
_cod_data_source_file c7sc03529b2.cif
_cod_data_source_block cxy176_0m-sr
_cod_original_cell_volume 12900.6(13)
_cod_database_code 1547531
_shelxl_version_number 2013-4
_shelx_space_group_comment
;
The symmetry employed for this shelxl refinement is uniquely defined
by the following loop, which should always be used as a source of
symmetry information in preference to the above space-group names.
They are only intended as comments.
;
_olex2_refinement_description
;
1. Fixed Uiso
 At 1.2 times of:
  All C(H) groups, All C(H,H) groups
 At 1.5 times of:
  All C(H,H,H) groups
2. Restrained distances
 Cl1-C273 = Cl4-C274 = Cl3-C274 = Cl2-C273
 1.79 with sigma of 0.02
 C138-C137 = C140-C137 = C290-C287 = C137-C139 = C288-C287 = C287-C289
 1.54 with sigma of 0.02
 C303-C306 = C220-C217 = C303-C304 = C218-C217 = C303-C305 = C219-C217
 1.54 with sigma of 0.02
 C10A-C9A = C10-C9 = C11A-C9A = C11-C9 = C12A-C9A = C12-C9
 1.54 with sigma of 0.02
 C25-C27 = C26-C25 = C25-C28 = C28A-C25A = C26A-C25A = C27A-C25A
 1.54 with sigma of 0.02
 C291-C293 = C141-C143 = C141-C144 = C291-C294 = C141-C142 = C291-C292
 1.54 with sigma of 0.02
 C159-C157 = C297-C295 = C158-C157 = C160-C157 = C298-C295 = C296-C295
 1.53 with sigma of 0.02
 C170-C169 = C300-C299 = C301-C299 = C171-C169 = C302-C299 = C172-C169
 1.53 with sigma of 0.02
 C32-C29 = C32A-C29A = C31-C29 = C30A-C29A = C30-C29 = C31A-C29A
 1.54 with sigma of 0.02
 C43-C41 = C43A-C41A = C42A-C41A = C42-C41 = C41A-C44A = C41-C44
 1.54 with sigma of 0.02
 Cl13-C279
 1.79 with sigma of 0.02
 Cl14-C279 = Cl15-C280 = Cl16-C280
 1.79 with sigma of 0.02
 Cl1-Cl2 = Cl4-Cl3
 2.9 with sigma of 0.04
 C293-C292 = C143-C142
 2.53 with sigma of 0.04
 C292-C294 = C142-C144
 2.53 with sigma of 0.04
 C144-C143 = C294-C293
 2.53 with sigma of 0.04
 C172-C170 = C300-C302
 2.5 with sigma of 0.04
 C302-C301 = C172-C171
 2.5 with sigma of 0.04
 C300-C301 = C170-C171
 2.5 with sigma of 0.04
 C32A-C31A
 2.53 with sigma of 0.04
 C30A-C31A
 2.53 with sigma of 0.04
 Cl14-Cl13
 2.9 with sigma of 0.04
 Cl15-Cl16
 2.9 with sigma of 0.04
 C45-C39 \\sim C45A-C39
 with sigma of 0.02
 C45A-C48A \\sim C45-C46 \\sim C46A-C45A \\sim C45-C47 \\sim C45A-C47A
 with sigma of 0.02
3. Rigid bond restraints
 C137, C138, C139, C140
 with sigma for 1-2 distances of 0.01 and sigma for 1-3 distances of 0.01
4. Uiso/Uaniso restraints and constraints
Cl3 \\sim Cl4 \\sim C274: within 2A with sigma of 0.01 and sigma for terminal
atoms of 0.02
C9 \\sim C10 \\sim C11 \\sim C12: within 1.7A with sigma of 0.01 and sigma for
terminal atoms of 0.02
C141 \\sim C142 \\sim C143 \\sim C144: within 1.7A with sigma of 0.01 and sigma
for terminal atoms of 0.02
C295 \\sim C296 \\sim C297 \\sim C298: within 1.7A with sigma of 0.01 and sigma
for terminal atoms of 0.02
C169 \\sim C170 \\sim C171 \\sim C172: within 1.7A with sigma of 0.01 and sigma
for terminal atoms of 0.02
C29 \\sim C30 \\sim C31 \\sim C32: within 1.7A with sigma of 0.01 and sigma for
terminal atoms of 0.02
C122 \\sim C123 \\sim C124: within 2.7A with sigma of 0.01 and sigma for
terminal atoms of 0.02
C137 \\sim C138 \\sim C139 \\sim C140: within 1.7A with sigma of 0.01 and sigma
for terminal atoms of 0.02
Uanis(C171) \\sim Ueq, Uanis(C169) \\sim Ueq: with sigma of 0.005 and sigma for
terminal atoms of 0.01
Uanis(C254) \\sim Ueq: with sigma of 0.01 and sigma for terminal atoms of 0.02
Uanis(C15) \\sim Ueq: with sigma of 0.01 and sigma for terminal atoms of 0.02
Uanis(C42) \\sim Ueq: with sigma of 0.01 and sigma for terminal atoms of 0.02
Uanis(C254) \\sim Ueq: with sigma of 0.01 and sigma for terminal atoms of 0.02
Uanis(Cl1) = Uanis(Cl4)
Uanis(Cl2) = Uanis(Cl3)
Uanis(C273) = Uanis(C274)
Uanis(C47) = Uanis(C47A)
Uanis(C45) = Uanis(C45A)
Uanis(C138) = Uanis(C288)
Uanis(C137) = Uanis(C287)
Uanis(C140) = Uanis(C290)
Uanis(C139) = Uanis(C289)
Uanis(C217) = Uanis(C303)
Uanis(C160) = Uanis(C298)
Uanis(C159) = Uanis(C297)
Uanis(C46A) = Uanis(C48)
Uanis(C46) = Uanis(C48A)
Uanis(C10) = Uanis(C10A)
Uanis(C11) = Uanis(C11A)
Uanis(C12) = Uanis(C12A)
Uanis(C9) = Uanis(C9A)
Uanis(C29) = Uanis(C29A)
Uanis(C25) = Uanis(C25A)
Uanis(C26) = Uanis(C26A)
Uanis(C27A) = Uanis(C27)
Uanis(C28A) = Uanis(C28)
Uanis(C141) = Uanis(C291)
Uanis(C292) = Uanis(C142)
Uanis(C293) = Uanis(C143)
Uanis(C144) = Uanis(C294)
Uanis(C158) = Uanis(C296)
Uanis(C157) = Uanis(C295)
Uanis(C302) = Uanis(C172)
Uanis(C170) = Uanis(C300)
Uanis(C301) = Uanis(C171)
Uanis(C169) = Uanis(C299)
Uanis(C31) = Uanis(C32A)
Uanis(C32) = Uanis(C30A)
Uanis(C30) = Uanis(C31A)
Uanis(C41) = Uanis(C41A)
Uanis(C43) = Uanis(C43A)
Uanis(C42) = Uanis(C42A)
Uanis(C23) = Uanis(C23A)
Uanis(C24) = Uanis(C24A)
Uanis(C21) = Uanis(C21A)
Uanis(C22) = Uanis(C22A)
Uanis(C19) = Uanis(C19A)
Uanis(C20) = Uanis(C20A)
Uanis(C44) = Uanis(C44A)
Uanis(C131) = Uanis(C281)
Uanis(C136) = Uanis(C286)
Uanis(C135) = Uanis(C285)
Uanis(C134) = Uanis(C284)
Uanis(C133) = Uanis(C283)
Uanis(C132) = Uanis(C282)
Uanis(C280) = Uanis(C279)
Uanis(Cl14) = Uanis(Cl16)
Uanis(Cl13) = Uanis(Cl15)
5. Others
 Sof(C19A)=Sof(C24A)=Sof(H24D)=Sof(C23A)=Sof(C22A)=Sof(H22M)=Sof(C21A)=
 Sof(C20A)=Sof(H20S)=Sof(C25A)=Sof(C26A)=Sof(H26D)=Sof(H26E)=Sof(H26F)=
 Sof(C27A)=Sof(H27D)=Sof(H27E)=Sof(H27F)=Sof(C28A)=Sof(H28J)=Sof(H28K)=
 Sof(H28L)=Sof(C29A)=Sof(C30A)=Sof(H30V)=Sof(H30W)=Sof(H30X)=Sof(C31A)=
 Sof(H31D)=Sof(H31E)=Sof(H31F)=Sof(C32A)=Sof(H32D)=Sof(H32E)=Sof(H32F)=1-FVAR(1)
 Sof(C19)=Sof(C24)=Sof(H24)=Sof(C23)=Sof(C22)=Sof(H22)=Sof(C21)=Sof(C20)=
 Sof(H20)=Sof(C25)=Sof(C26)=Sof(H26A)=Sof(H26B)=Sof(H26C)=Sof(C27)=Sof(H27A)=
 Sof(H27B)=Sof(H27C)=Sof(C28)=Sof(H28A)=Sof(H28B)=Sof(H28C)=Sof(C29)=Sof(C30)=
 Sof(H30A)=Sof(H30B)=Sof(H30C)=Sof(C31)=Sof(H31A)=Sof(H31B)=Sof(H31C)=Sof(C32)=
 Sof(H32A)=Sof(H32B)=Sof(H32C)=FVAR(1)
 Sof(C45A)=Sof(C46A)=Sof(H46D)=Sof(H46E)=Sof(H46F)=Sof(C47A)=Sof(H47D)=
 Sof(H47E)=Sof(H47F)=Sof(C48A)=Sof(H48D)=Sof(H48E)=Sof(H48F)=1-FVAR(2)
 Sof(C45)=Sof(C46)=Sof(H46A)=Sof(H46B)=Sof(H46C)=Sof(C47)=Sof(H47A)=Sof(H47B)=
 Sof(H47C)=Sof(C48)=Sof(H48A)=Sof(H48B)=Sof(H48C)=FVAR(2)
 Sof(C303)=Sof(C304)=Sof(H30M)=Sof(H30N)=Sof(H30O)=Sof(C305)=Sof(H30P)=
 Sof(H30Q)=Sof(H30R)=Sof(C306)=Sof(H30S)=Sof(H30T)=Sof(H30U)=1-FVAR(3)
 Sof(C217)=Sof(C218)=Sof(H21A)=Sof(H21B)=Sof(H21C)=Sof(C219)=Sof(H21D)=
 Sof(H21E)=Sof(H21F)=Sof(C220)=Sof(H22A)=Sof(H22B)=Sof(H22C)=FVAR(3)
 Sof(C282)=Sof(H282)=Sof(C281)=Sof(C286)=Sof(H286)=Sof(C285)=Sof(C284)=
 Sof(H284)=Sof(C283)=Sof(C287)=Sof(C288)=Sof(H28D)=Sof(H28E)=Sof(H28F)=
 Sof(C289)=Sof(H28G)=Sof(H28H)=Sof(H28I)=Sof(C290)=Sof(H29A)=Sof(H29B)=
 Sof(H29C)=1-FVAR(4)
 Sof(C131)=Sof(C136)=Sof(H136)=Sof(C135)=Sof(C134)=Sof(H134)=Sof(C133)=
 Sof(C132)=Sof(H132)=Sof(C137)=Sof(C138)=Sof(H13A)=Sof(H13B)=Sof(H13C)=
 Sof(C139)=Sof(H13D)=Sof(H13E)=Sof(H13F)=Sof(C140)=Sof(H14D)=Sof(H14E)=
 Sof(H14F)=FVAR(4)
 Sof(Cl3)=Sof(Cl4)=1-FVAR(5)
 Sof(Cl1)=Sof(Cl2)=FVAR(5)
 Sof(C295)=Sof(C296)=Sof(H29M)=Sof(H29N)=Sof(H29O)=Sof(C297)=Sof(H29P)=
 Sof(H29Q)=Sof(H29R)=Sof(C298)=Sof(H29S)=Sof(H29T)=Sof(H29U)=1-FVAR(6)
 Sof(C157)=Sof(C158)=Sof(H15M)=Sof(H15N)=Sof(H15O)=Sof(C159)=Sof(H15P)=
 Sof(H15Q)=Sof(H15R)=Sof(C160)=Sof(H16D)=Sof(H16E)=Sof(H16F)=FVAR(6)
 Sof(C9A)=Sof(C10A)=Sof(H10M)=Sof(H10N)=Sof(H10O)=Sof(C11A)=Sof(H11M)=
 Sof(H11N)=Sof(H11O)=Sof(C12A)=Sof(H12V)=Sof(H12W)=Sof(H12X)=1-FVAR(7)
 Sof(C9)=Sof(C10)=Sof(H10A)=Sof(H10B)=Sof(H10C)=Sof(C11)=Sof(H11A)=Sof(H11B)=
 Sof(H11C)=Sof(C12)=Sof(H12A)=Sof(H12B)=Sof(H12C)=FVAR(7)
 Sof(C291)=Sof(C292)=Sof(H29D)=Sof(H29E)=Sof(H29F)=Sof(C293)=Sof(H29G)=
 Sof(H29H)=Sof(H29I)=Sof(C294)=Sof(H29J)=Sof(H29K)=Sof(H29L)=1-FVAR(8)
 Sof(C141)=Sof(C142)=Sof(H14G)=Sof(H14H)=Sof(H14I)=Sof(C143)=Sof(H14J)=
 Sof(H14K)=Sof(H14L)=Sof(C144)=Sof(H14M)=Sof(H14N)=Sof(H14O)=FVAR(8)
 Sof(C274)=Sof(H27O)=Sof(H27P)=1-FVAR(9)
 Sof(C273)=Sof(H27Q)=Sof(H27R)=FVAR(9)
 Sof(Cl13)=Sof(Cl14)=Sof(C279)=Sof(H27S)=Sof(H27T)=1-FVAR(10)
 Sof(Cl15)=Sof(Cl16)=Sof(C280)=Sof(H28M)=Sof(H28N)=FVAR(10)
 Sof(C299)=Sof(C300)=Sof(H30D)=Sof(H30E)=Sof(H30F)=Sof(C301)=Sof(H30G)=
 Sof(H30H)=Sof(H30I)=Sof(C302)=Sof(H30J)=Sof(H30K)=Sof(H30L)=1-FVAR(11)
 Sof(C169)=Sof(C170)=Sof(H17A)=Sof(H17B)=Sof(H17C)=Sof(C171)=Sof(H17D)=
 Sof(H17E)=Sof(H17F)=Sof(C172)=Sof(H17G)=Sof(H17H)=Sof(H17I)=FVAR(11)
 Fixed Sof: C41(0.75) C42(0.75) H42A(0.75) H42B(0.75) H42C(0.75) C43(0.75)
 H43A(0.75) H43B(0.75) H43C(0.75) C44(0.75) H44A(0.75) H44B(0.75) H44C(0.75)
 C41A(0.25) C42A(0.25) H42D(0.25) H42E(0.25) H42F(0.25) C43A(0.25) H43D(0.25)
 H43E(0.25) H43F(0.25) C44A(0.25) H44D(0.25) H44E(0.25) H44F(0.25)
6.a Secondary CH2 refined with riding coordinates:
 C277(H27G,H27H), C278(H27I,H27J), C276(H27K,H27L), C275(H27M,H27N), C274(H27O,
 H27P), C273(H27Q,H27R), C279(H27S,H27T), C280(H28M,H28N)
6.b Aromatic/amide H refined with riding coordinates:
 C4(H4), C6(H6), C8(H8), C24(H24), C22(H22), C20(H20), C36(H36), C38(H38),
 C40(H40), C52(H52), C54(H54), C56(H56), C68(H68), C70(H70), C72(H72), C84(H84),
  C86(H86), C88(H88), C100(H100), C102(H102), C104(H104), C116(H116),
 C118(H118), C120(H120), C136(H136), C134(H134), C132(H132), C148(H148),
 C150(H150), C152(H152), C164(H164), C166(H166), C168(H168), C180(H180),
 C182(H182), C184(H184), C196(H196), C198(H198), C200(H200), C212(H212),
 C214(H214), C216(H216), C228(H228), C230(H230), C232(H232), C244(H244),
 C246(H246), C248(H248), C282(H282), C286(H286), C284(H284), C24A(H24D),
 C22A(H22M), C20A(H20S)
6.c Fitted hexagon refined as free rotating group:
 C19(C24,C23,C22,C21,C20), C131(C136,C135,C134,C133,C132), C282(C281,C286,C285,
 C284,C283), C19A(C24A,C23A,C22A,C21A,C20A)
6.d Idealised Me refined as rotating group:
 C10(H10A,H10B,H10C), C11(H11A,H11B,H11C), C12(H12A,H12B,H12C), C14(H14A,H14B,
 H14C), C15(H15A,H15B,H15C), C16(H16A,H16B,H16C), C26(H26A,H26B,H26C), C27(H27A,
 H27B,H27C), C28(H28A,H28B,H28C), C30(H30A,H30B,H30C), C31(H31A,H31B,H31C),
 C32(H32A,H32B,H32C), C42(H42A,H42B,H42C), C43(H43A,H43B,H43C), C44(H44A,H44B,
 H44C), C46(H46A,H46B,H46C), C47(H47A,H47B,H47C), C48(H48A,H48B,H48C), C58(H58A,
 H58B,H58C), C59(H59A,H59B,H59C), C60(H60A,H60B,H60C), C62(H62A,H62B,H62C),
 C63(H63A,H63B,H63C), C64(H64A,H64B,H64C), C74(H74A,H74B,H74C), C75(H75A,H75B,
 H75C), C76(H76A,H76B,H76C), C78(H78A,H78B,H78C), C79(H79A,H79B,H79C), C80(H80A,
 H80B,H80C), C90(H90A,H90B,H90C), C91(H91A,H91B,H91C), C92(H92A,H92B,H92C),
 C94(H94A,H94B,H94C), C95(H95A,H95B,H95C), C96(H96A,H96B,H96C), C106(H10D,H10E,
 H10F), C107(H10G,H10H,H10I), C108(H10J,H10K,H10L), C110(H11D,H11E,H11F),
 C111(H11G,H11H,H11I), C112(H11J,H11K,H11L), C122(H12D,H12E,H12F), C123(H12G,
 H12H,H12I), C124(H12J,H12K,H12L), C126(H12M,H12N,H12O), C127(H12P,H12Q,H12R),
 C128(H12S,H12T,H12U), C138(H13A,H13B,H13C), C139(H13D,H13E,H13F), C140(H14D,
 H14E,H14F), C142(H14G,H14H,H14I), C143(H14J,H14K,H14L), C144(H14M,H14N,H14O),
 C154(H15D,H15E,H15F), C155(H15G,H15H,H15I), C156(H15J,H15K,H15L), C158(H15M,
 H15N,H15O), C159(H15P,H15Q,H15R), C160(H16D,H16E,H16F), C170(H17A,H17B,H17C),
 C171(H17D,H17E,H17F), C172(H17G,H17H,H17I), C174(H17J,H17K,H17L), C175(H17M,
 H17N,H17O), C176(H17P,H17Q,H17R), C186(H18A,H18B,H18C), C187(H18D,H18E,H18F),
 C188(H18G,H18H,H18I), C190(H19A,H19B,H19C), C191(H19D,H19E,H19F), C192(H19G,
 H19H,H19I), C202(H20A,H20B,H20C), C203(H20D,H20E,H20F), C204(H20G,H20H,H20I),
 C206(H20J,H20K,H20L), C207(H20M,H20N,H20O), C208(H20P,H20Q,H20R), C218(H21A,
 H21B,H21C), C219(H21D,H21E,H21F), C220(H22A,H22B,H22C), C222(H22D,H22E,H22F),
 C223(H22G,H22H,H22I), C224(H22J,H22K,H22L), C234(H23A,H23B,H23C), C235(H23D,
 H23E,H23F), C236(H23G,H23H,H23I), C238(H23J,H23K,H23L), C239(H23M,H23N,H23O),
 C240(H24A,H24B,H24C), C250(H25A,H25B,H25C), C251(H25D,H25E,H25F), C252(H25G,
 H25H,H25I), C254(H25J,H25K,H25L), C255(H25M,H25N,H25O), C256(H25P,H25Q,H25R),
 C288(H28D,H28E,H28F), C289(H28G,H28H,H28I), C290(H29A,H29B,H29C), C292(H29D,
 H29E,H29F), C293(H29G,H29H,H29I), C294(H29J,H29K,H29L), C296(H29M,H29N,H29O),
 C297(H29P,H29Q,H29R), C298(H29S,H29T,H29U), C300(H30D,H30E,H30F), C301(H30G,
 H30H,H30I), C302(H30J,H30K,H30L), C304(H30M,H30N,H30O), C305(H30P,H30Q,H30R),
 C306(H30S,H30T,H30U), C10A(H10M,H10N,H10O), C11A(H11M,H11N,H11O), C12A(H12V,
 H12W,H12X), C26A(H26D,H26E,H26F), C27A(H27D,H27E,H27F), C28A(H28J,H28K,H28L),
 C30A(H30V,H30W,H30X), C31A(H31D,H31E,H31F), C32A(H32D,H32E,H32F), C42A(H42D,
 H42E,H42F), C43A(H43D,H43E,H43F), C44A(H44D,H44E,H44F), C46A(H46D,H46E,H46F),
 C47A(H47D,H47E,H47F), C48A(H48D,H48E,H48F)
;
_olex2_exptl_crystal_mounting_method 'Nylon loop'
_olex2_submission_special_instructions 'No special instructions were received'

loop_
_space_group_symop_operation_xyz
'x, y, z'
'-x, -y, -z'

loop_
_atom_site_label
_atom_site_type_symbol
_atom_site_fract_x
_atom_site_fract_y
_atom_site_fract_z
_atom_site_U_iso_or_equiv
_atom_site_adp_type
_atom_site_occupancy
_atom_site_site_symmetry_order
_atom_site_calc_flag
_atom_site_refinement_flags_posn
_atom_site_refinement_flags_adp
_atom_site_refinement_flags_occupancy
_atom_site_disorder_assembly
_atom_site_disorder_group
Ag1 Ag 0.61790(2) 0.17414(2) 0.66277(2) 0.03884(5) Uani 1 1 d . . . . .
Ag2 Ag 0.48009(2) 0.22585(2) 0.77573(2) 0.02897(4) Uani 1 1 d . . . . .
Ag3 Ag 0.65466(2) 0.39310(2) 0.75402(2) 0.02685(4) Uani 1 1 d . . . . .
Ag4 Ag 0.65631(2) 0.33755(2) 0.64289(2) 0.03674(5) Uani 1 1 d . . . . .
Ag5 Ag 0.42868(2) 0.38253(2) 0.84313(2) 0.03230(5) Uani 1 1 d . . . . .
Ag6 Ag 0.48102(2) 0.40226(2) 0.71861(2) 0.02889(4) Uani 1 1 d . . . . .
Ag7 Ag 0.69112(2) 0.18768(2) 0.75187(2) 0.02629(4) Uani 1 1 d . . . . .
Ag8 Ag 0.61152(2) 0.30360(2) 0.85432(2) 0.03475(5) Uani 1 1 d . . . . .
Cu1 Cu 0.68122(2) 0.22229(2) 0.58936(2) 0.03753(11) Uani 1 1 d . . . . .
Cu2 Cu 0.60119(2) 0.11085(2) 0.73525(2) 0.02719(9) Uani 1 1 d . . . . .
Cu3 Cu 0.55597(2) 0.31848(2) 0.78953(2) 0.02543(9) Uani 1 1 d . . . . .
Cu4 Cu 0.59880(2) 0.46009(2) 0.68782(2) 0.02530(8) Uani 1 1 d . . . . .
Cu5 Cu 0.48782(2) 0.36785(2) 0.91510(2) 0.02992(10) Uani 1 1 d . . . . .
Cu6 Cu 0.37179(2) 0.36089(2) 0.77934(2) 0.02649(9) Uani 1 1 d . . . . .
Cu7 Cu 0.60049(2) 0.28349(2) 0.71245(2) 0.02729(9) Uani 1 1 d . . . . .
Cu8 Cu 0.73877(2) 0.27663(2) 0.79604(2) 0.02453(8) Uani 1 1 d . . . . .
C1 C 0.71618(15) 0.29762(15) 0.57880(8) 0.0398(8) Uani 1 1 d . . . . .
C2 C 0.74022(14) 0.34659(15) 0.56952(8) 0.0393(8) Uani 1 1 d . . . . .
C3 C 0.77110(14) 0.39846(15) 0.55373(8) 0.0385(8) Uani 1 1 d . . . . .
C4 C 0.74151(14) 0.46654(15) 0.57051(8) 0.0391(8) Uani 1 1 d . . . . .
H4 H 0.7008 0.4773 0.5939 0.047 Uiso 1 1 calc R . . . .
C5 C 0.77007(15) 0.51766(16) 0.55388(9) 0.0457(8) Uani 1 1 d . . . . .
C6 C 0.83088(15) 0.49865(16) 0.51960(9) 0.0453(8) Uani 1 1 d . . . . .
H6 H 0.8518 0.5331 0.5078 0.054 Uiso 1 1 calc R . . . .
C7 C 0.86184(15) 0.43240(17) 0.50219(8) 0.0440(8) Uani 1 1 d . . . . .
C8 C 0.83234(14) 0.38303(16) 0.51959(8) 0.0397(8) Uani 1 1 d . . . . .
H8 H 0.8536 0.3371 0.5084 0.048 Uiso 1 1 calc R . . . .
C9 C 0.7367(2) 0.5913(2) 0.57333(13) 0.0531(9) Uani 0.619(5) 1 d D U P A 1
C10 C 0.6961(4) 0.6327(4) 0.54505(19) 0.087(2) Uani 0.619(5) 1 d D U P A 1
H10A H 0.6649 0.6084 0.5388 0.130 Uiso 0.619(5) 1 calc GR . P A 1
H10B H 0.7307 0.6387 0.5198 0.130 Uiso 0.619(5) 1 calc GR . P A 1
H10C H 0.6662 0.6779 0.5582 0.130 Uiso 0.619(5) 1 calc GR . P A 1
C11 C 0.7971(3) 0.6207(3) 0.5756(2) 0.0713(18) Uani 0.619(5) 1 d D U P A 1
H11A H 0.7775 0.6708 0.5799 0.107 Uiso 0.619(5) 1 calc GR . P A 1
H11B H 0.8361 0.6089 0.5501 0.107 Uiso 0.619(5) 1 calc GR . P A 1
H11C H 0.8162 0.6012 0.5983 0.107 Uiso 0.619(5) 1 calc GR . P A 1
C12 C 0.6876(4) 0.5952(4) 0.61777(18) 0.082(2) Uani 0.619(5) 1 d D U P A 1
H12A H 0.7168 0.5694 0.6351 0.124 Uiso 0.619(5) 1 calc GR . P A 1
H12B H 0.6489 0.5753 0.6182 0.124 Uiso 0.619(5) 1 calc GR . P A 1
H12C H 0.6662 0.6433 0.6280 0.124 Uiso 0.619(5) 1 calc GR . P A 1
C13 C 0.92588(18) 0.4162(2) 0.46332(10) 0.0617(11) Uani 1 1 d . . . . .
C14 C 0.9004(2) 0.4627(3) 0.42973(12) 0.0770(15) Uani 1 1 d . . . . .
H14A H 0.9425 0.4619 0.4068 0.115 Uiso 1 1 calc GR . . . .
H14B H 0.8757 0.5100 0.4410 0.115 Uiso 1 1 calc GR . . . .
H14C H 0.8669 0.4454 0.4203 0.115 Uiso 1 1 calc GR . . . .
C15 C 0.9490(3) 0.3438(3) 0.44755(15) 0.1039(19) Uani 1 1 d . U . . .
H15A H 0.9069 0.3321 0.4445 0.156 Uiso 1 1 calc GR . . . .
H15B H 0.9701 0.3133 0.4667 0.156 Uiso 1 1 calc GR . . . .
H15C H 0.9853 0.3380 0.4210 0.156 Uiso 1 1 calc GR . . . .
C16 C 0.9870(2) 0.4390(3) 0.46980(17) 0.095(2) Uani 1 1 d . . . . .
H16A H 1.0264 0.4309 0.4444 0.142 Uiso 1 1 calc GR . . . .
H16B H 1.0051 0.4127 0.4913 0.142 Uiso 1 1 calc GR . . . .
H16C H 0.9691 0.4881 0.4779 0.142 Uiso 1 1 calc GR . . . .
C17 C 0.65033(16) 0.14399(14) 0.59587(8) 0.0412(8) Uani 1 1 d . . . . .
C18 C 0.63659(16) 0.09180(17) 0.59613(10) 0.0543(9) Uani 1 1 d . . . . .
C19 C 0.64410(12) 0.01562(12) 0.58645(8) 0.0399(11) Uani 0.551(2) 1 d . . P B 1
C24 C 0.61555(19) -0.01707(15) 0.62041(9) 0.0493(9) Uani 0.551(2) 1 d G . P B 1
H24 H 0.5948 0.0071 0.6462 0.059 Uiso 0.551(2) 1 calc R . P B 1
C23 C 0.6173(2) -0.08507(16) 0.61656(13) 0.0572(12) Uani 0.551(2) 1 d G . P B 1
C22 C 0.6476(3) -0.12038(13) 0.57876(15) 0.0583(15) Uani 0.551(2) 1 d G . P B 1
H22 H 0.6488 -0.1669 0.5761 0.070 Uiso 0.551(2) 1 calc R . P B 1
C21 C 0.6762(3) -0.08769(16) 0.54480(12) 0.0514(13) Uani 0.551(2) 1 d G . P B 1
C20 C 0.67441(19) -0.01969(15) 0.54865(8) 0.0476(12) Uani 0.551(2) 1 d G . P B 1
H20 H 0.6939 0.0026 0.5254 0.057 Uiso 0.551(2) 1 calc R . P B 1
C25 C 0.7184(3) -0.1328(3) 0.50262(17) 0.0704(16) Uani 0.551(2) 1 d D . P B 1
C26 C 0.7393(5) -0.0853(4) 0.46906(19) 0.085(2) Uani 0.551(2) 1 d D . P B 1
H26A H 0.7650 -0.1124 0.4433 0.128 Uiso 0.551(2) 1 calc GR . P B 1
H26B H 0.7708 -0.0625 0.4763 0.128 Uiso 0.551(2) 1 calc GR . P B 1
H26C H 0.6954 -0.0506 0.4660 0.128 Uiso 0.551(2) 1 calc GR . P B 1
C27 C 0.6603(3) -0.1592(4) 0.4931(2) 0.091(2) Uani 0.551(2) 1 d D . P B 1
H27A H 0.6840 -0.1999 0.4743 0.136 Uiso 0.551(2) 1 calc GR . P B 1
H27B H 0.6296 -0.1232 0.4804 0.136 Uiso 0.551(2) 1 calc GR . P B 1
H27C H 0.6304 -0.1714 0.5183 0.136 Uiso 0.551(2) 1 calc GR . P B 1
C28 C 0.7882(4) -0.1917(4) 0.5059(2) 0.082(2) Uani 0.551(2) 1 d D . P B 1
H28A H 0.7799 -0.2084 0.5335 0.123 Uiso 0.551(2) 1 calc GR . P B 1
H28B H 0.8295 -0.1737 0.4999 0.123 Uiso 0.551(2) 1 calc GR . P B 1
H28C H 0.7985 -0.2297 0.4863 0.123 Uiso 0.551(2) 1 calc GR . P B 1
C29 C 0.5859(3) -0.1212(3) 0.65567(19) 0.0949(15) Uani 0.551(2) 1 d D U P B 1
C30 C 0.5355(4) -0.1557(4) 0.6433(3) 0.122(3) Uani 0.551(2) 1 d D U P B 1
H30A H 0.5168 -0.1824 0.6657 0.182 Uiso 0.551(2) 1 calc GR . P B 1
H30B H 0.5629 -0.1864 0.6191 0.182 Uiso 0.551(2) 1 calc GR . P B 1
H30C H 0.4949 -0.1202 0.6373 0.182 Uiso 0.551(2) 1 calc GR . P B 1
C31 C 0.6450(5) -0.1837(4) 0.6636(3) 0.101(2) Uani 0.551(2) 1 d D U P B 1
H31A H 0.6926 -0.1776 0.6514 0.152 Uiso 0.551(2) 1 calc GR . P B 1
H31B H 0.6427 -0.2254 0.6515 0.152 Uiso 0.551(2) 1 calc GR . P B 1
H31C H 0.6373 -0.1880 0.6930 0.152 Uiso 0.551(2) 1 calc GR . P B 1
C32 C 0.5616(7) -0.0779(4) 0.6961(2) 0.115(3) Uani 0.551(2) 1 d D U P B 1
H32A H 0.5586 -0.1082 0.7190 0.172 Uiso 0.551(2) 1 calc GR . P B 1
H32B H 0.5139 -0.0442 0.6988 0.172 Uiso 0.551(2) 1 calc GR . P B 1
H32C H 0.5969 -0.0539 0.6961 0.172 Uiso 0.551(2) 1 calc GR . P B 1
C33 C 0.69333(12) 0.10901(12) 0.70337(7) 0.0291(6) Uani 1 1 d . . . . .
C34 C 0.75551(11) 0.09385(12) 0.67933(7) 0.0255(6) Uani 1 1 d . . . . .
C35 C 0.82622(12) 0.07038(12) 0.65211(7) 0.0298(6) Uani 1 1 d . . . . .
C36 C 0.87097(14) 0.00319(14) 0.65584(8) 0.0353(7) Uani 1 1 d . . . . .
H36 H 0.8543 -0.0239 0.6773 0.042 Uiso 1 1 calc R . . . .
C37 C 0.93819(14) -0.02292(17) 0.62868(8) 0.0436(9) Uani 1 1 d . . . . .
C38 C 0.96081(15) 0.01890(16) 0.59751(9) 0.0410(8) Uani 1 1 d . . . . .
H38 H 1.0066 0.0007 0.5781 0.049 Uiso 1 1 calc R . . . .
C39 C 0.91943(14) 0.08532(14) 0.59379(8) 0.0370(7) Uani 1 1 d D . . . .
C40 C 0.85101(13) 0.11062(13) 0.62165(8) 0.0329(7) Uani 1 1 d . . . . .
H40 H 0.8213 0.1559 0.6196 0.039 Uiso 1 1 calc R . . . .
C41 C 0.9870(2) -0.0992(2) 0.63112(11) 0.0537(12) Uani 0.75 1 d D . P C 1
C42 C 1.0096(3) -0.1379(2) 0.59001(13) 0.0705(16) Uani 0.75 1 d D U P C 1
H42A H 0.9667 -0.1432 0.5840 0.106 Uiso 0.75 1 calc GR . P C 1
H42B H 1.0438 -0.1834 0.5908 0.106 Uiso 0.75 1 calc GR . P C 1
H42C H 1.0328 -0.1120 0.5687 0.106 Uiso 0.75 1 calc GR . P C 1
C43 C 1.0556(2) -0.0940(3) 0.64043(17) 0.0751(17) Uani 0.75 1 d D . P C 1
H43A H 1.0822 -0.0726 0.6180 0.113 Uiso 0.75 1 calc GR . P C 1
H43B H 1.0864 -0.1402 0.6436 0.113 Uiso 0.75 1 calc GR . P C 1
H43C H 1.0418 -0.0660 0.6657 0.113 Uiso 0.75 1 calc GR . P C 1
C44 C 0.9517(2) -0.1403(2) 0.66413(14) 0.0562(14) Uani 0.75 1 d D . P C 1
H44A H 0.9415 -0.1180 0.6909 0.084 Uiso 0.75 1 calc GR . P C 1
H44B H 0.9846 -0.1871 0.6629 0.084 Uiso 0.75 1 calc GR . P C 1
H44C H 0.9063 -0.1420 0.6597 0.084 Uiso 0.75 1 calc GR . P C 1
C45 C 0.9552(2) 0.12951(19) 0.56137(12) 0.0389(11) Uani 0.552(3) 1 d D . P D 1
C46 C 0.9716(3) 0.0929(3) 0.52017(13) 0.0501(13) Uani 0.552(3) 1 d D . P D 1
H46A H 0.9297 0.0793 0.5189 0.075 Uiso 0.552(3) 1 calc GR . P D 1
H46B H 1.0139 0.0520 0.5168 0.075 Uiso 0.552(3) 1 calc GR . P D 1
H46C H 0.9819 0.1240 0.4984 0.075 Uiso 0.552(3) 1 calc GR . P D 1
C47 C 0.9024(4) 0.2012(3) 0.5639(2) 0.0636(19) Uani 0.552(3) 1 d D . P D 1
H47A H 0.9248 0.2293 0.5439 0.095 Uiso 0.552(3) 1 calc GR . P D 1
H47B H 0.8899 0.2221 0.5913 0.095 Uiso 0.552(3) 1 calc GR . P D 1
H47C H 0.8584 0.1985 0.5581 0.095 Uiso 0.552(3) 1 calc GR . P D 1
C48 C 1.0271(3) 0.1297(3) 0.56821(15) 0.0447(12) Uani 0.552(3) 1 d . . P D 1
H48A H 1.0572 0.0822 0.5692 0.067 Uiso 0.552(3) 1 calc GR . P D 1
H48B H 1.0175 0.1549 0.5940 0.067 Uiso 0.552(3) 1 calc GR . P D 1
H48C H 1.0527 0.1521 0.5458 0.067 Uiso 0.552(3) 1 calc GR . P D 1
C49 C 0.50717(12) 0.10794(11) 0.75946(7) 0.0272(6) Uani 1 1 d . . . . .
C50 C 0.44470(12) 0.10704(11) 0.77063(7) 0.0262(6) Uani 1 1 d . . . . .
C51 C 0.37134(12) 0.10418(12) 0.78105(7) 0.0256(6) Uani 1 1 d . . . . .
C52 C 0.35639(12) 0.04161(12) 0.78751(8) 0.0302(6) Uani 1 1 d . . . . .
H52 H 0.3949 0.0004 0.7864 0.036 Uiso 1 1 calc R . . . .
C53 C 0.28589(14) 0.03878(13) 0.79547(8) 0.0373(7) Uani 1 1 d . . . . .
C54 C 0.23090(13) 0.09959(14) 0.79694(8) 0.0340(7) Uani 1 1 d . . . . .
H54 H 0.1825 0.0983 0.8027 0.041 Uiso 1 1 calc R . . . .
C55 C 0.24422(11) 0.16302(13) 0.79020(7) 0.0293(6) Uani 1 1 d . . . . .
C56 C 0.31469(11) 0.16505(12) 0.78283(7) 0.0255(6) Uani 1 1 d . . . . .
H56 H 0.3245 0.2078 0.7790 0.031 Uiso 1 1 calc R . . . .
C57 C 0.27179(16) -0.03156(15) 0.80129(11) 0.0521(9) Uani 1 1 d . . . . .
C58 C 0.3119(3) -0.07524(19) 0.76057(15) 0.0862(14) Uani 1 1 d . . . . .
H58A H 0.3007 -0.1188 0.7625 0.129 Uiso 1 1 calc GR . . . .
H58B H 0.3643 -0.0845 0.7553 0.129 Uiso 1 1 calc GR . . . .
H58C H 0.2961 -0.0499 0.7382 0.129 Uiso 1 1 calc GR . . . .
C59 C 0.1918(2) -0.0241(2) 0.8074(3) 0.130(3) Uani 1 1 d . . . . .
H59A H 0.1727 0.0096 0.7890 0.195 Uiso 1 1 calc GR . . . .
H59B H 0.1645 -0.0086 0.8356 0.195 Uiso 1 1 calc GR . . . .
H59C H 0.1869 -0.0687 0.8014 0.195 Uiso 1 1 calc GR . . . .
C60 C 0.3000(2) -0.06758(18) 0.83456(13) 0.0766(13) Uani 1 1 d . . . . .
H60A H 0.2850 -0.1091 0.8402 0.115 Uiso 1 1 calc GR . . . .
H60B H 0.2806 -0.0370 0.8592 0.115 Uiso 1 1 calc GR . . . .
H60C H 0.3530 -0.0804 0.8263 0.115 Uiso 1 1 calc GR . . . .
C61 C 0.18195(12) 0.22850(14) 0.78934(8) 0.0343(7) Uani 1 1 d . . . . .
C62 C 0.20658(15) 0.29264(15) 0.78404(10) 0.0448(8) Uani 1 1 d . . . . .
H62A H 0.2460 0.2870 0.7588 0.067 Uiso 1 1 calc GR . . . .
H62B H 0.2238 0.2993 0.8072 0.067 Uiso 1 1 calc GR . . . .
H62C H 0.1658 0.3328 0.7826 0.067 Uiso 1 1 calc GR . . . .
C63 C 0.15363(15) 0.22280(18) 0.75344(9) 0.0477(9) Uani 1 1 d . . . . .
H63A H 0.1333 0.1844 0.7568 0.071 Uiso 1 1 calc GR . . . .
H63B H 0.1934 0.2147 0.7283 0.071 Uiso 1 1 calc GR . . . .
H63C H 0.1158 0.2656 0.7520 0.071 Uiso 1 1 calc GR . . . .
C64 C 0.12123(17) 0.2374(2) 0.82892(11) 0.0602(12) Uani 1 1 d . . . . .
H64A H 0.0805 0.2778 0.8278 0.090 Uiso 1 1 calc GR . . . .
H64B H 0.1391 0.2438 0.8519 0.090 Uiso 1 1 calc GR . . . .
H64C H 0.1051 0.1964 0.8325 0.090 Uiso 1 1 calc GR . . . .
C65 C 0.58037(11) 0.23132(11) 0.80995(7) 0.0241(6) Uani 1 1 d . . . . .
C66 C 0.58578(11) 0.17871(11) 0.83026(7) 0.0230(6) Uani 1 1 d . . . . .
C68 C 0.53783(11) 0.08640(11) 0.86024(7) 0.0233(6) Uani 1 1 d . . . . .
H68 H 0.4976 0.1042 0.8495 0.028 Uiso 1 1 calc R . . . .
C69 C 0.54300(12) 0.02809(11) 0.88333(7) 0.0252(6) Uani 1 1 d . . . . .
C70 C 0.60276(12) 0.00352(11) 0.89806(7) 0.0271(6) Uani 1 1 d . . . . .
H70 H 0.6069 -0.0366 0.9133 0.032 Uiso 1 1 calc R . . . .
C71 C 0.65748(12) 0.03461(11) 0.89173(7) 0.0242(6) Uani 1 1 d . . . . .
C72 C 0.65174(12) 0.09289(11) 0.86862(7) 0.0248(6) Uani 1 1 d . . . . .
H72 H 0.6882 0.1150 0.8636 0.030 Uiso 1 1 calc R . . . .
C73 C 0.48470(13) -0.00864(12) 0.89304(8) 0.0318(7) Uani 1 1 d . . . . .
C74 C 0.42389(13) 0.02535(15) 0.87423(9) 0.0436(8) Uani 1 1 d . . . . .
H74A H 0.4431 0.0224 0.8445 0.065 Uiso 1 1 calc GR . . . .
H74B H 0.4025 0.0738 0.8839 0.065 Uiso 1 1 calc GR . . . .
H74C H 0.3867 0.0019 0.8821 0.065 Uiso 1 1 calc GR . . . .
C75 C 0.51857(15) -0.08421(13) 0.87796(9) 0.0423(8) Uani 1 1 d . . . . .
H75A H 0.5530 -0.1077 0.8931 0.064 Uiso 1 1 calc GR . . . .
H75B H 0.5440 -0.0871 0.8489 0.064 Uiso 1 1 calc GR . . . .
H75C H 0.4804 -0.1062 0.8823 0.064 Uiso 1 1 calc GR . . . .
C76 C 0.45215(13) -0.00646(13) 0.93961(8) 0.0355(7) Uani 1 1 d . . . . .
H76A H 0.4166 -0.0318 0.9460 0.053 Uiso 1 1 calc GR . . . .
H76B H 0.4283 0.0414 0.9499 0.053 Uiso 1 1 calc GR . . . .
H76C H 0.4909 -0.0276 0.9524 0.053 Uiso 1 1 calc GR . . . .
C77 C 0.71838(12) 0.00704(12) 0.91237(7) 0.0274(6) Uani 1 1 d . . . . .
C78 C 0.77503(12) 0.04465(13) 0.90025(7) 0.0309(6) Uani 1 1 d . . . . .
H78A H 0.7994 0.0361 0.8710 0.046 Uiso 1 1 calc GR . . . .
H78B H 0.8108 0.0279 0.9156 0.046 Uiso 1 1 calc GR . . . .
H78C H 0.7514 0.0941 0.9063 0.046 Uiso 1 1 calc GR . . . .
C79 C 0.75675(14) -0.06948(13) 0.90108(9) 0.0370(7) Uani 1 1 d . . . . .
H79A H 0.7212 -0.0948 0.9084 0.056 Uiso 1 1 calc GR . . . .
H79B H 0.7933 -0.0868 0.9159 0.056 Uiso 1 1 calc GR . . . .
H79C H 0.7804 -0.0759 0.8717 0.056 Uiso 1 1 calc GR . . . .
C80 C 0.68350(13) 0.01768(13) 0.95808(7) 0.0328(7) Uani 1 1 d . . . . .
H80A H 0.6557 0.0662 0.9649 0.049 Uiso 1 1 calc GR . . . .
H80B H 0.7213 0.0043 0.9723 0.049 Uiso 1 1 calc GR . . . .
H80C H 0.6510 -0.0106 0.9666 0.049 Uiso 1 1 calc GR . . . .
C81 C 0.51547(11) 0.41310(11) 0.78413(7) 0.0241(6) Uani 1 1 d . . . . .
C82 C 0.48861(11) 0.47479(12) 0.78637(7) 0.0263(6) Uani 1 1 d . . . . .
C83 C 0.45529(13) 0.54868(11) 0.78997(7) 0.0279(6) Uani 1 1 d . . . . .
C84 C 0.38055(13) 0.57713(13) 0.79941(7) 0.0305(6) Uani 1 1 d . . . . .
H84 H 0.3509 0.5479 0.8028 0.037 Uiso 1 1 calc R . . . .
C85 C 0.34894(14) 0.64728(13) 0.80387(7) 0.0342(7) Uani 1 1 d . . . . .
C86 C 0.39358(15) 0.68851(13) 0.79800(8) 0.0392(8) Uani 1 1 d . . . . .
H86 H 0.3715 0.7369 0.8007 0.047 Uiso 1 1 calc R . . . .
C87 C 0.46837(15) 0.66361(12) 0.78847(8) 0.0383(7) Uani 1 1 d . . . . .
C88 C 0.50038(13) 0.59115(12) 0.78425(8) 0.0327(7) Uani 1 1 d . . . . .
H88 H 0.5515 0.5715 0.7777 0.039 Uiso 1 1 calc R . . . .
C89 C 0.26507(16) 0.68101(16) 0.81576(9) 0.0469(9) Uani 1 1 d . . . . .
C90 C 0.2466(2) 0.7285(2) 0.78157(12) 0.0755(14) Uani 1 1 d . . . . .
H90A H 0.2626 0.7012 0.7559 0.113 Uiso 1 1 calc GR . . . .
H90B H 0.2714 0.7636 0.7787 0.113 Uiso 1 1 calc GR . . . .
H90C H 0.1941 0.7509 0.7885 0.113 Uiso 1 1 calc GR . . . .
C91 C 0.2425(2) 0.7217(2) 0.85550(12) 0.0804(14) Uani 1 1 d . . . . .
H91A H 0.1895 0.7398 0.8648 0.121 Uiso 1 1 calc GR . . . .
H91B H 0.2630 0.7600 0.8517 0.121 Uiso 1 1 calc GR . . . .
H91C H 0.2602 0.6919 0.8759 0.121 Uiso 1 1 calc GR . . . .
C92 C 0.22614(19) 0.6288(2) 0.82004(13) 0.0683(13) Uani 1 1 d . . . . .
H92A H 0.2407 0.5959 0.8400 0.102 Uiso 1 1 calc GR . . . .
H92B H 0.2383 0.6044 0.7937 0.102 Uiso 1 1 calc GR . . . .
H92C H 0.1738 0.6517 0.8293 0.102 Uiso 1 1 calc GR . . . .
C93 C 0.51414(17) 0.71217(14) 0.78414(10) 0.0493(8) Uani 1 1 d . . . . .
C94 C 0.4940(2) 0.76719(18) 0.75509(13) 0.0719(12) Uani 1 1 d . . . . .
H94A H 0.5217 0.7995 0.7538 0.108 Uiso 1 1 calc GR . . . .
H94B H 0.4421 0.7919 0.7647 0.108 Uiso 1 1 calc GR . . . .
H94C H 0.5053 0.7459 0.7279 0.108 Uiso 1 1 calc GR . . . .
C95 C 0.4930(2) 0.74975(17) 0.82720(12) 0.0643(10) Uani 1 1 d . . . . .
H95A H 0.4988 0.7155 0.8478 0.096 Uiso 1 1 calc GR . . . .
H95B H 0.4424 0.7790 0.8339 0.096 Uiso 1 1 calc GR . . . .
H95C H 0.5246 0.7781 0.8267 0.096 Uiso 1 1 calc GR . . . .
C96 C 0.59410(18) 0.67504(17) 0.77213(14) 0.0654(12) Uani 1 1 d . . . . .
H96A H 0.6049 0.6392 0.7913 0.098 Uiso 1 1 calc GR . . . .
H96B H 0.6207 0.7077 0.7727 0.098 Uiso 1 1 calc GR . . . .
H96C H 0.6088 0.6540 0.7446 0.098 Uiso 1 1 calc GR . . . .
C97 C 0.54612(12) 0.43405(12) 0.65706(7) 0.0267(6) Uani 1 1 d . . . . .
C98 C 0.51773(11) 0.42344(11) 0.63175(7) 0.0242(6) Uani 1 1 d . . . . .
C99 C 0.48531(12) 0.41519(12) 0.60070(7) 0.0256(6) Uani 1 1 d . . . . .
C100 C 0.44078(12) 0.47332(13) 0.58683(7) 0.0301(6) Uani 1 1 d . . . . .
H100 H 0.4298 0.5174 0.5994 0.036 Uiso 1 1 calc R . . . .
C101 C 0.41323(13) 0.46660(13) 0.55524(8) 0.0321(7) Uani 1 1 d . . . . .
C102 C 0.42962(13) 0.40052(13) 0.53818(7) 0.0315(6) Uani 1 1 d . . . . .
H102 H 0.4099 0.3954 0.5167 0.038 Uiso 1 1 calc R . . . .
C103 C 0.47296(12) 0.34248(12) 0.55085(7) 0.0295(6) Uani 1 1 d . . . . .
C104 C 0.50111(13) 0.35007(12) 0.58238(7) 0.0296(6) Uani 1 1 d . . . . .
H104 H 0.5313 0.3109 0.5916 0.036 Uiso 1 1 calc R . . . .
C105 C 0.36432(14) 0.52867(14) 0.53866(8) 0.0382(7) Uani 1 1 d . . . . .
C106 C 0.28959(17) 0.5233(2) 0.54707(10) 0.0569(11) Uani 1 1 d . . . . .
H10D H 0.2916 0.4809 0.5337 0.085 Uiso 1 1 calc GR . . . .
H10E H 0.2593 0.5630 0.5366 0.085 Uiso 1 1 calc GR . . . .
H10F H 0.2688 0.5223 0.5765 0.085 Uiso 1 1 calc GR . . . .
C107 C 0.39594(16) 0.52982(18) 0.49176(9) 0.0494(9) Uani 1 1 d . . . . .
H10G H 0.4010 0.4859 0.4789 0.074 Uiso 1 1 calc GR . . . .
H10H H 0.4435 0.5370 0.4858 0.074 Uiso 1 1 calc GR . . . .
H10I H 0.3632 0.5673 0.4811 0.074 Uiso 1 1 calc GR . . . .
C108 C 0.3629(2) 0.59767(19) 0.55573(11) 0.0724(12) Uani 1 1 d . . . . .
H10J H 0.3368 0.6354 0.5418 0.109 Uiso 1 1 calc GR . . . .
H10K H 0.4126 0.5988 0.5513 0.109 Uiso 1 1 calc GR . . . .
H10L H 0.3383 0.6028 0.5850 0.109 Uiso 1 1 calc GR . . . .
C109 C 0.49300(13) 0.27026(13) 0.53066(7) 0.0323(6) Uani 1 1 d . . . . .
C110 C 0.47458(17) 0.21978(14) 0.56221(9) 0.0427(8) Uani 1 1 d . . . . .
H11D H 0.5005 0.2181 0.5827 0.064 Uiso 1 1 calc GR . . . .
H11E H 0.4890 0.1740 0.5489 0.064 Uiso 1 1 calc GR . . . .
H11F H 0.4223 0.2346 0.5754 0.064 Uiso 1 1 calc GR . . . .
C111 C 0.57530(17) 0.24555(17) 0.50989(10) 0.0488(9) Uani 1 1 d . . . . .
H11G H 0.6015 0.2433 0.5304 0.073 Uiso 1 1 calc GR . . . .
H11H H 0.5879 0.2778 0.4894 0.073 Uiso 1 1 calc GR . . . .
H11I H 0.5888 0.1998 0.4967 0.073 Uiso 1 1 calc GR . . . .
C112 C 0.45548(19) 0.27037(16) 0.49761(9) 0.0538(9) Uani 1 1 d . . . . .
H11J H 0.4686 0.2234 0.4863 0.081 Uiso 1 1 calc GR . . . .
H11K H 0.4709 0.2998 0.4759 0.081 Uiso 1 1 calc GR . . . .
H11L H 0.4028 0.2880 0.5094 0.081 Uiso 1 1 calc GR . . . .
C113 C 0.66445(12) 0.48148(12) 0.70982(7) 0.0276(6) Uani 1 1 d . . . . .
C114 C 0.71518(12) 0.49032(12) 0.72020(7) 0.0266(6) Uani 1 1 d . . . . .
C115 C 0.77676(12) 0.50411(12) 0.72757(7) 0.0259(6) Uani 1 1 d . . . . .
C116 C 0.82058(12) 0.45753(12) 0.74809(7) 0.0254(6) Uani 1 1 d . . . . .
H116 H 0.8084 0.4176 0.7583 0.031 Uiso 1 1 calc R . . . .
C117 C 0.88168(12) 0.46936(12) 0.75366(7) 0.0269(6) Uani 1 1 d . . . . .
C118 C 0.89770(12) 0.52873(12) 0.73756(7) 0.0293(6) Uani 1 1 d . . . . .
H118 H 0.9397 0.5372 0.7408 0.035 Uiso 1 1 calc R . . . .
C119 C 0.85535(12) 0.57561(12) 0.71713(7) 0.0293(6) Uani 1 1 d . . . . .
C120 C 0.79374(12) 0.56260(12) 0.71270(7) 0.0255(6) Uani 1 1 d . . . . .
H120 H 0.7631 0.5943 0.6993 0.031 Uiso 1 1 calc R . . . .
C121 C 0.92822(13) 0.41924(14) 0.77736(8) 0.0355(7) Uani 1 1 d . . . . .
C122 C 0.9416(2) 0.3457(2) 0.76492(14) 0.0841(13) Uani 1 1 d . U . . .
H12D H 0.9774 0.3156 0.7773 0.126 Uiso 1 1 calc GR . . . .
H12E H 0.9601 0.3393 0.7352 0.126 Uiso 1 1 calc GR . . . .
H12F H 0.8962 0.3342 0.7741 0.126 Uiso 1 1 calc GR . . . .
C123 C 1.0025(2) 0.4290(3) 0.76953(17) 0.0902(15) Uani 1 1 d . U . . .
H12G H 0.9969 0.4778 0.7732 0.135 Uiso 1 1 calc GR . . . .
H12H H 1.0312 0.4125 0.7416 0.135 Uiso 1 1 calc GR . . . .
H12I H 1.0271 0.4028 0.7888 0.135 Uiso 1 1 calc GR . . . .
C124 C 0.8937(2) 0.4315(3) 0.82100(12) 0.1034(16) Uani 1 1 d . U . . .
H12J H 0.9054 0.4697 0.8310 0.155 Uiso 1 1 calc GR . . . .
H12K H 0.9114 0.3900 0.8351 0.155 Uiso 1 1 calc GR . . . .
H12L H 0.8411 0.4431 0.8262 0.155 Uiso 1 1 calc GR . . . .
C125 C 0.87744(14) 0.63848(13) 0.69858(8) 0.0349(7) Uani 1 1 d . . . . .
C126 C 0.9427(2) 0.61272(18) 0.66203(12) 0.0809(13) Uani 1 1 d . . . . .
H12M H 0.9572 0.6518 0.6492 0.121 Uiso 1 1 calc GR . . . .
H12N H 0.9303 0.5882 0.6424 0.121 Uiso 1 1 calc GR . . . .
H12O H 0.9829 0.5815 0.6708 0.121 Uiso 1 1 calc GR . . . .
C127 C 0.89922(15) 0.67447(14) 0.72910(10) 0.0460(8) Uani 1 1 d . . . . .
H12P H 0.9430 0.6437 0.7347 0.069 Uiso 1 1 calc GR . . . .
H12Q H 0.8597 0.6864 0.7544 0.069 Uiso 1 1 calc GR . . . .
H12R H 0.9089 0.7164 0.7177 0.069 Uiso 1 1 calc GR . . . .
C128 C 0.81776(18) 0.69067(15) 0.68528(11) 0.0588(9) Uani 1 1 d . . . . .
H12S H 0.8327 0.7314 0.6764 0.088 Uiso 1 1 calc GR . . . .
H12T H 0.7737 0.7039 0.7082 0.088 Uiso 1 1 calc GR . . . .
H12U H 0.8081 0.6706 0.6627 0.088 Uiso 1 1 calc GR . . . .
C129 C 0.39657(13) 0.41858(13) 0.90955(8) 0.0327(7) Uani 1 1 d . . . . .
C130 C 0.33659(14) 0.44808(13) 0.90784(8) 0.0353(7) Uani 1 1 d . . . . .
C131 C 0.26156(12) 0.48890(12) 0.91559(8) 0.0357(8) Uani 0.513(2) 1 d . . P E 1
C136 C 0.22976(15) 0.54800(14) 0.94112(10) 0.0404(9) Uani 0.513(2) 1 d G . P E 1
H136 H 0.2587 0.5659 0.9528 0.048 Uiso 0.513(2) 1 calc R . P E 1
C135 C 0.15568(16) 0.58089(18) 0.94963(14) 0.0527(12) Uani 0.513(2) 1 d G . P E 1
C134 C 0.11340(12) 0.5547(2) 0.93261(15) 0.0435(15) Uani 0.513(2) 1 d G . P E 1
H134 H 0.0628 0.5771 0.9384 0.052 Uiso 0.513(2) 1 calc R . P E 1
C133 C 0.14520(15) 0.49557(19) 0.90708(13) 0.0454(13) Uani 0.513(2) 1 d G . P E 1
C132 C 0.21928(15) 0.46268(15) 0.89857(10) 0.0343(12) Uani 0.513(2) 1 d G . P E 1
H132 H 0.2410 0.4223 0.8811 0.041 Uiso 0.513(2) 1 calc R . P E 1
C137 C 0.1011(3) 0.4674(3) 0.88634(17) 0.0602(12) Uani 0.513(2) 1 d D U P E 1
C138 C 0.0188(3) 0.5053(5) 0.9005(3) 0.088(2) Uani 0.513(2) 1 d D U P E 1
H13A H 0.0091 0.5515 0.8899 0.132 Uiso 0.513(2) 1 calc GR . P E 1
H13B H 0.0023 0.5089 0.9303 0.132 Uiso 0.513(2) 1 calc GR . P E 1
H13C H -0.0071 0.4796 0.8902 0.132 Uiso 0.513(2) 1 calc GR . P E 1
C139 C 0.1292(4) 0.4687(4) 0.83966(18) 0.0686(14) Uani 0.513(2) 1 d D U P E 1
H13D H 0.0994 0.4517 0.8268 0.103 Uiso 0.513(2) 1 calc GR . P E 1
H13E H 0.1797 0.4392 0.8305 0.103 Uiso 0.513(2) 1 calc GR . P E 1
H13F H 0.1266 0.5159 0.8320 0.103 Uiso 0.513(2) 1 calc GR . P E 1
C140 C 0.1108(4) 0.3915(3) 0.8953(3) 0.0732(15) Uani 0.513(2) 1 d D U P E 1
H14D H 0.0859 0.3728 0.8798 0.110 Uiso 0.513(2) 1 calc GR . P E 1
H14E H 0.0901 0.3875 0.9245 0.110 Uiso 0.513(2) 1 calc GR . P E 1
H14F H 0.1625 0.3657 0.8873 0.110 Uiso 0.513(2) 1 calc GR . P E 1
C141 C 0.1194(2) 0.6435(2) 0.97884(14) 0.0660(13) Uani 0.755(4) 1 d D U P E 1
C142 C 0.0695(3) 0.7014(3) 0.95928(18) 0.096(2) Uani 0.755(4) 1 d D U P E 1
H14G H 0.0483 0.7428 0.9775 0.144 Uiso 0.755(4) 1 calc GR . P E 1
H14H H 0.0306 0.6857 0.9550 0.144 Uiso 0.755(4) 1 calc GR . P E 1
H14I H 0.0982 0.7120 0.9331 0.144 Uiso 0.755(4) 1 calc GR . P E 1
C143 C 0.1735(2) 0.6736(2) 0.98803(15) 0.0656(14) Uani 0.755(4) 1 d D U P E 1
H14J H 0.2024 0.6865 0.9626 0.098 Uiso 0.755(4) 1 calc GR . P E 1
H14K H 0.2056 0.6393 1.0009 0.098 Uiso 0.755(4) 1 calc GR . P E 1
H14L H 0.1477 0.7144 1.0065 0.098 Uiso 0.755(4) 1 calc GR . P E 1
C144 C 0.0706(3) 0.6237(3) 1.01670(16) 0.0801(18) Uani 0.755(4) 1 d D U P E 1
H14M H 0.0487 0.6628 1.0367 0.120 Uiso 0.755(4) 1 calc GR . P E 1
H14N H 0.0994 0.5846 1.0285 0.120 Uiso 0.755(4) 1 calc GR . P E 1
H14O H 0.0324 0.6109 1.0094 0.120 Uiso 0.755(4) 1 calc GR . P E 1
C145 C 0.57724(14) 0.31427(13) 0.92290(8) 0.0327(7) Uani 1 1 d . . . . .
C146 C 0.63345(13) 0.27847(12) 0.92880(7) 0.0302(7) Uani 1 1 d . . . . .
C147 C 0.69815(12) 0.23824(12) 0.93924(7) 0.0282(6) Uani 1 1 d . . . . .
C148 C 0.69351(12) 0.20548(11) 0.97632(7) 0.0255(6) Uani 1 1 d . . . . .
H148 H 0.6473 0.2078 0.9941 0.031 Uiso 1 1 calc R . . . .
C149 C 0.75442(12) 0.17047(11) 0.98719(7) 0.0268(6) Uani 1 1 d . . . . .
C150 C 0.82244(12) 0.16748(12) 0.96011(7) 0.0286(6) Uani 1 1 d . . . . .
H150 H 0.8652 0.1436 0.9675 0.034 Uiso 1 1 calc R . . . .
C151 C 0.82882(12) 0.19819(12) 0.92311(8) 0.0316(7) Uani 1 1 d . . . . .
C152 C 0.76585(13) 0.23452(12) 0.91285(8) 0.0304(7) Uani 1 1 d . . . . .
H152 H 0.7691 0.2568 0.8878 0.036 Uiso 1 1 calc R . . . .
C153 C 0.75289(13) 0.13513(13) 1.02795(7) 0.0326(6) Uani 1 1 d . . . . .
C154 C 0.77114(16) 0.17858(15) 1.05632(8) 0.0458(8) Uani 1 1 d . . . . .
H15D H 0.7743 0.1546 1.0814 0.069 Uiso 1 1 calc GR . . . .
H15E H 0.7331 0.2230 1.0630 0.069 Uiso 1 1 calc GR . . . .
H15F H 0.8177 0.1860 1.0428 0.069 Uiso 1 1 calc GR . . . .
C155 C 0.80762(15) 0.06244(14) 1.02174(9) 0.0401(8) Uani 1 1 d . . . . .
H15G H 0.7987 0.0356 1.0017 0.060 Uiso 1 1 calc GR . . . .
H15H H 0.8021 0.0398 1.0477 0.060 Uiso 1 1 calc GR . . . .
H15I H 0.8570 0.0656 1.0119 0.060 Uiso 1 1 calc GR . . . .
C156 C 0.67685(14) 0.12905(14) 1.04947(8) 0.0381(7) Uani 1 1 d . . . . .
H15J H 0.6667 0.0955 1.0341 0.057 Uiso 1 1 calc GR . . . .
H15K H 0.6403 0.1739 1.0508 0.057 Uiso 1 1 calc GR . . . .
H15L H 0.6754 0.1139 1.0771 0.057 Uiso 1 1 calc GR . . . .
C157 C 0.9033(2) 0.1913(2) 0.89435(13) 0.0404(8) Uani 0.607(4) 1 d D . P F 1
C158 C 0.9657(2) 0.1654(3) 0.91383(15) 0.0527(13) Uani 0.607(4) 1 d D . P F 1
H15M H 0.9652 0.1211 0.9256 0.079 Uiso 0.607(4) 1 calc GR . P F 1
H15N H 0.9599 0.1988 0.9353 0.079 Uiso 0.607(4) 1 calc GR . P F 1
H15O H 1.0118 0.1598 0.8930 0.079 Uiso 0.607(4) 1 calc GR . P F 1
C159 C 0.9056(3) 0.2617(2) 0.8793(2) 0.0644(15) Uani 0.607(4) 1 d D . P F 1
H15P H 0.9497 0.2565 0.8569 0.097 Uiso 0.607(4) 1 calc GR . P F 1
H15Q H 0.9058 0.2902 0.9016 0.097 Uiso 0.607(4) 1 calc GR . P F 1
H15R H 0.8630 0.2837 0.8697 0.097 Uiso 0.607(4) 1 calc GR . P F 1
C160 C 0.9165(3) 0.1416(3) 0.85923(15) 0.0630(15) Uani 0.607(4) 1 d D . P F 1
H16D H 0.9670 0.1308 0.8426 0.094 Uiso 0.607(4) 1 calc GR . P F 1
H16E H 0.8842 0.1626 0.8424 0.094 Uiso 0.607(4) 1 calc GR . P F 1
H16F H 0.9070 0.0992 0.8699 0.094 Uiso 0.607(4) 1 calc GR . P F 1
C161 C 0.35549(11) 0.43253(13) 0.74417(7) 0.0278(6) Uani 1 1 d . . . . .
C162 C 0.34667(12) 0.48336(13) 0.72452(7) 0.0299(6) Uani 1 1 d . . . . .
C163 C 0.32879(12) 0.54702(12) 0.70424(7) 0.0283(6) Uani 1 1 d . . . . .
C164 C 0.25967(14) 0.57477(15) 0.69952(9) 0.0427(8) Uani 1 1 d . . . . .
H164 H 0.2246 0.5512 0.7089 0.051 Uiso 1 1 calc R . . . .
C165 C 0.24142(17) 0.63826(17) 0.68071(10) 0.0556(10) Uani 1 1 d . . . . .
C166 C 0.29422(18) 0.66994(16) 0.66690(9) 0.0499(10) Uani 1 1 d . . . . .
H166 H 0.2828 0.7115 0.6533 0.060 Uiso 1 1 calc R . . . .
C167 C 0.36384(16) 0.64394(13) 0.67188(8) 0.0381(8) Uani 1 1 d . . . . .
C168 C 0.37974(14) 0.58197(13) 0.69039(8) 0.0341(7) Uani 1 1 d . . . . .
H168 H 0.4269 0.5626 0.6938 0.041 Uiso 1 1 calc R . . . .
C169 C 0.1687(3) 0.6753(2) 0.67387(14) 0.0622(11) Uani 0.677(4) 1 d D U P G 1
C170 C 0.1373(3) 0.7452(3) 0.69878(19) 0.096(2) Uani 0.677(4) 1 d D U P G 1
H17A H 0.1448 0.7383 0.7259 0.144 Uiso 0.677(4) 1 calc GR . P G 1
H17B H 0.0854 0.7638 0.7014 0.144 Uiso 0.677(4) 1 calc GR . P G 1
H17C H 0.1621 0.7775 0.6848 0.144 Uiso 0.677(4) 1 calc GR . P G 1
C171 C 0.1157(3) 0.6350(3) 0.6935(3) 0.103(2) Uani 0.677(4) 1 d D U P G 1
H17D H 0.1410 0.5856 0.6889 0.155 Uiso 0.677(4) 1 calc GR . P G 1
H17E H 0.0754 0.6470 0.6811 0.155 Uiso 0.677(4) 1 calc GR . P G 1
H17F H 0.0969 0.6468 0.7228 0.155 Uiso 0.677(4) 1 calc GR . P G 1
C172 C 0.1723(3) 0.6894(4) 0.63005(14) 0.0804(17) Uani 0.677(4) 1 d D U P G 1
H17G H 0.2022 0.7197 0.6203 0.121 Uiso 0.677(4) 1 calc GR . P G 1
H17H H 0.1232 0.7117 0.6276 0.121 Uiso 0.677(4) 1 calc GR . P G 1
H17I H 0.1936 0.6460 0.6136 0.121 Uiso 0.677(4) 1 calc GR . P G 1
C173 C 0.4181(2) 0.68493(16) 0.65848(11) 0.0572(11) Uani 1 1 d . . . . .
C174 C 0.4909(2) 0.64797(19) 0.66858(13) 0.0669(12) Uani 1 1 d . . . . .
H17J H 0.5238 0.6758 0.6602 0.100 Uiso 1 1 calc GR . . . .
H17K H 0.5131 0.6029 0.6540 0.100 Uiso 1 1 calc GR . . . .
H17L H 0.4814 0.6420 0.6980 0.100 Uiso 1 1 calc GR . . . .
C175 C 0.3888(2) 0.75393(19) 0.68273(12) 0.0716(12) Uani 1 1 d . . . . .
H17M H 0.3868 0.7460 0.7114 0.107 Uiso 1 1 calc GR . . . .
H17N H 0.3400 0.7780 0.6805 0.107 Uiso 1 1 calc GR . . . .
H17O H 0.4208 0.7820 0.6718 0.107 Uiso 1 1 calc GR . . . .
C176 C 0.4331(3) 0.6976(2) 0.61366(12) 0.0845(14) Uani 1 1 d . . . . .
H17P H 0.3875 0.7218 0.6074 0.127 Uiso 1 1 calc GR . . . .
H17Q H 0.4556 0.6535 0.5979 0.127 Uiso 1 1 calc GR . . . .
H17R H 0.4660 0.7257 0.6065 0.127 Uiso 1 1 calc GR . . . .
C177 C 0.37884(11) 0.30052(12) 0.82101(7) 0.0262(6) Uani 1 1 d . . . . .
C178 C 0.37011(11) 0.27002(11) 0.85336(7) 0.0249(6) Uani 1 1 d . . . . .
C179 C 0.35166(12) 0.23828(11) 0.89079(7) 0.0253(6) Uani 1 1 d . . . . .
C180 C 0.29087(12) 0.21513(12) 0.90061(8) 0.0289(6) Uani 1 1 d . . . . .
H180 H 0.2635 0.2189 0.8816 0.035 Uiso 1 1 calc R . . . .
C181 C 0.26991(12) 0.18672(12) 0.93772(8) 0.0303(6) Uani 1 1 d . . . . .
C182 C 0.31117(13) 0.18125(12) 0.96479(8) 0.0306(7) Uani 1 1 d . . . . .
H182 H 0.2976 0.1611 0.9901 0.037 Uiso 1 1 calc R . . . .
C183 C 0.37299(12) 0.20462(11) 0.95607(7) 0.0260(6) Uani 1 1 d . . . . .
C184 C 0.39192(12) 0.23312(11) 0.91896(7) 0.0270(6) Uani 1 1 d . . . . .
H184 H 0.4328 0.2495 0.9124 0.032 Uiso 1 1 calc R . . . .
C185 C 0.20242(13) 0.16160(13) 0.94765(8) 0.0369(7) Uani 1 1 d . . . . .
C186 C 0.19068(16) 0.12833(19) 0.98818(10) 0.0654(10) Uani 1 1 d . . . . .
H18A H 0.2351 0.0919 0.9888 0.098 Uiso 1 1 calc GR . . . .
H18B H 0.1510 0.1085 0.9919 0.098 Uiso 1 1 calc GR . . . .
H18C H 0.1783 0.1630 1.0102 0.098 Uiso 1 1 calc GR . . . .
C187 C 0.21079(15) 0.10923(15) 0.91409(11) 0.0502(9) Uani 1 1 d . . . . .
H18D H 0.2129 0.1318 0.8882 0.075 Uiso 1 1 calc GR . . . .
H18E H 0.1692 0.0914 0.9213 0.075 Uiso 1 1 calc GR . . . .
H18F H 0.2555 0.0712 0.9114 0.075 Uiso 1 1 calc GR . . . .
C188 C 0.13493(15) 0.22368(16) 0.94916(10) 0.0455(9) Uani 1 1 d . . . . .
H18G H 0.1317 0.2594 0.9685 0.068 Uiso 1 1 calc GR . . . .
H18H H 0.0914 0.2090 0.9579 0.068 Uiso 1 1 calc GR . . . .
H18I H 0.1389 0.2421 0.9220 0.068 Uiso 1 1 calc GR . . . .
C189 C 0.41588(13) 0.20198(12) 0.98699(7) 0.0285(6) Uani 1 1 d . . . . .
C190 C 0.38973(14) 0.16502(13) 1.02510(8) 0.0354(7) Uani 1 1 d . . . . .
H19A H 0.4164 0.1675 1.0447 0.053 Uiso 1 1 calc GR . . . .
H19B H 0.3982 0.1167 1.0176 0.053 Uiso 1 1 calc GR . . . .
H19C H 0.3378 0.1871 1.0374 0.053 Uiso 1 1 calc GR . . . .
C191 C 0.40558(14) 0.27642(12) 1.00059(8) 0.0346(7) Uani 1 1 d . . . . .
H19D H 0.4328 0.2757 1.0204 0.052 Uiso 1 1 calc GR . . . .
H19E H 0.3540 0.2997 1.0132 0.052 Uiso 1 1 calc GR . . . .
H19F H 0.4234 0.3011 0.9769 0.052 Uiso 1 1 calc GR . . . .
C192 C 0.49686(13) 0.16629(14) 0.96748(8) 0.0349(7) Uani 1 1 d . . . . .
H19G H 0.5145 0.1911 0.9438 0.052 Uiso 1 1 calc GR . . . .
H19H H 0.5041 0.1189 0.9588 0.052 Uiso 1 1 calc GR . . . .
H19I H 0.5237 0.1661 0.9874 0.052 Uiso 1 1 calc GR . . . .
C193 C 0.69297(11) 0.29104(11) 0.70500(7) 0.0251(6) Uani 1 1 d . . . . .
C194 C 0.75725(11) 0.28827(11) 0.69474(7) 0.0251(6) Uani 1 1 d . . . . .
C195 C 0.83277(12) 0.28199(12) 0.68239(7) 0.0282(6) Uani 1 1 d . . . . .
C196 C 0.88153(12) 0.22469(13) 0.69316(8) 0.0338(7) Uani 1 1 d . . . . .
H196 H 0.8639 0.1911 0.7089 0.041 Uiso 1 1 calc R . . . .
C197 C 0.95582(13) 0.21597(15) 0.68121(8) 0.0407(7) Uani 1 1 d . . . . .
C198 C 0.97867(12) 0.26629(15) 0.65820(8) 0.0411(7) Uani 1 1 d . . . . .
H198 H 1.0291 0.2611 0.6498 0.049 Uiso 1 1 calc R . . . .
C199 C 0.93086(11) 0.32519(14) 0.64650(7) 0.0346(6) Uani 1 1 d . . . . .
C200 C 0.85747(12) 0.33261(13) 0.65932(7) 0.0302(6) Uani 1 1 d . . . . .
H200 H 0.8238 0.3719 0.6525 0.036 Uiso 1 1 calc R . . . .
C201 C 1.00811(15) 0.15232(19) 0.69454(11) 0.0556(10) Uani 1 1 d . . . . .
C202 C 0.9918(2) 0.0875(2) 0.68820(15) 0.0768(14) Uani 1 1 d . . . . .
H20A H 1.0126 0.0522 0.7053 0.115 Uiso 1 1 calc GR . . . .
H20B H 1.0129 0.0713 0.6595 0.115 Uiso 1 1 calc GR . . . .
H20C H 0.9392 0.0964 0.6956 0.115 Uiso 1 1 calc GR . . . .
C203 C 0.99132(18) 0.1587(2) 0.74307(11) 0.0624(12) Uani 1 1 d . . . . .
H20D H 1.0193 0.1162 0.7526 0.094 Uiso 1 1 calc GR . . . .
H20E H 0.9395 0.1663 0.7557 0.094 Uiso 1 1 calc GR . . . .
H20F H 1.0049 0.1976 0.7506 0.094 Uiso 1 1 calc GR . . . .
C204 C 1.08594(17) 0.1459(2) 0.67731(12) 0.0682(13) Uani 1 1 d . . . . .
H20G H 1.0957 0.1860 0.6865 0.102 Uiso 1 1 calc GR . . . .
H20H H 1.0982 0.1435 0.6475 0.102 Uiso 1 1 calc GR . . . .
H20I H 1.1154 0.1040 0.6865 0.102 Uiso 1 1 calc GR . . . .
C205 C 0.96138(14) 0.37809(16) 0.62041(8) 0.0432(8) Uani 1 1 d . . . . .
C206 C 1.0140(2) 0.3429(2) 0.58029(12) 0.0831(13) Uani 1 1 d . . . . .
H20J H 1.0317 0.3771 0.5632 0.125 Uiso 1 1 calc GR . . . .
H20K H 0.9891 0.3218 0.5661 0.125 Uiso 1 1 calc GR . . . .
H20L H 1.0551 0.3074 0.5858 0.125 Uiso 1 1 calc GR . . . .
C207 C 1.00193(15) 0.40738(17) 0.64307(11) 0.0561(9) Uani 1 1 d . . . . .
H20M H 1.0369 0.3696 0.6521 0.084 Uiso 1 1 calc GR . . . .
H20N H 0.9674 0.4360 0.6668 0.084 Uiso 1 1 calc GR . . . .
H20O H 1.0277 0.4354 0.6249 0.084 Uiso 1 1 calc GR . . . .
C208 C 0.90206(17) 0.43751(18) 0.61125(10) 0.0600(10) Uani 1 1 d . . . . .
H20P H 0.8639 0.4556 0.6365 0.090 Uiso 1 1 calc GR . . . .
H20Q H 0.8816 0.4214 0.5921 0.090 Uiso 1 1 calc GR . . . .
H20R H 0.9224 0.4739 0.5992 0.090 Uiso 1 1 calc GR . . . .
C209 C 0.51857(11) 0.26780(12) 0.70475(7) 0.0272(6) Uani 1 1 d . . . . .
C210 C 0.47028(12) 0.25592(12) 0.69356(7) 0.0268(6) Uani 1 1 d . . . . .
C211 C 0.41264(11) 0.24588(13) 0.67942(7) 0.0281(6) Uani 1 1 d . . . . .
C212 C 0.40966(13) 0.18032(13) 0.67374(8) 0.0329(7) Uani 1 1 d . . . . .
H212 H 0.4451 0.1418 0.6799 0.039 Uiso 1 1 calc R . . . .
C213 C 0.35619(13) 0.17020(14) 0.65935(8) 0.0353(7) Uani 1 1 d . . . . .
C214 C 0.30478(13) 0.22884(14) 0.65063(8) 0.0393(7) Uani 1 1 d . . . . .
H214 H 0.2678 0.2224 0.6405 0.047 Uiso 1 1 calc R . . . .
C215 C 0.30569(12) 0.29539(15) 0.65618(8) 0.0362(7) Uani 1 1 d . . . . .
C216 C 0.36160(12) 0.30360(13) 0.67054(7) 0.0305(6) Uani 1 1 d . . . . .
H216 H 0.3647 0.3483 0.6742 0.037 Uiso 1 1 calc R . . . .
C217 C 0.3567(3) 0.0952(3) 0.65432(15) 0.0398(8) Uani 0.420(3) 1 d D . P H 1
C218 C 0.3717(5) 0.0814(4) 0.60843(17) 0.061(3) Uani 0.420(3) 1 d D . P H 1
H21A H 0.3940 0.0320 0.6016 0.092 Uiso 0.420(3) 1 calc GR . P H 1
H21B H 0.4046 0.1062 0.5933 0.092 Uiso 0.420(3) 1 calc GR . P H 1
H21C H 0.3260 0.0972 0.6010 0.092 Uiso 0.420(3) 1 calc GR . P H 1
C219 C 0.2841(3) 0.0872(3) 0.6784(3) 0.050(2) Uani 0.420(3) 1 d D . P H 1
H21D H 0.2839 0.0402 0.6739 0.076 Uiso 0.420(3) 1 calc GR . P H 1
H21E H 0.2452 0.1199 0.6693 0.076 Uiso 0.420(3) 1 calc GR . P H 1
H21F H 0.2765 0.0964 0.7074 0.076 Uiso 0.420(3) 1 calc GR . P H 1
C220 C 0.4173(3) 0.0380(3) 0.6658(2) 0.049(2) Uani 0.420(3) 1 d D . P H 1
H22A H 0.4123 0.0432 0.6949 0.074 Uiso 0.420(3) 1 calc GR . P H 1
H22B H 0.4646 0.0414 0.6499 0.074 Uiso 0.420(3) 1 calc GR . P H 1
H22C H 0.4134 -0.0070 0.6598 0.074 Uiso 0.420(3) 1 calc GR . P H 1
C221 C 0.24962(13) 0.35607(17) 0.64616(9) 0.0438(8) Uani 1 1 d . . . . .
C222 C 0.2482(2) 0.3496(3) 0.60148(12) 0.0870(15) Uani 1 1 d . . . . .
H22D H 0.2445 0.3043 0.5961 0.131 Uiso 1 1 calc GR . . . .
H22E H 0.2929 0.3549 0.5831 0.131 Uiso 1 1 calc GR . . . .
H22F H 0.2064 0.3855 0.5970 0.131 Uiso 1 1 calc GR . . . .
C223 C 0.1752(2) 0.3644(2) 0.67549(16) 0.0891(16) Uani 1 1 d . . . . .
H22G H 0.1383 0.3985 0.6656 0.134 Uiso 1 1 calc GR . . . .
H22H H 0.1741 0.3798 0.7025 0.134 Uiso 1 1 calc GR . . . .
H22I H 0.1652 0.3202 0.6773 0.134 Uiso 1 1 calc GR . . . .
C224 C 0.26515(18) 0.4235(2) 0.64880(14) 0.0753(13) Uani 1 1 d . . . . .
H22J H 0.3154 0.4184 0.6334 0.113 Uiso 1 1 calc GR . . . .
H22K H 0.2577 0.4362 0.6774 0.113 Uiso 1 1 calc GR . . . .
H22L H 0.2323 0.4595 0.6373 0.113 Uiso 1 1 calc GR . . . .
C225 C 0.69019(11) 0.36795(11) 0.81419(7) 0.0243(6) Uani 1 1 d . . . . .
C226 C 0.66245(11) 0.42760(12) 0.82903(6) 0.0236(6) Uani 1 1 d . . . . .
C227 C 0.63557(12) 0.49426(12) 0.84836(6) 0.0243(6) Uani 1 1 d . . . . .
C228 C 0.56429(12) 0.51822(12) 0.87308(7) 0.0274(6) Uani 1 1 d . . . . .
H228 H 0.5326 0.4913 0.8751 0.033 Uiso 1 1 calc R . . . .
C229 C 0.53935(13) 0.58175(12) 0.89482(7) 0.0289(6) Uani 1 1 d . . . . .
C230 C 0.58688(14) 0.62013(12) 0.89064(7) 0.0303(7) Uani 1 1 d . . . . .
H230 H 0.5702 0.6630 0.9056 0.036 Uiso 1 1 calc R . . . .
C231 C 0.65744(13) 0.59886(12) 0.86576(7) 0.0288(6) Uani 1 1 d . . . . .
C232 C 0.68153(13) 0.53534(12) 0.84445(7) 0.0282(6) Uani 1 1 d . . . . .
H232 H 0.7296 0.5196 0.8271 0.034 Uiso 1 1 calc R . . . .
C233 C 0.46179(14) 0.60437(14) 0.92411(9) 0.0391(8) Uani 1 1 d . . . . .
C234 C 0.44233(18) 0.67449(17) 0.94376(11) 0.0596(10) Uani 1 1 d . . . . .
H23A H 0.4450 0.7082 0.9227 0.089 Uiso 1 1 calc GR . . . .
H23B H 0.4763 0.6745 0.9594 0.089 Uiso 1 1 calc GR . . . .
H23C H 0.3929 0.6866 0.9620 0.089 Uiso 1 1 calc GR . . . .
C235 C 0.45708(19) 0.5551(2) 0.95839(11) 0.0619(11) Uani 1 1 d . . . . .
H23D H 0.4804 0.5654 0.9780 0.093 Uiso 1 1 calc GR . . . .
H23E H 0.4818 0.5077 0.9472 0.093 Uiso 1 1 calc GR . . . .
H23F H 0.4061 0.5602 0.9722 0.093 Uiso 1 1 calc GR . . . .
C236 C 0.40705(15) 0.60364(17) 0.90144(10) 0.0483(9) Uani 1 1 d . . . . .
H23G H 0.3592 0.6112 0.9209 0.072 Uiso 1 1 calc GR . . . .
H23H H 0.4219 0.5590 0.8867 0.072 Uiso 1 1 calc GR . . . .
H23I H 0.4047 0.6402 0.8820 0.072 Uiso 1 1 calc GR . . . .
C237 C 0.70959(14) 0.64170(12) 0.86354(8) 0.0347(7) Uani 1 1 d . . . . .
C238 C 0.75456(17) 0.61294(17) 0.89245(10) 0.0521(9) Uani 1 1 d . . . . .
H23J H 0.7226 0.6160 0.9202 0.078 Uiso 1 1 calc GR . . . .
H23K H 0.7880 0.6394 0.8916 0.078 Uiso 1 1 calc GR . . . .
H23L H 0.7823 0.5647 0.8843 0.078 Uiso 1 1 calc GR . . . .
C239 C 0.75842(15) 0.63871(14) 0.82028(9) 0.0439(8) Uani 1 1 d . . . . .
H23M H 0.7877 0.5910 0.8119 0.066 Uiso 1 1 calc GR . . . .
H23N H 0.7904 0.6668 0.8194 0.066 Uiso 1 1 calc GR . . . .
H23O H 0.7285 0.6565 0.8017 0.066 Uiso 1 1 calc GR . . . .
C240 C 0.66824(17) 0.71799(14) 0.87569(10) 0.0495(9) Uani 1 1 d . . . . .
H24A H 0.6340 0.7354 0.8594 0.074 Uiso 1 1 calc GR . . . .
H24B H 0.7027 0.7444 0.8707 0.074 Uiso 1 1 calc GR . . . .
H24C H 0.6416 0.7228 0.9047 0.074 Uiso 1 1 calc GR . . . .
C241 C 0.77947(11) 0.18216(12) 0.78608(7) 0.0253(6) Uani 1 1 d . . . . .
C242 C 0.79838(12) 0.11904(12) 0.78284(7) 0.0271(6) Uani 1 1 d . . . . .
C243 C 0.82140(13) 0.04493(12) 0.78190(7) 0.0282(6) Uani 1 1 d . . . . .
C244 C 0.77340(13) 0.00996(12) 0.77818(7) 0.0293(7) Uani 1 1 d . . . . .
H244 H 0.7271 0.0353 0.7753 0.035 Uiso 1 1 calc R . . . .
C245 C 0.79239(15) -0.06110(12) 0.77859(8) 0.0333(7) Uani 1 1 d . . . . .
C246 C 0.86128(15) -0.09604(14) 0.78303(8) 0.0382(8) Uani 1 1 d . . . . .
H246 H 0.8757 -0.1448 0.7826 0.046 Uiso 1 1 calc R . . . .
C247 C 0.90884(15) -0.06364(14) 0.78788(8) 0.0382(8) Uani 1 1 d . . . . .
C248 C 0.88844(13) 0.00902(13) 0.78674(8) 0.0327(7) Uani 1 1 d . . . . .
H248 H 0.9208 0.0329 0.7893 0.039 Uiso 1 1 calc R . . . .
C249 C 0.74104(16) -0.10016(13) 0.77330(9) 0.0392(8) Uani 1 1 d . . . . .
C250 C 0.66455(16) -0.05268(15) 0.77695(11) 0.0483(9) Uani 1 1 d . . . . .
H25A H 0.6638 -0.0284 0.7518 0.072 Uiso 1 1 calc GR . . . .
H25B H 0.6498 -0.0192 0.7999 0.072 Uiso 1 1 calc GR . . . .
H25C H 0.6309 -0.0800 0.7815 0.072 Uiso 1 1 calc GR . . . .
C251 C 0.7336(2) -0.15350(16) 0.80604(12) 0.0650(11) Uani 1 1 d . . . . .
H25D H 0.7170 -0.1304 0.8332 0.098 Uiso 1 1 calc GR . . . .
H25E H 0.7808 -0.1884 0.8028 0.098 Uiso 1 1 calc GR . . . .
H25F H 0.6984 -0.1756 0.8029 0.098 Uiso 1 1 calc GR . . . .
C252 C 0.7713(2) -0.1370(2) 0.73091(11) 0.0667(11) Uani 1 1 d . . . . .
H25G H 0.7337 -0.1520 0.7244 0.100 Uiso 1 1 calc GR . . . .
H25H H 0.8131 -0.1771 0.7307 0.100 Uiso 1 1 calc GR . . . .
H25I H 0.7864 -0.1054 0.7106 0.100 Uiso 1 1 calc GR . . . .
C253 C 0.98195(16) -0.10244(17) 0.79571(10) 0.0496(10) Uani 1 1 d . . . . .
C254 C 0.9782(2) -0.0876(3) 0.83779(13) 0.1081(18) Uani 1 1 d . U . . .
H25J H 0.9290 -0.0819 0.8552 0.162 Uiso 1 1 calc GR . . . .
H25K H 0.9906 -0.0452 0.8395 0.162 Uiso 1 1 calc GR . . . .
H25L H 1.0125 -0.1258 0.8470 0.162 Uiso 1 1 calc GR . . . .
C255 C 0.9958(3) -0.1819(2) 0.79079(19) 0.0963(19) Uani 1 1 d . . . . .
H25M H 1.0449 -0.2066 0.7922 0.144 Uiso 1 1 calc GR . . . .
H25N H 0.9906 -0.1929 0.7644 0.144 Uiso 1 1 calc GR . . . .
H25O H 0.9605 -0.1959 0.8127 0.144 Uiso 1 1 calc GR . . . .
C256 C 1.0421(2) -0.0886(3) 0.76320(16) 0.0818(16) Uani 1 1 d . . . . .
H25P H 1.0422 -0.0414 0.7671 0.123 Uiso 1 1 calc GR . . . .
H25Q H 1.0352 -0.0944 0.7365 0.123 Uiso 1 1 calc GR . . . .
H25R H 1.0885 -0.1208 0.7646 0.123 Uiso 1 1 calc GR . . . .
C282 C 0.22664(12) 0.47364(12) 0.88189(8) 0.0343(12) Uani 0.487(2) 1 d . . P E 2
H282 H 0.2508 0.4372 0.8617 0.041 Uiso 0.487(2) 1 calc R . P E 2
C281 C 0.26212(16) 0.48729(16) 0.90862(10) 0.0357(8) Uani 0.487(2) 1 d G . P E 2
C286 C 0.2268(2) 0.5407(2) 0.93818(11) 0.0404(9) Uani 0.487(2) 1 d G . P E 2
H286 H 0.2511 0.5500 0.9565 0.048 Uiso 0.487(2) 1 calc R . P E 2
C285 C 0.1560(2) 0.58038(19) 0.94100(12) 0.0527(12) Uani 0.487(2) 1 d G . P E 2
C284 C 0.12054(16) 0.56673(17) 0.91427(13) 0.0435(15) Uani 0.487(2) 1 d G . P E 2
H284 H 0.0722 0.5939 0.9162 0.052 Uiso 0.487(2) 1 calc R . P E 2
C283 C 0.15585(13) 0.51336(15) 0.88472(11) 0.0454(13) Uani 0.487(2) 1 d G . P E 2
C287 C 0.1142(3) 0.4977(3) 0.85578(18) 0.0602(12) Uani 0.487(2) 1 d D . P E 2
C288 C 0.0501(4) 0.5599(4) 0.8526(3) 0.088(2) Uani 0.487(2) 1 d D . P E 2
H28D H 0.0473 0.5987 0.8696 0.132 Uiso 0.487(2) 1 calc GR . P E 2
H28E H 0.0050 0.5479 0.8621 0.132 Uiso 0.487(2) 1 calc GR . P E 2
H28F H 0.0571 0.5727 0.8242 0.132 Uiso 0.487(2) 1 calc GR . P E 2
C289 C 0.1637(4) 0.4800(4) 0.8116(2) 0.0686(14) Uani 0.487(2) 1 d D . P E 2
H28G H 0.1361 0.4708 0.7942 0.103 Uiso 0.487(2) 1 calc GR . P E 2
H28H H 0.2050 0.4393 0.8112 0.103 Uiso 0.487(2) 1 calc GR . P E 2
H28I H 0.1813 0.5189 0.8016 0.103 Uiso 0.487(2) 1 calc GR . P E 2
C290 C 0.0899(3) 0.4341(3) 0.8707(3) 0.0732(15) Uani 0.487(2) 1 d D . P E 2
H29A H 0.0551 0.4294 0.8567 0.110 Uiso 0.487(2) 1 calc GR . P E 2
H29B H 0.0669 0.4398 0.9001 0.110 Uiso 0.487(2) 1 calc GR . P E 2
H29C H 0.1321 0.3928 0.8647 0.110 Uiso 0.487(2) 1 calc GR . P E 2
C291 C 0.1165(3) 0.6510(4) 0.9678(2) 0.0660(13) Uani 0.245(4) 1 d D . P E 2
C292 C 0.1026(8) 0.7165(4) 0.9431(3) 0.096(2) Uani 0.245(4) 1 d D . P E 2
H29D H 0.1490 0.7221 0.9274 0.144 Uiso 0.245(4) 1 calc GR . P E 2
H29E H 0.0751 0.7567 0.9619 0.144 Uiso 0.245(4) 1 calc GR . P E 2
H29F H 0.0748 0.7121 0.9245 0.144 Uiso 0.245(4) 1 calc GR . P E 2
C293 C 0.1642(4) 0.6573(6) 0.9944(2) 0.0656(14) Uani 0.245(4) 1 d D . P E 2
H29G H 0.1816 0.6130 1.0061 0.098 Uiso 0.245(4) 1 calc GR . P E 2
H29H H 0.1357 0.6923 1.0165 0.098 Uiso 0.245(4) 1 calc GR . P E 2
H29I H 0.2056 0.6707 0.9778 0.098 Uiso 0.245(4) 1 calc GR . P E 2
C294 C 0.0438(4) 0.6425(6) 0.9931(4) 0.0801(18) Uani 0.245(4) 1 d D . P E 2
H29J H 0.0119 0.6465 0.9756 0.120 Uiso 0.245(4) 1 calc GR . P E 2
H29K H 0.0208 0.6784 1.0151 0.120 Uiso 0.245(4) 1 calc GR . P E 2
H29L H 0.0524 0.5972 1.0048 0.120 Uiso 0.245(4) 1 calc GR . P E 2
C295 C 0.9046(3) 0.1914(3) 0.89069(16) 0.0404(8) Uani 0.393(4) 1 d D U P F 2
C296 C 0.9438(4) 0.1148(3) 0.8805(3) 0.0527(13) Uani 0.393(4) 1 d D U P F 2
H29M H 0.9137 0.0942 0.8701 0.079 Uiso 0.393(4) 1 calc GR . P F 2
H29N H 0.9527 0.0922 0.9051 0.079 Uiso 0.393(4) 1 calc GR . P F 2
H29O H 0.9901 0.1089 0.8598 0.079 Uiso 0.393(4) 1 calc GR . P F 2
C297 C 0.9445(3) 0.2274(4) 0.9104(3) 0.0644(15) Uani 0.393(4) 1 d D U P F 2
H29P H 0.9927 0.2226 0.8920 0.097 Uiso 0.393(4) 1 calc GR . P F 2
H29Q H 0.9493 0.2063 0.9361 0.097 Uiso 0.393(4) 1 calc GR . P F 2
H29R H 0.9169 0.2762 0.9158 0.097 Uiso 0.393(4) 1 calc GR . P F 2
C298 C 0.8980(4) 0.2259(5) 0.85114(19) 0.0630(15) Uani 0.393(4) 1 d D U P F 2
H29S H 0.9462 0.2245 0.8339 0.094 Uiso 0.393(4) 1 calc GR . P F 2
H29T H 0.8675 0.2738 0.8572 0.094 Uiso 0.393(4) 1 calc GR . P F 2
H29U H 0.8760 0.2016 0.8368 0.094 Uiso 0.393(4) 1 calc GR . P F 2
C299 C 0.1570(4) 0.6650(3) 0.6854(2) 0.0622(11) Uani 0.323(4) 1 d D . P G 2
C300 C 0.1417(7) 0.7350(4) 0.6665(3) 0.096(2) Uani 0.323(4) 1 d D . P G 2
H30D H 0.1566 0.7664 0.6807 0.144 Uiso 0.323(4) 1 calc GR . P G 2
H30E H 0.0897 0.7538 0.6692 0.144 Uiso 0.323(4) 1 calc GR . P G 2
H30F H 0.1688 0.7297 0.6377 0.144 Uiso 0.323(4) 1 calc GR . P G 2
C301 C 0.1047(7) 0.6703(7) 0.7283(2) 0.103(2) Uani 0.323(4) 1 d D . P G 2
H30G H 0.1140 0.6251 0.7401 0.155 Uiso 0.323(4) 1 calc GR . P G 2
H30H H 0.0546 0.6864 0.7267 0.155 Uiso 0.323(4) 1 calc GR . P G 2
H30I H 0.1123 0.7030 0.7456 0.155 Uiso 0.323(4) 1 calc GR . P G 2
C302 C 0.1377(4) 0.6147(4) 0.6614(2) 0.0804(17) Uani 0.323(4) 1 d D . P G 2
H30J H 0.1752 0.6004 0.6354 0.121 Uiso 0.323(4) 1 calc GR . P G 2
H30K H 0.0908 0.6375 0.6563 0.121 Uiso 0.323(4) 1 calc GR . P G 2
H30L H 0.1348 0.5742 0.6773 0.121 Uiso 0.323(4) 1 calc GR . P G 2
C303 C 0.3529(2) 0.0986(2) 0.64802(12) 0.0398(8) Uani 0.580(3) 1 d D . P H 2
C304 C 0.4251(3) 0.0604(3) 0.61648(16) 0.0516(16) Uani 0.580(3) 1 d D . P H 2
H30M H 0.4210 0.0185 0.6058 0.077 Uiso 0.580(3) 1 calc GR . P H 2
H30N H 0.4644 0.0482 0.6296 0.077 Uiso 0.580(3) 1 calc GR . P H 2
H30O H 0.4358 0.0903 0.5941 0.077 Uiso 0.580(3) 1 calc GR . P H 2
C305 C 0.2894(2) 0.1010(3) 0.63169(19) 0.0638(17) Uani 0.580(3) 1 d D . P H 2
H30P H 0.2950 0.1229 0.6055 0.096 Uiso 0.580(3) 1 calc GR . P H 2
H30Q H 0.2441 0.1276 0.6511 0.096 Uiso 0.580(3) 1 calc GR . P H 2
H30R H 0.2883 0.0541 0.6279 0.096 Uiso 0.580(3) 1 calc GR . P H 2
C306 C 0.3464(3) 0.0597(2) 0.68728(14) 0.0474(14) Uani 0.580(3) 1 d D . P H 2
H30S H 0.3490 0.0123 0.6813 0.071 Uiso 0.580(3) 1 calc GR . P H 2
H30T H 0.2999 0.0825 0.7071 0.071 Uiso 0.580(3) 1 calc GR . P H 2
H30U H 0.3861 0.0593 0.6986 0.071 Uiso 0.580(3) 1 calc GR . P H 2
C9A C 0.7390(3) 0.5889(3) 0.56968(18) 0.0531(9) Uani 0.381(5) 1 d D . P A 2
C10A C 0.6626(4) 0.6178(6) 0.5645(3) 0.087(2) Uani 0.381(5) 1 d D . P A 2
H10M H 0.6652 0.6155 0.5356 0.130 Uiso 0.381(5) 1 calc GR . P A 2
H10N H 0.6417 0.6658 0.5750 0.130 Uiso 0.381(5) 1 calc GR . P A 2
H10O H 0.6322 0.5907 0.5796 0.130 Uiso 0.381(5) 1 calc GR . P A 2
C11A C 0.7813(4) 0.6384(4) 0.5508(4) 0.0713(18) Uani 0.381(5) 1 d D . P A 2
H11M H 0.8207 0.6336 0.5633 0.107 Uiso 0.381(5) 1 calc GR . P A 2
H11N H 0.7488 0.6857 0.5556 0.107 Uiso 0.381(5) 1 calc GR . P A 2
H11O H 0.8017 0.6276 0.5214 0.107 Uiso 0.381(5) 1 calc GR . P A 2
C12A C 0.7273(7) 0.5910(6) 0.6164(2) 0.082(2) Uani 0.381(5) 1 d D . P A 2
H12V H 0.7136 0.5506 0.6276 0.124 Uiso 0.381(5) 1 calc GR . P A 2
H12W H 0.6886 0.6329 0.6288 0.124 Uiso 0.381(5) 1 calc GR . P A 2
H12X H 0.7722 0.5907 0.6222 0.124 Uiso 0.381(5) 1 calc GR . P A 2
C19A C 0.61245(16) 0.03510(14) 0.59555(10) 0.0399(11) Uani 0.449(2) 1 d . . P B -2
C24A C 0.6175(2) -0.01542(18) 0.62388(11) 0.0493(9) Uani 0.449(2) 1 d G . P B -2
H24D H 0.6309 -0.0087 0.6476 0.059 Uiso 0.449(2) 1 calc R . P B -2
C23A C 0.6030(3) -0.07579(18) 0.61754(17) 0.0572(12) Uani 0.449(2) 1 d G . P B -2
C22A C 0.5834(3) -0.0856(2) 0.5829(2) 0.0583(15) Uani 0.449(2) 1 d G . P B -2
H22M H 0.5734 -0.1269 0.5785 0.070 Uiso 0.449(2) 1 calc R . P B -2
C21A C 0.5783(3) -0.0351(2) 0.55453(16) 0.0514(13) Uani 0.449(2) 1 d G . P B -2
C20A C 0.5929(2) 0.0253(2) 0.56087(11) 0.0476(12) Uani 0.449(2) 1 d G . P B -2
H20S H 0.5894 0.0598 0.5415 0.057 Uiso 0.449(2) 1 calc R . P B -2
C25A C 0.5592(3) -0.0475(3) 0.5149(2) 0.0704(16) Uani 0.449(2) 1 d D . P B -2
C26A C 0.5458(6) 0.0168(4) 0.4898(2) 0.085(2) Uani 0.449(2) 1 d D . P B -2
H26D H 0.5126 0.0564 0.5078 0.128 Uiso 0.449(2) 1 calc GR . P B -2
H26E H 0.5243 0.0092 0.4686 0.128 Uiso 0.449(2) 1 calc GR . P B -2
H26F H 0.5919 0.0257 0.4771 0.128 Uiso 0.449(2) 1 calc GR . P B -2
C27A C 0.4866(4) -0.0636(4) 0.5265(3) 0.091(2) Uani 0.449(2) 1 d D . P B -2
H27D H 0.4867 -0.0971 0.5477 0.136 Uiso 0.449(2) 1 calc GR . P B -2
H27E H 0.4801 -0.0826 0.5024 0.136 Uiso 0.449(2) 1 calc GR . P B -2
H27F H 0.4468 -0.0212 0.5367 0.136 Uiso 0.449(2) 1 calc GR . P B -2
C28A C 0.6169(6) -0.1106(4) 0.4911(3) 0.082(2) Uani 0.449(2) 1 d D . P B -2
H28J H 0.6630 -0.1005 0.4809 0.123 Uiso 0.449(2) 1 calc GR . P B -2
H28K H 0.6021 -0.1225 0.4681 0.123 Uiso 0.449(2) 1 calc GR . P B -2
H28L H 0.6228 -0.1492 0.5090 0.123 Uiso 0.449(2) 1 calc GR . P B -2
C29A C 0.5951(3) -0.1296(3) 0.6473(2) 0.0949(15) Uani 0.449(2) 1 d D . P B -2
C30A C 0.6436(6) -0.2027(4) 0.6304(4) 0.115(3) Uani 0.449(2) 1 d D . P B -2
H30V H 0.6927 -0.2016 0.6164 0.172 Uiso 0.449(2) 1 calc GR . P B -2
H30W H 0.6236 -0.2192 0.6111 0.172 Uiso 0.449(2) 1 calc GR . P B -2
H30X H 0.6452 -0.2338 0.6529 0.172 Uiso 0.449(2) 1 calc GR . P B -2
C31A C 0.5147(3) -0.1274(6) 0.6628(4) 0.122(3) Uani 0.449(2) 1 d D . P B -2
H31D H 0.4899 -0.0942 0.6861 0.182 Uiso 0.449(2) 1 calc GR . P B -2
H31E H 0.5120 -0.1731 0.6711 0.182 Uiso 0.449(2) 1 calc GR . P B -2
H31F H 0.4914 -0.1135 0.6409 0.182 Uiso 0.449(2) 1 calc GR . P B -2
C32A C 0.6258(4) -0.1244(5) 0.6828(2) 0.101(2) Uani 0.449(2) 1 d D . P B -2
H32D H 0.6762 -0.1246 0.6722 0.152 Uiso 0.449(2) 1 calc GR . P B -2
H32E H 0.6237 -0.1636 0.7000 0.152 Uiso 0.449(2) 1 calc GR . P B -2
H32F H 0.5971 -0.0815 0.6991 0.152 Uiso 0.449(2) 1 calc GR . P B -2
C41A C 0.9997(4) -0.0845(4) 0.63120(19) 0.0537(12) Uani 0.25 1 d D . P C 2
C42A C 1.0249(9) -0.1195(5) 0.5885(2) 0.0705(16) Uani 0.25 1 d D . P C 2
H42D H 0.9886 -0.1399 0.5851 0.106 Uiso 0.25 1 calc GR . P C 2
H42E H 1.0713 -0.1555 0.5852 0.106 Uiso 0.25 1 calc GR . P C 2
H42F H 1.0307 -0.0853 0.5680 0.106 Uiso 0.25 1 calc GR . P C 2
C43A C 1.0698(4) -0.0707(6) 0.6329(4) 0.0751(17) Uani 0.25 1 d D . P C 2
H43D H 1.0798 -0.0361 0.6135 0.113 Uiso 0.25 1 calc GR . P C 2
H43E H 1.1102 -0.1135 0.6259 0.113 Uiso 0.25 1 calc GR . P C 2
H43F H 1.0639 -0.0539 0.6605 0.113 Uiso 0.25 1 calc GR . P C 2
C44A C 0.9652(6) -0.1186(5) 0.6685(3) 0.0562(14) Uani 0.25 1 d D . P C 2
H44D H 0.9522 -0.0886 0.6929 0.084 Uiso 0.25 1 calc GR . P C 2
H44E H 0.9998 -0.1627 0.6715 0.084 Uiso 0.25 1 calc GR . P C 2
H44F H 0.9215 -0.1263 0.6651 0.084 Uiso 0.25 1 calc GR . P C 2
C45A C 0.9376(2) 0.1291(2) 0.55583(13) 0.0389(11) Uani 0.448(3) 1 d D . P D 2
C46A C 0.8881(3) 0.1383(4) 0.52803(15) 0.0447(12) Uani 0.448(3) 1 d D . P D 2
H46D H 0.8997 0.1702 0.5070 0.067 Uiso 0.448(3) 1 calc GR . P D 2
H46E H 0.8375 0.1570 0.5442 0.067 Uiso 0.448(3) 1 calc GR . P D 2
H46F H 0.8955 0.0937 0.5151 0.067 Uiso 0.448(3) 1 calc GR . P D 2
C47A C 0.9253(5) 0.2020(3) 0.5711(2) 0.0636(19) Uani 0.448(3) 1 d D . P D 2
H47D H 0.9563 0.2010 0.5888 0.095 Uiso 0.448(3) 1 calc GR . P D 2
H47E H 0.8744 0.2221 0.5865 0.095 Uiso 0.448(3) 1 calc GR . P D 2
H47F H 0.9373 0.2300 0.5478 0.095 Uiso 0.448(3) 1 calc GR . P D 2
C48A C 1.0154(3) 0.1020(4) 0.5289(2) 0.0501(13) Uani 0.448(3) 1 d D . P D 2
H48D H 1.0290 0.0519 0.5251 0.075 Uiso 0.448(3) 1 calc GR . P D 2
H48E H 1.0479 0.1139 0.5420 0.075 Uiso 0.448(3) 1 calc GR . P D 2
H48F H 1.0191 0.1227 0.5024 0.075 Uiso 0.448(3) 1 calc GR . P D 2
C1AA C 0.59219(11) 0.11868(11) 0.85290(7) 0.0239(6) Uani 1 1 d . . . . .
Cl9 Cl 0.84631(13) -0.18263(12) 0.59941(8) 0.1634(10) Uani 1 1 d . . . . .
Cl10 Cl 0.84678(10) -0.05371(11) 0.55722(6) 0.1460(7) Uani 1 1 d . . . . .
C277 C 0.80455(16) -0.09655(17) 0.59819(13) 0.0576(10) Uani 1 1 d . . . . .
H27G H 0.8012 -0.0740 0.6240 0.069 Uiso 1 1 calc R . . . .
H27H H 0.7544 -0.0900 0.5971 0.069 Uiso 1 1 calc R . . . .
Cl11 Cl 0.67298(12) 0.09915(10) 0.39752(9) 0.1616(10) Uani 1 1 d . . . . .
Cl12 Cl 0.79040(9) 0.07633(10) 0.32262(6) 0.1323(6) Uani 1 1 d . . . . .
C278 C 0.7669(4) 0.0673(6) 0.3743(3) 0.188(4) Uani 1 1 d . . . . .
H27I H 0.7919 0.0919 0.3868 0.226 Uiso 1 1 calc R . . . .
H27J H 0.7842 0.0180 0.3797 0.226 Uiso 1 1 calc R . . . .
Cl7 Cl 0.99737(6) -0.09369(7) 0.99503(5) 0.0931(4) Uani 1 1 d . . . . .
Cl8 Cl 1.06196(9) -0.04943(13) 0.91358(5) 0.1455(8) Uani 1 1 d . . . . .
C276 C 0.9867(5) -0.0699(6) 0.9462(2) 0.193(4) Uani 1 1 d . . . . .
H27K H 0.9788 -0.1082 0.9332 0.232 Uiso 1 1 calc R . . . .
H27L H 0.9429 -0.0295 0.9496 0.232 Uiso 1 1 calc R . . . .
Cl5 Cl 0.66808(6) 0.52423(6) 0.98317(3) 0.0752(3) Uani 1 1 d . . . . .
Cl6 Cl 0.76225(8) 0.41950(7) 0.91841(5) 0.1057(5) Uani 1 1 d . . . . .
C275 C 0.6743(2) 0.4694(3) 0.94279(10) 0.0719(13) Uani 1 1 d . . . . .
H27M H 0.6448 0.4385 0.9536 0.086 Uiso 1 1 calc R . . . .
H27N H 0.6534 0.4977 0.9225 0.086 Uiso 1 1 calc R . . . .
Cl3 Cl 0.11151(17) 0.41903(16) 0.97735(14) 0.1415(11) Uani 0.4883(16) 1 d D U P I 2
Cl4 Cl 0.18441(12) 0.32867(11) 1.02968(6) 0.0745(5) Uani 0.4883(16) 1 d D U P I 2
C274 C 0.1975(3) 0.3693(4) 0.9812(2) 0.0783(18) Uani 0.441(7) 1 d D U P I 2
H27O H 0.2287 0.3989 0.9799 0.094 Uiso 0.441(7) 1 calc R . P I 2
H27P H 0.2211 0.3339 0.9586 0.094 Uiso 0.441(7) 1 calc R . P I 2
Cl1 Cl -0.21421(11) 0.65380(11) 1.00511(6) 0.0745(5) Uani 0.5117(16) 1 d D . P I 1
Cl2 Cl -0.07602(16) 0.56115(15) 0.96351(14) 0.1415(11) Uani 0.5117(16) 1 d D . P I 1
C273 C -0.1668(3) 0.5677(3) 0.9899(3) 0.0783(18) Uani 0.559(7) 1 d D . P I 1
H27Q H -0.1896 0.5506 0.9719 0.094 Uiso 0.559(7) 1 calc R . P I 1
H27R H -0.1682 0.5393 1.0140 0.094 Uiso 0.559(7) 1 calc R . P I 1
Cl13 Cl 0.7886(4) 0.2367(3) 0.4761(3) 0.1461(11) Uani 0.2257(18) 1 d D . P J 2
Cl14 Cl 0.7465(3) 0.1200(3) 0.47858(19) 0.1115(7) Uani 0.2257(18) 1 d D . P J 2
C279 C 0.7761(5) 0.1679(4) 0.5082(3) 0.0615(15) Uani 0.2257(18) 1 d D . P J 2
H27S H 0.8220 0.1403 0.5136 0.074 Uiso 0.2257(18) 1 calc R . P J 2
H27T H 0.7390 0.1852 0.5344 0.074 Uiso 0.2257(18) 1 calc R . P J 2
Cl15 Cl 0.77150(13) 0.20139(13) 0.45366(9) 0.1461(11) Uani 0.7743(18) 1 d D . P J 1
Cl16 Cl 0.81992(10) 0.05580(11) 0.46721(6) 0.1115(7) Uani 0.7743(18) 1 d D . P J 1
C280 C 0.7802(3) 0.1445(2) 0.49520(14) 0.0615(15) Uani 0.7743(18) 1 d D . P J 1
H28M H 0.7326 0.1494 0.5150 0.074 Uiso 0.7743(18) 1 calc R . P J 1
H28N H 0.8134 0.1532 0.5095 0.074 Uiso 0.7743(18) 1 calc R . P J 1

loop_
_atom_site_aniso_label
_atom_site_aniso_U_11
_atom_site_aniso_U_22
_atom_site_aniso_U_33
_atom_site_aniso_U_23
_atom_site_aniso_U_13
_atom_site_aniso_U_12
Ag1 0.03568(8) 0.03897(9) 0.04034(9) 0.00683(8) -0.00890(7) -0.01134(7)
Ag2 0.02127(6) 0.02640(7) 0.03509(8) -0.00116(6) -0.00495(6) -0.00366(5)
Ag3 0.02553(6) 0.02649(7) 0.02902(7) 0.00329(6) -0.00865(5) -0.00794(5)
Ag4 0.03941(8) 0.03508(8) 0.03177(8) -0.00322(7) -0.00313(7) -0.01132(6)
Ag5 0.02625(7) 0.03629(8) 0.03174(8) -0.00382(7) -0.00695(6) -0.00623(6)
Ag6 0.02072(6) 0.03093(7) 0.03359(8) 0.00543(6) -0.00679(6) -0.00702(5)
Ag7 0.02151(6) 0.02308(7) 0.03449(7) -0.00112(6) -0.01027(5) -0.00459(5)
Ag8 0.02755(7) 0.03886(9) 0.03103(8) -0.00083(7) -0.00413(6) -0.00378(6)
Cu1 0.03724(17) 0.03388(17) 0.03674(18) -0.00183(15) -0.00222(15) -0.01102(13)
Cu2 0.01686(13) 0.02663(15) 0.03351(16) -0.00003(13) -0.00477(11) -0.00197(11)
Cu3 0.02230(13) 0.01811(13) 0.03443(15) 0.00371(12) -0.00832(11) -0.00401(10)
Cu4 0.02464(12) 0.02646(14) 0.02811(14) 0.00228(12) -0.01229(10) -0.00821(10)
Cu5 0.02432(14) 0.02958(16) 0.02995(15) 0.00114(13) -0.00535(12) -0.00176(12)
Cu6 0.02164(12) 0.03133(15) 0.02790(14) 0.00577(13) -0.00860(11) -0.00910(11)
Cu7 0.01351(12) 0.03305(15) 0.03595(16) 0.00702(13) -0.00847(11) -0.00726(10)
Cu8 0.01888(12) 0.01883(13) 0.03326(15) -0.00502(12) -0.00505(11) -0.00331(10)
C1 0.0302(12) 0.0428(14) 0.0339(12) -0.0015(11) 0.0015(10) -0.0024(10)
C2 0.0306(11) 0.0447(13) 0.0337(12) -0.0031(11) 0.0008(10) -0.0068(10)
C3 0.0313(11) 0.0495(14) 0.0338(12) 0.0058(11) -0.0085(9) -0.0122(10)
C4 0.0319(11) 0.0494(14) 0.0357(12) -0.0033(11) -0.0089(9) -0.0118(9)
C5 0.0425(12) 0.0559(15) 0.0461(13) 0.0113(12) -0.0194(10) -0.0205(10)
C6 0.0446(12) 0.0601(14) 0.0416(13) 0.0163(12) -0.0174(10) -0.0275(10)
C7 0.0374(12) 0.0654(16) 0.0278(11) 0.0102(12) -0.0058(10) -0.0174(11)
C8 0.0356(11) 0.0536(15) 0.0294(11) 0.0004(11) -0.0118(9) -0.0102(10)
C9 0.0566(13) 0.0496(14) 0.0641(16) 0.0092(13) -0.0287(11) -0.0219(11)
C10 0.101(3) 0.063(3) 0.107(3) 0.000(3) -0.062(2) -0.009(3)
C11 0.065(2) 0.061(2) 0.091(4) -0.002(3) -0.019(3) -0.0273(17)
C12 0.095(5) 0.053(2) 0.074(3) -0.015(2) 0.002(4) -0.008(3)
C13 0.0467(14) 0.098(2) 0.0401(15) 0.0057(16) -0.0014(13) -0.0325(13)
C14 0.063(2) 0.102(3) 0.0506(19) 0.017(2) -0.0004(17) -0.018(2)
C15 0.101(3) 0.086(3) 0.073(2) 0.004(2) 0.044(2) -0.016(2)
C16 0.048(2) 0.130(4) 0.092(3) 0.012(3) -0.007(2) -0.021(2)
C17 0.0494(13) 0.0345(12) 0.0381(12) 0.0019(11) -0.0156(10) -0.0077(10)
C18 0.0633(13) 0.0662(15) 0.0565(14) 0.0295(12) -0.0365(10) -0.0382(11)
C19 0.033(2) 0.0286(16) 0.0523(18) 0.0072(14) -0.0102(15) -0.0034(13)
C24 0.0563(14) 0.0439(13) 0.0552(16) 0.0114(13) -0.0180(13) -0.0246(10)
C23 0.0562(18) 0.0396(15) 0.079(2) 0.0180(15) -0.0229(16) -0.0181(12)
C22 0.054(2) 0.0413(19) 0.087(3) 0.010(2) -0.026(2) -0.0204(15)
C21 0.0478(19) 0.049(2) 0.060(2) -0.0040(19) -0.0169(17) -0.0150(16)
C20 0.069(2) 0.0365(17) 0.0433(18) 0.0069(15) -0.0225(16) -0.0192(15)
C25 0.102(3) 0.053(2) 0.067(2) -0.0149(19) -0.035(2) -0.025(2)
C26 0.109(4) 0.099(4) 0.053(2) -0.013(3) -0.035(2) -0.025(3)
C27 0.127(4) 0.077(3) 0.083(3) -0.026(2) -0.043(2) -0.036(2)
C28 0.107(4) 0.059(3) 0.071(3) -0.020(2) -0.013(3) -0.021(3)
C29 0.139(2) 0.0747(17) 0.104(3) 0.0431(19) -0.051(2) -0.0699(15)
C30 0.121(3) 0.126(4) 0.145(5) 0.050(4) -0.041(4) -0.078(2)
C31 0.156(4) 0.082(3) 0.091(3) 0.032(3) -0.054(3) -0.058(3)
C32 0.170(5) 0.077(3) 0.108(4) 0.039(3) -0.040(4) -0.056(3)
C33 0.0240(9) 0.0269(10) 0.0329(10) -0.0056(9) -0.0089(8) -0.0009(8)
C34 0.0204(9) 0.0230(9) 0.0311(10) -0.0038(8) -0.0094(7) -0.0009(7)
C35 0.0247(9) 0.0291(10) 0.0330(11) -0.0086(9) -0.0043(8) -0.0068(8)
C36 0.0244(11) 0.0339(12) 0.0332(12) -0.0003(10) -0.0009(9) 0.0056(10)
C37 0.0218(11) 0.0525(16) 0.0325(12) 0.0007(12) 0.0020(10) 0.0145(12)
C38 0.0261(11) 0.0471(14) 0.0342(12) -0.0085(12) 0.0033(10) 0.0018(11)
C39 0.0343(11) 0.0426(12) 0.0323(11) -0.0010(10) -0.0067(9) -0.0114(9)
C40 0.0307(10) 0.0292(11) 0.0349(11) -0.0056(9) -0.0063(9) -0.0055(8)
C41 0.0402(18) 0.0395(18) 0.0447(16) 0.0067(15) 0.0097(15) 0.0202(15)
C42 0.084(3) 0.0231(18) 0.060(2) 0.0099(17) 0.020(2) 0.0112(19)
C43 0.0290(18) 0.071(3) 0.096(3) 0.045(2) -0.0068(19) 0.0122(19)
C44 0.044(2) 0.034(2) 0.059(2) 0.0068(17) 0.0025(17) 0.0171(17)
C45 0.0323(18) 0.0486(14) 0.0382(17) -0.0159(13) 0.0015(15) -0.0240(12)
C46 0.0487(19) 0.061(2) 0.0373(19) 0.0118(18) -0.0084(16) -0.0174(18)
C47 0.066(4) 0.0436(18) 0.057(2) 0.0097(18) 0.008(2) -0.004(2)
C48 0.0444(17) 0.060(2) 0.0324(17) 0.0118(16) -0.0112(14) -0.0204(15)
C49 0.0244(9) 0.0196(9) 0.0390(11) -0.0004(9) -0.0146(8) -0.0033(7)
C50 0.0245(9) 0.0208(9) 0.0303(10) 0.0007(8) -0.0097(8) -0.0009(8)
C51 0.0224(9) 0.0269(10) 0.0274(9) -0.0011(8) -0.0106(7) -0.0037(7)
C52 0.0293(10) 0.0263(10) 0.0368(11) 0.0032(9) -0.0112(8) -0.0095(8)
C53 0.0413(11) 0.0352(11) 0.0416(12) 0.0024(10) -0.0161(9) -0.0165(8)
C54 0.0230(9) 0.0442(12) 0.0370(12) 0.0051(10) -0.0090(8) -0.0135(8)
C55 0.0162(8) 0.0359(11) 0.0360(11) -0.0001(9) -0.0092(8) -0.0063(8)
C56 0.0220(9) 0.0268(10) 0.0280(10) 0.0011(8) -0.0100(7) -0.0051(7)
C57 0.0521(13) 0.0396(12) 0.0759(19) 0.0068(13) -0.0237(12) -0.0254(9)
C58 0.131(3) 0.0473(16) 0.108(3) 0.0170(18) -0.0592(19) -0.0451(15)
C59 0.094(2) 0.0644(18) 0.266(7) 0.034(3) -0.068(3) -0.0592(13)
C60 0.112(2) 0.0502(15) 0.088(2) 0.0264(16) -0.0384(19) -0.0476(13)
C61 0.0160(9) 0.0400(12) 0.0425(12) 0.0030(11) -0.0097(8) -0.0012(9)
C62 0.0340(11) 0.0388(13) 0.0621(16) 0.0057(12) -0.0192(11) -0.0073(10)
C63 0.0333(11) 0.0602(16) 0.0524(14) 0.0114(13) -0.0205(10) -0.0118(11)
C64 0.0274(14) 0.064(2) 0.0617(19) 0.0090(17) 0.0024(14) 0.0107(14)
C65 0.0154(8) 0.0216(9) 0.0316(10) 0.0002(8) -0.0031(8) -0.0034(7)
C66 0.0149(8) 0.0242(9) 0.0279(10) -0.0047(8) -0.0021(7) -0.0058(7)
C68 0.0167(8) 0.0250(9) 0.0275(9) -0.0017(8) -0.0090(7) -0.0023(7)
C69 0.0247(9) 0.0205(9) 0.0280(10) -0.0012(8) -0.0031(8) -0.0072(7)
C70 0.0327(10) 0.0208(9) 0.0281(10) 0.0024(8) -0.0082(8) -0.0092(7)
C71 0.0243(9) 0.0219(9) 0.0219(9) -0.0030(8) -0.0035(7) -0.0027(7)
C72 0.0239(9) 0.0246(9) 0.0240(9) -0.0025(8) -0.0036(7) -0.0069(7)
C73 0.0340(10) 0.0300(10) 0.0340(11) 0.0016(9) -0.0083(9) -0.0144(8)
C74 0.0379(10) 0.0514(12) 0.0566(14) 0.0200(11) -0.0220(9) -0.0292(8)
C75 0.0479(12) 0.0360(11) 0.0470(14) -0.0027(11) -0.0062(11) -0.0242(8)
C76 0.0316(10) 0.0355(11) 0.0387(13) -0.0034(10) -0.0007(9) -0.0171(8)
C77 0.0341(10) 0.0249(9) 0.0268(9) 0.0030(8) -0.0136(8) -0.0097(7)
C78 0.0261(9) 0.0373(11) 0.0323(10) 0.0019(9) -0.0133(8) -0.0093(8)
C79 0.0390(12) 0.0245(11) 0.0463(13) 0.0008(10) -0.0178(9) -0.0023(9)
C80 0.0340(10) 0.0358(11) 0.0299(10) 0.0041(9) -0.0129(8) -0.0091(9)
C81 0.0230(8) 0.0268(9) 0.0260(9) 0.0009(8) -0.0101(7) -0.0096(7)
C82 0.0181(8) 0.0288(10) 0.0318(10) 0.0019(9) -0.0086(7) -0.0053(7)
C83 0.0357(10) 0.0196(9) 0.0267(10) 0.0019(8) -0.0112(8) -0.0041(8)
C84 0.0308(10) 0.0281(11) 0.0294(10) -0.0033(9) -0.0125(8) -0.0004(8)
C85 0.0388(11) 0.0268(11) 0.0340(10) -0.0052(9) -0.0178(8) 0.0020(9)
C86 0.0500(13) 0.0224(11) 0.0420(12) -0.0028(10) -0.0231(9) 0.0032(10)
C87 0.0529(12) 0.0207(10) 0.0479(12) 0.0062(9) -0.0276(9) -0.0090(9)
C88 0.0342(10) 0.0229(10) 0.0405(11) 0.0026(9) -0.0193(8) -0.0001(8)
C89 0.0381(13) 0.0381(14) 0.0499(14) -0.0083(12) -0.0146(11) 0.0127(12)
C90 0.071(2) 0.061(2) 0.075(2) -0.0105(18) -0.0345(15) 0.0216(18)
C91 0.079(2) 0.066(2) 0.072(2) -0.0362(16) -0.0225(17) 0.0196(19)
C92 0.0400(16) 0.066(2) 0.082(2) -0.0205(18) -0.0117(16) 0.0063(16)
C93 0.0619(14) 0.0237(11) 0.0737(16) 0.0121(11) -0.0390(11) -0.0127(10)
C94 0.090(2) 0.0506(15) 0.092(2) 0.0337(15) -0.0401(17) -0.0352(13)
C95 0.0836(17) 0.0401(14) 0.0863(19) 0.0023(14) -0.0480(13) -0.0213(12)
C96 0.0608(15) 0.0446(14) 0.102(3) 0.0077(16) -0.0259(16) -0.0297(11)
C97 0.0229(9) 0.0270(10) 0.0284(10) 0.0025(9) -0.0058(8) -0.0067(7)
C98 0.0197(8) 0.0249(9) 0.0260(9) 0.0035(8) -0.0069(7) -0.0036(7)
C99 0.0234(9) 0.0309(10) 0.0214(9) 0.0016(8) -0.0043(7) -0.0084(7)
C100 0.0254(9) 0.0326(11) 0.0321(10) 0.0026(9) -0.0106(8) -0.0067(8)
C101 0.0294(10) 0.0357(11) 0.0325(11) 0.0034(9) -0.0121(8) -0.0090(8)
C102 0.0338(10) 0.0362(11) 0.0290(10) 0.0015(9) -0.0128(8) -0.0131(8)
C103 0.0297(9) 0.0337(10) 0.0303(10) 0.0042(9) -0.0100(8) -0.0158(7)
C104 0.0332(10) 0.0285(10) 0.0262(10) 0.0031(9) -0.0078(8) -0.0088(8)
C105 0.0378(11) 0.0394(13) 0.0394(12) 0.0028(10) -0.0189(9) -0.0074(10)
C106 0.0402(14) 0.073(2) 0.0530(15) 0.0206(15) -0.0205(11) -0.0058(14)
C107 0.0422(13) 0.0612(17) 0.0440(13) 0.0176(13) -0.0186(10) -0.0107(12)
C108 0.102(2) 0.0451(18) 0.0783(17) 0.0032(15) -0.0608(13) -0.0018(16)
C109 0.0413(11) 0.0318(10) 0.0274(10) 0.0000(9) -0.0119(8) -0.0142(8)
C110 0.0580(14) 0.0327(12) 0.0363(12) -0.0019(10) -0.0102(11) -0.0146(10)
C111 0.0454(15) 0.0455(14) 0.0431(15) -0.0089(12) 0.0027(12) -0.0086(12)
C112 0.0818(17) 0.0376(13) 0.0514(13) -0.0021(11) -0.0358(11) -0.0157(12)
C113 0.0280(9) 0.0273(10) 0.0275(10) 0.0036(9) -0.0098(8) -0.0070(8)
C114 0.0230(9) 0.0249(10) 0.0301(10) 0.0032(9) -0.0084(8) -0.0040(8)
C115 0.0248(9) 0.0282(10) 0.0245(9) -0.0019(8) -0.0077(7) -0.0068(7)
C116 0.0246(9) 0.0244(9) 0.0253(10) -0.0001(8) -0.0058(8) -0.0055(7)
C117 0.0161(9) 0.0310(11) 0.0263(10) -0.0038(9) -0.0033(8) 0.0013(8)
C118 0.0193(9) 0.0321(10) 0.0330(11) -0.0145(9) 0.0010(8) -0.0085(7)
C119 0.0279(9) 0.0329(10) 0.0249(10) -0.0055(9) 0.0017(8) -0.0136(7)
C120 0.0245(9) 0.0261(10) 0.0243(9) -0.0023(8) -0.0061(7) -0.0053(7)
C121 0.0242(9) 0.0394(12) 0.0428(12) -0.0019(10) -0.0161(8) -0.0028(9)
C122 0.0909(19) 0.055(2) 0.117(2) 0.0105(18) -0.0708(15) -0.0010(17)
C123 0.0440(15) 0.094(3) 0.136(3) 0.035(2) -0.0464(16) -0.0105(17)
C124 0.094(2) 0.106(3) 0.0649(18) 0.001(2) -0.0422(15) 0.053(2)
C125 0.0378(11) 0.0315(10) 0.0336(12) -0.0038(10) -0.0018(9) -0.0146(8)
C126 0.100(2) 0.0513(15) 0.061(2) -0.0110(15) 0.0426(18) -0.0372(14)
C127 0.0478(12) 0.0410(12) 0.0592(16) -0.0021(11) -0.0153(11) -0.0269(8)
C128 0.0893(16) 0.0411(12) 0.0722(16) 0.0251(12) -0.0462(12) -0.0388(10)
C129 0.0294(10) 0.0342(11) 0.0288(11) -0.0048(9) -0.0021(9) -0.0062(9)
C130 0.0316(11) 0.0325(11) 0.0393(12) 0.0019(10) -0.0077(9) -0.0082(9)
C131 0.0247(10) 0.0298(11) 0.0469(16) 0.0028(12) -0.0033(11) -0.0064(9)
C136 0.0279(12) 0.0417(15) 0.0459(15) -0.0067(13) -0.0053(11) -0.0060(11)
C135 0.0376(15) 0.0353(14) 0.070(3) -0.0085(16) 0.0011(16) -0.0026(12)
C134 0.0206(13) 0.0390(18) 0.063(3) 0.003(2) -0.0050(16) -0.0033(13)
C133 0.0367(15) 0.0390(19) 0.063(3) -0.0030(17) -0.0162(16) -0.0130(13)
C132 0.0283(13) 0.0236(14) 0.045(3) -0.0009(15) -0.0064(14) -0.0023(11)
C137 0.0317(14) 0.062(2) 0.092(2) 0.0002(19) -0.0370(15) -0.0045(16)
C138 0.043(2) 0.093(3) 0.115(4) -0.020(3) -0.032(2) 0.009(2)
C139 0.055(2) 0.073(3) 0.087(2) -0.011(2) -0.0334(16) -0.0200(19)
C140 0.056(2) 0.063(2) 0.116(3) -0.003(2) -0.038(2) -0.0277(15)
C141 0.0530(18) 0.0574(18) 0.067(2) -0.0148(18) 0.0129(18) -0.0123(15)
C142 0.092(4) 0.052(2) 0.094(4) -0.023(2) 0.004(3) 0.025(3)
C143 0.068(2) 0.0432(18) 0.070(2) -0.0168(17) 0.0265(19) -0.0335(15)
C144 0.072(3) 0.081(3) 0.076(3) 0.001(3) 0.012(2) -0.0366(19)
C145 0.0362(11) 0.0315(11) 0.0276(11) 0.0032(9) -0.0037(9) -0.0112(9)
C146 0.0288(10) 0.0289(10) 0.0289(11) 0.0054(9) -0.0038(9) -0.0075(8)
C147 0.0257(10) 0.0234(10) 0.0305(11) -0.0057(9) -0.0028(8) -0.0040(8)
C148 0.0287(9) 0.0212(9) 0.0245(10) -0.0025(8) -0.0013(8) -0.0095(7)
C149 0.0284(9) 0.0225(9) 0.0289(10) -0.0048(8) -0.0074(8) -0.0067(7)
C150 0.0252(9) 0.0273(10) 0.0330(11) 0.0026(9) -0.0080(8) -0.0075(8)
C151 0.0226(9) 0.0302(10) 0.0384(12) -0.0053(10) -0.0003(9) -0.0096(8)
C152 0.0296(10) 0.0244(10) 0.0329(11) 0.0024(9) -0.0035(9) -0.0072(8)
C153 0.0371(10) 0.0366(11) 0.0312(10) 0.0025(9) -0.0129(8) -0.0186(8)
C154 0.0689(13) 0.0469(12) 0.0370(12) 0.0020(10) -0.0250(9) -0.0308(9)
C155 0.0437(12) 0.0330(12) 0.0485(13) 0.0122(10) -0.0224(10) -0.0115(9)
C156 0.0419(12) 0.0391(12) 0.0342(12) 0.0049(10) -0.0090(10) -0.0154(9)
C157 0.0213(10) 0.0483(13) 0.0456(14) 0.0061(12) 0.0004(10) -0.0116(9)
C158 0.0269(16) 0.079(3) 0.045(2) -0.004(2) 0.0049(16) -0.0178(16)
C159 0.0273(17) 0.062(2) 0.086(3) 0.030(2) 0.009(2) -0.0133(15)
C160 0.0385(19) 0.101(3) 0.040(2) -0.017(2) 0.0094(17) -0.0245(19)
C161 0.0143(8) 0.0402(11) 0.0278(10) 0.0058(9) -0.0051(7) -0.0079(8)
C162 0.0182(9) 0.0362(11) 0.0313(11) -0.0013(9) -0.0051(8) -0.0039(8)
C163 0.0211(9) 0.0280(11) 0.0292(10) -0.0021(9) -0.0076(8) 0.0030(8)
C164 0.0265(11) 0.0381(13) 0.0571(15) -0.0042(12) -0.0137(10) 0.0017(10)
C165 0.0467(14) 0.0426(16) 0.0641(16) -0.0049(14) -0.0305(11) 0.0199(13)
C166 0.0649(17) 0.0313(13) 0.0436(13) 0.0007(11) -0.0218(12) 0.0058(13)
C167 0.0454(13) 0.0262(11) 0.0334(12) -0.0033(10) -0.0050(10) -0.0025(10)
C168 0.0320(11) 0.0304(11) 0.0314(11) -0.0053(10) -0.0100(9) 0.0046(9)
C169 0.0480(14) 0.0618(17) 0.0698(17) 0.0120(14) -0.0216(12) -0.0033(13)
C170 0.062(3) 0.098(4) 0.088(3) -0.012(3) -0.027(3) 0.041(3)
C171 0.077(3) 0.103(3) 0.121(3) 0.015(3) -0.032(3) -0.012(2)
C172 0.0490(18) 0.098(4) 0.089(2) -0.011(3) -0.0507(15) 0.016(2)
C173 0.0715(19) 0.0349(13) 0.0596(18) 0.0114(13) -0.0140(15) -0.0131(13)
C174 0.0662(17) 0.0643(17) 0.076(2) 0.0067(17) -0.0101(16) -0.0367(12)
C175 0.113(2) 0.0478(16) 0.0673(18) 0.0043(15) -0.0458(15) -0.0255(15)
C176 0.140(3) 0.089(2) 0.0437(17) 0.0107(16) -0.0194(18) -0.0693(16)
C177 0.0181(9) 0.0298(10) 0.0268(10) -0.0047(9) -0.0024(8) -0.0043(7)
C178 0.0223(9) 0.0246(9) 0.0266(10) -0.0025(8) -0.0043(7) -0.0072(7)
C179 0.0202(9) 0.0225(9) 0.0255(10) -0.0026(8) -0.0007(8) -0.0003(8)
C180 0.0257(9) 0.0276(10) 0.0361(11) 0.0032(9) -0.0126(8) -0.0087(7)
C181 0.0291(9) 0.0264(10) 0.0372(11) 0.0042(9) -0.0086(8) -0.0119(7)
C182 0.0295(10) 0.0306(10) 0.0305(11) 0.0063(9) -0.0040(9) -0.0118(8)
C183 0.0255(9) 0.0244(9) 0.0262(10) -0.0010(8) -0.0051(8) -0.0066(7)
C184 0.0238(9) 0.0244(9) 0.0301(11) -0.0032(8) 0.0007(8) -0.0102(7)
C185 0.0319(10) 0.0402(11) 0.0437(13) 0.0127(10) -0.0114(9) -0.0188(8)
C186 0.0545(12) 0.1037(18) 0.0650(16) 0.0484(14) -0.0298(11) -0.0560(10)
C187 0.0453(12) 0.0448(12) 0.0690(18) 0.0018(13) -0.0147(12) -0.0270(9)
C188 0.0314(11) 0.0529(15) 0.0502(15) 0.0052(13) -0.0058(11) -0.0151(10)
C189 0.0328(10) 0.0312(10) 0.0217(9) -0.0031(8) -0.0073(8) -0.0098(8)
C190 0.0452(11) 0.0381(11) 0.0286(10) 0.0081(9) -0.0130(9) -0.0193(9)
C191 0.0477(11) 0.0312(10) 0.0284(11) -0.0021(9) -0.0078(9) -0.0194(8)
C192 0.0303(10) 0.0432(13) 0.0316(11) -0.0042(10) -0.0130(8) -0.0072(9)
C193 0.0198(8) 0.0157(8) 0.0382(11) -0.0018(8) -0.0077(8) -0.0029(7)
C194 0.0226(8) 0.0243(9) 0.0302(10) -0.0011(8) -0.0097(7) -0.0073(7)
C195 0.0214(9) 0.0382(11) 0.0251(10) -0.0063(9) -0.0029(7) -0.0116(7)
C196 0.0214(9) 0.0387(11) 0.0405(12) -0.0070(10) -0.0036(9) -0.0114(8)
C197 0.0203(9) 0.0578(14) 0.0450(13) -0.0149(11) -0.0093(8) -0.0112(9)
C198 0.0156(8) 0.0710(15) 0.0395(12) -0.0118(11) -0.0010(8) -0.0216(8)
C199 0.0199(8) 0.0600(13) 0.0280(10) -0.0134(9) -0.0021(7) -0.0205(7)
C200 0.0251(9) 0.0387(11) 0.0282(10) -0.0080(9) -0.0056(8) -0.0124(8)
C201 0.0239(11) 0.0636(18) 0.0761(18) -0.0132(15) -0.0217(11) 0.0001(11)
C202 0.0499(16) 0.070(2) 0.112(3) 0.018(2) -0.0419(15) -0.0050(16)
C203 0.0332(14) 0.088(2) 0.0574(18) 0.0025(18) -0.0105(13) -0.0083(15)
C204 0.0330(13) 0.099(3) 0.069(2) -0.001(2) -0.0180(13) -0.0098(15)
C205 0.0307(10) 0.0697(15) 0.0311(12) -0.0093(11) 0.0018(9) -0.0264(9)
C206 0.094(2) 0.096(2) 0.0482(18) -0.0210(17) 0.0353(17) -0.0595(14)
C207 0.0501(12) 0.0693(15) 0.0668(17) 0.0048(14) -0.0214(11) -0.0393(9)
C208 0.0551(13) 0.0907(17) 0.0492(15) 0.0313(14) -0.0138(12) -0.0477(11)
C209 0.0166(8) 0.0312(10) 0.0314(10) 0.0114(9) -0.0090(7) -0.0028(8)
C210 0.0204(9) 0.0269(10) 0.0304(10) 0.0043(9) -0.0051(8) -0.0054(7)
C211 0.0144(8) 0.0412(11) 0.0274(10) 0.0048(9) -0.0038(7) -0.0088(8)
C212 0.0270(10) 0.0405(12) 0.0291(11) 0.0014(10) -0.0027(9) -0.0120(8)
C213 0.0302(10) 0.0444(12) 0.0300(11) -0.0034(10) -0.0004(9) -0.0160(8)
C214 0.0321(9) 0.0569(13) 0.0394(12) 0.0009(11) -0.0119(8) -0.0269(8)
C215 0.0208(9) 0.0579(14) 0.0315(11) 0.0074(11) -0.0097(8) -0.0129(9)
C216 0.0212(9) 0.0409(11) 0.0325(11) 0.0035(9) -0.0090(8) -0.0130(8)
C217 0.0389(11) 0.0465(12) 0.0410(15) -0.0101(11) -0.0105(10) -0.0222(9)
C218 0.085(5) 0.047(4) 0.045(4) -0.015(3) -0.015(3) -0.012(3)
C219 0.035(3) 0.031(3) 0.071(5) -0.016(3) 0.005(3) -0.006(2)
C220 0.045(3) 0.039(3) 0.060(4) -0.015(3) -0.005(3) -0.013(2)
C221 0.0236(9) 0.0607(16) 0.0530(14) 0.0102(13) -0.0204(9) -0.0133(9)
C222 0.104(2) 0.100(3) 0.0818(19) 0.033(2) -0.0631(14) -0.036(2)
C223 0.0317(16) 0.094(3) 0.119(3) 0.050(2) -0.0102(19) -0.0019(17)
C224 0.0462(14) 0.0643(19) 0.127(3) 0.0374(19) -0.0503(14) -0.0138(14)
C225 0.0204(8) 0.0258(9) 0.0254(9) -0.0004(8) -0.0054(7) -0.0058(7)
C226 0.0202(9) 0.0270(10) 0.0206(9) -0.0003(8) -0.0046(7) -0.0036(7)
C227 0.0257(9) 0.0242(10) 0.0185(9) 0.0004(8) -0.0066(7) -0.0008(8)
C228 0.0237(9) 0.0226(9) 0.0306(11) -0.0029(9) -0.0019(8) -0.0044(7)
C229 0.0317(10) 0.0267(10) 0.0232(10) -0.0043(9) -0.0059(8) -0.0026(8)
C230 0.0365(11) 0.0212(10) 0.0256(10) -0.0090(8) -0.0025(9) -0.0021(8)
C231 0.0350(11) 0.0268(10) 0.0205(10) -0.0015(8) -0.0013(8) -0.0092(8)
C232 0.0313(10) 0.0280(10) 0.0218(9) -0.0021(8) -0.0058(8) -0.0051(8)
C233 0.0293(11) 0.0392(12) 0.0388(13) -0.0163(10) 0.0058(10) -0.0079(9)
C234 0.0411(14) 0.0540(15) 0.0714(19) -0.0344(13) 0.0066(14) -0.0126(11)
C235 0.0549(16) 0.083(2) 0.0420(16) 0.0064(16) 0.0042(14) -0.0292(14)
C236 0.0269(11) 0.0525(15) 0.0575(16) -0.0121(13) -0.0035(11) -0.0064(11)
C237 0.0420(12) 0.0273(10) 0.0292(11) -0.0088(9) 0.0013(10) -0.0118(8)
C238 0.0581(14) 0.0548(14) 0.0534(16) 0.0018(13) -0.0170(12) -0.0302(10)
C239 0.0410(11) 0.0471(12) 0.0410(14) -0.0126(11) 0.0090(11) -0.0263(9)
C240 0.0578(15) 0.0347(11) 0.0452(15) -0.0170(11) 0.0147(13) -0.0227(10)
C241 0.0171(8) 0.0295(10) 0.0289(10) -0.0031(8) -0.0074(7) -0.0050(7)
C242 0.0231(9) 0.0267(10) 0.0325(10) -0.0006(9) -0.0116(7) -0.0055(7)
C243 0.0287(10) 0.0237(10) 0.0252(10) -0.0045(9) -0.0046(8) 0.0001(8)
C244 0.0288(10) 0.0235(10) 0.0275(10) -0.0029(9) -0.0056(8) 0.0019(8)
C245 0.0401(12) 0.0223(10) 0.0279(11) -0.0021(9) -0.0039(9) -0.0005(9)
C246 0.0411(13) 0.0253(11) 0.0318(12) -0.0036(10) -0.0016(10) 0.0062(10)
C247 0.0349(13) 0.0285(12) 0.0331(12) 0.0029(10) -0.0037(10) 0.0108(11)
C248 0.0266(10) 0.0319(11) 0.0329(11) -0.0034(10) -0.0094(8) 0.0023(9)
C249 0.0527(14) 0.0201(10) 0.0421(13) 0.0004(10) -0.0132(11) -0.0072(9)
C250 0.0458(13) 0.0328(12) 0.0653(18) -0.0027(12) -0.0110(12) -0.0142(10)
C251 0.0890(18) 0.0441(13) 0.080(2) 0.0213(14) -0.0359(15) -0.0371(12)
C252 0.0607(17) 0.0773(19) 0.0563(17) -0.0328(14) 0.0019(14) -0.0252(14)
C253 0.0303(13) 0.0515(17) 0.0450(14) 0.0041(13) -0.0060(11) 0.0146(13)
C254 0.075(2) 0.133(4) 0.083(2) -0.024(2) -0.0527(14) 0.047(2)
C255 0.065(2) 0.066(3) 0.126(4) -0.010(3) -0.026(2) 0.027(2)
C256 0.056(2) 0.078(3) 0.098(3) 0.020(2) -0.0223(19) -0.0027(19)
C282 0.0283(13) 0.0236(14) 0.045(3) -0.0009(15) -0.0064(14) -0.0023(11)
C281 0.0247(10) 0.0298(11) 0.0469(16) 0.0028(12) -0.0033(11) -0.0064(9)
C286 0.0279(12) 0.0417(15) 0.0459(15) -0.0067(13) -0.0053(11) -0.0060(11)
C285 0.0376(15) 0.0353(14) 0.070(3) -0.0085(16) 0.0011(16) -0.0026(12)
C284 0.0206(13) 0.0390(18) 0.063(3) 0.003(2) -0.0050(16) -0.0033(13)
C283 0.0367(15) 0.0390(19) 0.063(3) -0.0030(17) -0.0162(16) -0.0130(13)
C287 0.0317(14) 0.062(2) 0.092(2) 0.0002(19) -0.0370(15) -0.0045(16)
C288 0.043(2) 0.093(3) 0.115(4) -0.020(3) -0.032(2) 0.009(2)
C289 0.055(2) 0.073(3) 0.087(2) -0.011(2) -0.0334(16) -0.0200(19)
C290 0.056(2) 0.063(2) 0.116(3) -0.003(2) -0.038(2) -0.0277(15)
C291 0.0530(18) 0.0574(18) 0.067(2) -0.0148(18) 0.0129(18) -0.0123(15)
C292 0.092(4) 0.052(2) 0.094(4) -0.023(2) 0.004(3) 0.025(3)
C293 0.068(2) 0.0432(18) 0.070(2) -0.0168(17) 0.0265(19) -0.0335(15)
C294 0.072(3) 0.081(3) 0.076(3) 0.001(3) 0.012(2) -0.0366(19)
C295 0.0213(10) 0.0483(13) 0.0456(14) 0.0061(12) 0.0004(10) -0.0116(9)
C296 0.0269(16) 0.079(3) 0.045(2) -0.004(2) 0.0049(16) -0.0178(16)
C297 0.0273(17) 0.062(2) 0.086(3) 0.030(2) 0.009(2) -0.0133(15)
C298 0.0385(19) 0.101(3) 0.040(2) -0.017(2) 0.0094(17) -0.0245(19)
C299 0.0480(14) 0.0618(17) 0.0698(17) 0.0120(14) -0.0216(12) -0.0033(13)
C300 0.062(3) 0.098(4) 0.088(3) -0.012(3) -0.027(3) 0.041(3)
C301 0.077(3) 0.103(3) 0.121(3) 0.015(3) -0.032(3) -0.012(2)
C302 0.0490(18) 0.098(4) 0.089(2) -0.011(3) -0.0507(15) 0.016(2)
C303 0.0389(11) 0.0465(12) 0.0410(15) -0.0101(11) -0.0105(10) -0.0222(9)
C304 0.068(3) 0.050(2) 0.040(2) -0.004(2) -0.009(2) -0.0287(19)
C305 0.049(2) 0.063(3) 0.100(4) 0.002(3) -0.039(2) -0.0301(17)
C306 0.069(2) 0.040(2) 0.043(2) 0.0039(19) -0.0139(19) -0.0328(16)
C9A 0.0566(13) 0.0496(14) 0.0641(16) 0.0092(13) -0.0287(11) -0.0219(11)
C10A 0.101(3) 0.063(3) 0.107(3) 0.000(3) -0.062(2) -0.009(3)
C11A 0.065(2) 0.061(2) 0.091(4) -0.002(3) -0.019(3) -0.0273(17)
C12A 0.095(5) 0.053(2) 0.074(3) -0.015(2) 0.002(4) -0.008(3)
C19A 0.033(2) 0.0286(16) 0.0523(18) 0.0072(14) -0.0102(15) -0.0034(13)
C24A 0.0563(14) 0.0439(13) 0.0552(16) 0.0114(13) -0.0180(13) -0.0246(10)
C23A 0.0562(18) 0.0396(15) 0.079(2) 0.0180(15) -0.0229(16) -0.0181(12)
C22A 0.054(2) 0.0413(19) 0.087(3) 0.010(2) -0.026(2) -0.0204(15)
C21A 0.0478(19) 0.049(2) 0.060(2) -0.0040(19) -0.0169(17) -0.0150(16)
C20A 0.069(2) 0.0365(17) 0.0433(18) 0.0069(15) -0.0225(16) -0.0192(15)
C25A 0.102(3) 0.053(2) 0.067(2) -0.0149(19) -0.035(2) -0.025(2)
C26A 0.109(4) 0.099(4) 0.053(2) -0.013(3) -0.035(2) -0.025(3)
C27A 0.127(4) 0.077(3) 0.083(3) -0.026(2) -0.043(2) -0.036(2)
C28A 0.107(4) 0.059(3) 0.071(3) -0.020(2) -0.013(3) -0.021(3)
C29A 0.139(2) 0.0747(17) 0.104(3) 0.0431(19) -0.051(2) -0.0699(15)
C30A 0.170(5) 0.077(3) 0.108(4) 0.039(3) -0.040(4) -0.056(3)
C31A 0.121(3) 0.126(4) 0.145(5) 0.050(4) -0.041(4) -0.078(2)
C32A 0.156(4) 0.082(3) 0.091(3) 0.032(3) -0.054(3) -0.058(3)
C41A 0.0402(18) 0.0395(18) 0.0447(16) 0.0067(15) 0.0097(15) 0.0202(15)
C42A 0.084(3) 0.0231(18) 0.060(2) 0.0099(17) 0.020(2) 0.0112(19)
C43A 0.0290(18) 0.071(3) 0.096(3) 0.045(2) -0.0068(19) 0.0122(19)
C44A 0.044(2) 0.034(2) 0.059(2) 0.0068(17) 0.0025(17) 0.0171(17)
C45A 0.0323(18) 0.0486(14) 0.0382(17) -0.0159(13) 0.0015(15) -0.0240(12)
C46A 0.0444(17) 0.060(2) 0.0324(17) 0.0118(16) -0.0112(14) -0.0204(15)
C47A 0.066(4) 0.0436(18) 0.057(2) 0.0097(18) 0.008(2) -0.004(2)
C48A 0.0487(19) 0.061(2) 0.0373(19) 0.0118(18) -0.0084(16) -0.0174(18)
C1AA 0.0203(9) 0.0199(9) 0.0261(10) 0.0012(8) -0.0005(8) -0.0041(7)
Cl9 0.1703(15) 0.1393(13) 0.1959(18) 0.0479(13) -0.0654(13) -0.0611(11)
Cl10 0.1582(10) 0.1713(12) 0.1498(12) 0.0625(10) -0.0718(9) -0.0900(8)
C277 0.0349(12) 0.0406(15) 0.099(2) 0.0012(16) -0.0287(13) -0.0051(11)
Cl11 0.1480(13) 0.0960(10) 0.241(2) 0.0091(13) -0.0558(14) -0.0362(9)
Cl12 0.1422(9) 0.1289(11) 0.1504(10) 0.0119(9) -0.0805(7) -0.0415(8)
C278 0.115(3) 0.302(9) 0.193(7) 0.031(7) -0.057(4) -0.117(4)
Cl7 0.0651(4) 0.0977(7) 0.1298(8) 0.0197(6) -0.0389(5) -0.0348(4)
Cl8 0.1301(9) 0.2095(18) 0.1249(9) 0.0364(11) -0.0724(6) -0.0621(10)
C276 0.191(6) 0.339(10) 0.075(4) 0.018(5) -0.002(4) -0.153(5)
Cl5 0.0915(5) 0.0805(5) 0.0573(4) 0.0070(4) -0.0219(4) -0.0311(4)
Cl6 0.1110(9) 0.0668(6) 0.1186(9) 0.0035(6) -0.0383(7) 0.0083(6)
C275 0.0750(19) 0.110(3) 0.0415(14) 0.0187(17) -0.0266(13) -0.0357(18)
Cl3 0.0914(12) 0.0843(10) 0.209(2) 0.0336(13) 0.0127(14) -0.0230(9)
Cl4 0.0713(7) 0.0707(8) 0.0723(7) -0.0053(6) -0.0223(6) -0.0055(6)
C274 0.060(2) 0.085(3) 0.099(3) 0.012(3) -0.018(2) -0.0402(18)
Cl1 0.0713(7) 0.0707(8) 0.0723(7) -0.0053(6) -0.0223(6) -0.0055(6)
Cl2 0.0914(12) 0.0843(10) 0.209(2) 0.0336(13) 0.0127(14) -0.0230(9)
C273 0.060(2) 0.085(3) 0.099(3) 0.012(3) -0.018(2) -0.0402(18)
Cl13 0.0925(12) 0.1193(15) 0.163(2) -0.0278(14) 0.0126(13) 0.0188(12)
Cl14 0.0806(9) 0.1160(12) 0.1114(11) 0.0343(9) -0.0086(9) -0.0122(9)
C279 0.0493(19) 0.048(2) 0.067(3) -0.010(2) 0.008(2) -0.0078(18)
Cl15 0.0925(12) 0.1193(15) 0.163(2) -0.0278(14) 0.0126(13) 0.0188(12)
Cl16 0.0806(9) 0.1160(12) 0.1114(11) 0.0343(9) -0.0086(9) -0.0122(9)
C280 0.0493(19) 0.048(2) 0.067(3) -0.010(2) 0.008(2) -0.0078(18)

loop_
_atom_type_symbol
_atom_type_description
_atom_type_scat_dispersion_real
_atom_type_scat_dispersion_imag
_atom_type_scat_source
C C 0.0181 0.0091 'International Tables Vol C Tables 4.2.6.8 and 6.1.1.4'
H H 0.0000 0.0000 'International Tables Vol C Tables 4.2.6.8 and 6.1.1.4'
Ag Ag 0.1306 4.2820 'International Tables Vol C Tables 4.2.6.8 and 6.1.1.4'
Cl Cl 0.3639 0.7018 'International Tables Vol C Tables 4.2.6.8 and 6.1.1.4'
Cu Cu -1.9646 0.5888 'International Tables Vol C Tables 4.2.6.8 and 6.1.1.4'

loop_
_geom_angle_atom_site_label_1
_geom_angle_atom_site_label_2
_geom_angle_atom_site_label_3
_geom_angle
Cu2 Ag1 Cu1 161.491(14)
Cu7 Ag1 Cu1 98.009(14)
Cu7 Ag1 Cu2 81.720(13)
C17 Ag1 Cu1 42.11(8)
C17 Ag1 Cu2 137.87(8)
C17 Ag1 Cu7 139.52(8)
C17 Ag1 C33 117.93(9)
C17 Ag1 C209 131.84(9)
C33 Ag1 Cu1 119.61(6)
C33 Ag1 Cu2 41.89(6)
C33 Ag1 Cu7 84.40(6)
C33 Ag1 C209 110.17(8)
C209 Ag1 Cu1 110.30(6)
C209 Ag1 Cu2 81.87(6)
C209 Ag1 Cu7 41.64(6)
Cu2 Ag2 Cu3 100.115(12)
Cu2 Ag2 Cu6 154.330(12)
Cu3 Ag2 Cu6 77.821(12)
C49 Ag2 Cu2 40.22(6)
C49 Ag2 Cu3 137.72(6)
C49 Ag2 Cu6 143.64(6)
C49 Ag2 C65 104.24(8)
C49 Ag2 C209 99.64(8)
C65 Ag2 Cu2 77.83(4)
C65 Ag2 Cu3 39.00(5)
C65 Ag2 Cu6 111.70(5)
C177 Ag2 Cu2 166.14(6)
C177 Ag2 Cu3 85.24(7)
C177 Ag2 Cu6 39.23(6)
C177 Ag2 C49 130.02(8)
C177 Ag2 C65 99.34(8)
C177 Ag2 C209 116.00(7)
C209 Ag2 Cu2 77.72(5)
C209 Ag2 Cu3 78.84(6)
C209 Ag2 Cu6 76.79(5)
C209 Ag2 C65 104.81(8)
Cu3 Ag3 Cu4 102.758(12)
Cu3 Ag3 Cu8 75.037(11)
Cu4 Ag3 Cu8 156.536(11)
C81 Ag3 Cu3 39.96(5)
C81 Ag3 Cu4 78.35(5)
C81 Ag3 Cu8 109.98(5)
C81 Ag3 C114 124.90(7)
C113 Ag3 Cu3 140.09(6)
C113 Ag3 Cu4 39.43(7)
C113 Ag3 Cu8 144.18(6)
C113 Ag3 C81 105.32(7)
C113 Ag3 C114 27.16(9)
C113 Ag3 C193 101.71(8)
C113 Ag3 C225 130.43(9)
C114 Ag3 Cu3 164.67(5)
C114 Ag3 Cu4 66.38(6)
C114 Ag3 Cu8 119.35(5)
C193 Ag3 Cu3 76.30(5)
C193 Ag3 Cu4 80.27(6)
C193 Ag3 Cu8 76.51(6)
C193 Ag3 C81 102.75(7)
C193 Ag3 C114 110.86(7)
C225 Ag3 Cu3 83.16(6)
C225 Ag3 Cu4 165.43(5)
C225 Ag3 Cu8 37.73(5)
C225 Ag3 C81 98.99(7)
C225 Ag3 C114 104.98(8)
C225 Ag3 C193 114.21(8)
Cu4 Ag4 Cu1 164.560(14)
Cu7 Ag4 Cu1 96.812(14)
Cu7 Ag4 Cu4 84.977(12)
C1 Ag4 Cu1 40.44(9)
C1 Ag4 Cu4 139.24(8)
C1 Ag4 Cu7 135.72(8)
C1 Ag4 C2 27.70(11)
C1 Ag4 C97 120.43(9)
C1 Ag4 C193 125.51(9)
C2 Ag4 Cu1 68.14(7)
C2 Ag4 Cu4 113.00(7)
C2 Ag4 Cu7 160.28(6)
C97 Ag4 Cu1 122.49(7)
C97 Ag4 Cu4 42.09(7)
C97 Ag4 Cu7 89.23(6)
C97 Ag4 C2 109.43(8)
C97 Ag4 C193 114.05(7)
C193 Ag4 Cu1 107.50(5)
C193 Ag4 Cu4 84.09(5)
C193 Ag4 Cu7 41.93(5)
C193 Ag4 C2 128.49(8)
Cu3 Ag5 Cu5 95.183(13)
Cu3 Ag5 Cu6 83.089(12)
Cu6 Ag5 Cu5 164.983(13)
C81 Ag5 Cu3 42.53(5)
C81 Ag5 Cu5 108.86(6)
C81 Ag5 Cu6 79.91(6)
C81 Ag5 C130 134.56(8)
C129 Ag5 Cu3 133.35(7)
C129 Ag5 Cu5 38.83(6)
C129 Ag5 Cu6 143.06(7)
C129 Ag5 C81 128.87(10)
C129 Ag5 C130 27.73(9)
C129 Ag5 C177 121.20(9)
C130 Ag5 Cu3 160.36(7)
C130 Ag5 Cu5 66.51(7)
C130 Ag5 Cu6 116.45(7)
C177 Ag5 Cu3 88.07(5)
C177 Ag5 Cu5 124.86(6)
C177 Ag5 Cu6 40.34(6)
C177 Ag5 C81 109.92(8)
C177 Ag5 C130 107.94(8)
Cu6 Ag6 Cu4 156.788(13)
Cu7 Ag6 Cu4 79.874(11)
Cu7 Ag6 Cu6 99.571(11)
C81 Ag6 Cu4 79.66(5)
C81 Ag6 Cu6 77.60(5)
C81 Ag6 Cu7 77.48(4)
C81 Ag6 C162 110.56(7)
C81 Ag6 C209 103.10(7)
C97 Ag6 Cu4 40.35(7)
C97 Ag6 Cu6 162.20(7)
C97 Ag6 Cu7 87.90(5)
C97 Ag6 C81 119.98(9)
C97 Ag6 C162 101.57(8)
C97 Ag6 C209 100.71(7)
C161 Ag6 Cu4 142.40(7)
C161 Ag6 Cu6 40.21(6)
C161 Ag6 Cu7 137.25(6)
C161 Ag6 C81 100.13(8)
C161 Ag6 C97 126.66(8)
C161 Ag6 C162 26.94(8)
C161 Ag6 C209 102.76(8)
C162 Ag6 Cu4 117.78(6)
C162 Ag6 Cu6 66.99(6)
C162 Ag6 Cu7 161.19(6)
C209 Ag6 Cu4 113.99(5)
C209 Ag6 Cu6 76.04(5)
C209 Ag6 Cu7 39.74(5)
C209 Ag6 C162 121.72(8)
Cu2 Ag7 Cu3 93.172(11)
Cu2 Ag7 Cu8 159.117(10)
Cu7 Ag7 Cu2 77.292(12)
Cu7 Ag7 Cu3 50.685(10)
Cu7 Ag7 Cu8 102.422(12)
Cu8 Ag7 Cu3 71.848(10)
C33 Ag7 Cu2 39.84(6)
C33 Ag7 Cu3 124.08(6)
C33 Ag7 Cu7 83.79(6)
C33 Ag7 Cu8 160.73(6)
C33 Ag7 C65 119.36(8)
C33 Ag7 C193 97.50(8)
C33 Ag7 C241 128.36(8)
C33 Ag7 C242 103.43(8)
C65 Ag7 Cu2 79.56(6)
C65 Ag7 Cu3 35.78(5)
C65 Ag7 Cu7 79.74(5)
C65 Ag7 Cu8 79.86(6)
C65 Ag7 C193 105.12(7)
C65 Ag7 C242 107.32(7)
C193 Ag7 Cu2 111.72(6)
C193 Ag7 Cu3 69.34(4)
C193 Ag7 Cu7 39.89(5)
C193 Ag7 Cu8 77.22(6)
C193 Ag7 C242 125.10(8)
C241 Ag7 Cu2 142.47(6)
C241 Ag7 Cu3 107.36(5)
C241 Ag7 Cu7 139.81(6)
C241 Ag7 Cu8 39.25(5)
C241 Ag7 C65 98.87(8)
C241 Ag7 C193 104.91(8)
C241 Ag7 C242 27.50(8)
C242 Ag7 Cu2 116.82(6)
C242 Ag7 Cu3 129.18(5)
C242 Ag7 Cu7 164.82(6)
C242 Ag7 Cu8 66.59(6)
Cu3 Ag8 Cu5 99.931(13)
Cu8 Ag8 Cu3 83.197(12)
Cu8 Ag8 Cu5 163.241(14)
C65 Ag8 Cu3 41.68(5)
C65 Ag8 Cu5 108.44(5)
C65 Ag8 Cu8 84.93(5)
C145 Ag8 Cu3 141.55(7)
C145 Ag8 Cu5 42.81(6)
C145 Ag8 Cu8 135.11(7)
C145 Ag8 C65 128.05(9)
C145 Ag8 C225 120.33(10)
C225 Ag8 Cu3 84.09(6)
C225 Ag8 Cu5 121.53(5)
C225 Ag8 Cu8 42.06(5)
C225 Ag8 C65 111.62(8)
Ag1 Cu1 Ag4 80.500(13)
C1 Cu1 Ag1 130.38(9)
C1 Cu1 Ag4 51.08(8)
C1 Cu1 C17 175.57(12)
C17 Cu1 Ag1 53.85(9)
C17 Cu1 Ag4 133.35(8)
Ag1 Cu2 Ag2 92.044(11)
Ag1 Cu2 Ag7 84.297(12)
Ag2 Cu2 Ag7 85.729(12)
C33 Cu2 Ag1 59.67(8)
C33 Cu2 Ag2 129.66(8)
C33 Cu2 Ag7 53.36(8)
C49 Cu2 Ag1 114.21(8)
C49 Cu2 Ag2 54.63(7)
C49 Cu2 Ag7 135.01(8)
C49 Cu2 C33 170.81(12)
Ag2 Cu3 Ag7 80.605(10)
Ag3 Cu3 Ag2 146.738(14)
Ag3 Cu3 Ag7 83.808(10)
Ag5 Cu3 Ag2 83.672(12)
Ag5 Cu3 Ag3 119.934(13)
Ag5 Cu3 Ag7 153.483(14)
Ag5 Cu3 Ag8 85.636(12)
Ag8 Cu3 Ag2 119.992(13)
Ag8 Cu3 Ag3 87.048(13)
Ag8 Cu3 Ag7 83.932(10)
Cu7 Cu3 Ag2 72.574(13)
Cu7 Cu3 Ag3 74.255(12)
Cu7 Cu3 Ag5 136.104(17)
Cu7 Cu3 Ag7 57.554(10)
Cu7 Cu3 Ag8 138.202(14)
C65 Cu3 Ag2 62.89(8)
C65 Cu3 Ag3 125.65(7)
C65 Cu3 Ag5 102.30(6)
C65 Cu3 Ag7 51.40(6)
C65 Cu3 Ag8 62.31(8)
C65 Cu3 Cu7 98.91(7)
C65 Cu3 C81 163.87(9)
C81 Cu3 Ag2 118.41(8)
C81 Cu3 Ag3 63.24(7)
C81 Cu3 Ag5 62.93(6)
C81 Cu3 Ag7 143.59(6)
C81 Cu3 Ag8 107.93(8)
C81 Cu3 Cu7 96.60(7)
Ag4 Cu4 Ag3 89.825(11)
Ag4 Cu4 Ag6 80.566(12)
Ag6 Cu4 Ag3 85.987(11)
C97 Cu4 Ag3 130.79(7)
C97 Cu4 Ag4 59.85(6)
C97 Cu4 Ag6 53.66(7)
C113 Cu4 Ag3 52.94(7)
C113 Cu4 Ag4 113.04(6)
C113 Cu4 Ag6 134.87(7)
C113 Cu4 C97 169.79(9)
Ag8 Cu5 Ag5 79.247(12)
C129 Cu5 Ag5 49.34(8)
C129 Cu5 Ag8 127.90(8)
C129 Cu5 C145 176.97(12)
C145 Cu5 Ag5 132.19(8)
C145 Cu5 Ag8 54.19(7)
Ag5 Cu6 Ag2 80.324(11)
Ag5 Cu6 Ag6 92.337(13)
Ag6 Cu6 Ag2 87.796(10)
C161 Cu6 Ag2 136.23(6)
C161 Cu6 Ag5 116.56(9)
C161 Cu6 Ag6 53.51(6)
C177 Cu6 Ag2 52.50(6)
C177 Cu6 Ag5 58.15(9)
C177 Cu6 Ag6 131.44(7)
C177 Cu6 C161 170.67(10)
Ag1 Cu7 Ag6 119.087(15)
Ag1 Cu7 Ag7 85.897(12)
Ag4 Cu7 Ag1 84.603(12)
Ag4 Cu7 Ag6 82.902(11)
Ag4 Cu7 Ag7 121.115(12)
Ag6 Cu7 Ag7 148.291(14)
Cu3 Cu7 Ag1 138.379(17)
Cu3 Cu7 Ag4 136.992(18)
Cu3 Cu7 Ag6 76.530(11)
Cu3 Cu7 Ag7 71.761(12)
C193 Cu7 Ag1 105.96(7)
C193 Cu7 Ag4 63.70(8)
C193 Cu7 Ag6 120.31(7)
C193 Cu7 Ag7 63.70(7)
C193 Cu7 Cu3 95.17(8)
C209 Cu7 Ag1 61.02(7)
C209 Cu7 Ag4 104.17(7)
C209 Cu7 Ag6 65.05(7)
C209 Cu7 Ag7 120.73(8)
C209 Cu7 Cu3 100.69(7)
C209 Cu7 C193 164.12(10)
Ag7 Cu8 Ag3 85.005(12)
Ag8 Cu8 Ag3 83.749(10)
Ag8 Cu8 Ag7 89.382(12)
C225 Cu8 Ag3 50.63(8)
C225 Cu8 Ag7 127.19(8)
C225 Cu8 Ag8 62.31(7)
C241 Cu8 Ag3 135.10(8)
C241 Cu8 Ag7 53.63(8)
C241 Cu8 Ag8 109.41(7)
C241 Cu8 C225 170.85(10)
Cu1 C1 Ag4 88.49(11)
C2 C1 Ag4 94.9(2)
C2 C1 Cu1 176.4(3)
C1 C2 Ag4 57.37(16)
C1 C2 C3 172.5(3)
C3 C2 Ag4 130.1(2)
C2 C3 C4 121.9(2)
C2 C3 C8 119.6(3)
C8 C3 C4 118.4(3)
C5 C4 C3 121.7(2)
C4 C5 C6 116.8(3)
C4 C5 C9 120.2(3)
C4 C5 C9A 122.8(3)
C6 C5 C9 123.0(3)
C6 C5 C9A 120.4(4)
C7 C6 C5 123.5(3)
C6 C7 C13 120.6(3)
C8 C7 C6 118.1(2)
C8 C7 C13 121.3(3)
C7 C8 C3 121.5(3)
C5 C9 C12 113.3(4)
C10 C9 C5 105.6(4)
C10 C9 C11 109.3(5)
C10 C9 C12 112.5(4)
C11 C9 C5 109.9(3)
C11 C9 C12 106.2(5)
C7 C13 C14 107.4(3)
C15 C13 C7 113.2(4)
C15 C13 C14 107.2(4)
C15 C13 C16 113.6(4)
C16 C13 C7 110.1(3)
C16 C13 C14 104.7(4)
Cu1 C17 Ag1 84.04(12)
C18 C17 Ag1 102.3(2)
C18 C17 Cu1 172.8(2)
C17 C18 C19 160.9(3)
C17 C18 C19A 173.0(3)
C24 C19 C18 113.18(18)
C24 C19 C20 120.0
C20 C19 C18 126.81(18)
C19 C24 C23 120.0
C24 C23 C29 118.9(3)
C22 C23 C24 120.0
C22 C23 C29 121.1(3)
C23 C22 C21 120.0
C22 C21 C25 118.3(3)
C20 C21 C22 120.0
C20 C21 C25 121.4(3)
C21 C20 C19 120.0
C26 C25 C21 109.0(4)
C26 C25 C27 107.6(6)
C26 C25 C28 109.9(5)
C27 C25 C21 103.8(4)
C27 C25 C28 114.0(5)
C28 C25 C21 112.3(5)
C30 C29 C23 105.1(6)
C31 C29 C23 110.6(5)
C31 C29 C30 101.9(6)
C31 C29 C32 101.3(6)
C32 C29 C23 115.0(5)
C32 C29 C30 121.9(7)
Ag7 C33 Ag1 105.91(9)
Cu2 C33 Ag1 78.45(9)
Cu2 C33 Ag7 86.80(8)
C34 C33 Ag1 103.22(18)
C34 C33 Ag7 105.6(2)
C34 C33 Cu2 166.2(2)
C33 C34 C35 174.9(3)
C34 C35 C36 118.6(2)
C40 C35 C34 121.4(2)
C40 C35 C36 120.0(2)
C37 C36 C35 120.4(3)
C36 C37 C38 118.0(3)
C36 C37 C41 120.9(3)
C36 C37 C41A 129.6(3)
C38 C37 C41 121.1(2)
C38 C37 C41A 111.1(3)
C39 C38 C37 123.0(2)
C38 C39 C40 117.9(3)
C38 C39 C45 117.7(2)
C38 C39 C45A 124.0(2)
C40 C39 C45 124.1(2)
C40 C39 C45A 117.0(2)
C35 C40 C39 120.6(2)
C42 C41 C37 109.8(3)
C42 C41 C43 108.3(4)
C42 C41 C44 109.1(4)
C43 C41 C37 106.7(3)
C44 C41 C37 114.7(3)
C44 C41 C43 108.0(4)
C46 C45 C39 105.9(4)
C46 C45 C48 108.3(4)
C47 C45 C39 109.1(3)
C47 C45 C46 111.2(5)
C47 C45 C48 112.6(5)
C48 C45 C39 109.4(4)
Cu2 C49 Ag2 85.15(10)
C50 C49 Ag2 95.66(15)
C50 C49 Cu2 172.2(2)
C49 C50 C51 176.0(3)
C52 C51 C50 121.18(19)
C52 C51 C56 119.8(2)
C56 C51 C50 119.0(2)
C53 C52 C51 120.9(2)
C52 C53 C57 119.4(2)
C54 C53 C52 118.2(3)
C54 C53 C57 122.3(3)
C53 C54 C55 122.2(2)
C54 C55 C61 120.2(2)
C56 C55 C54 118.8(2)
C56 C55 C61 120.9(2)
C55 C56 C51 120.1(2)
C53 C57 C58 107.5(3)
C59 C57 C53 111.4(3)
C59 C57 C58 104.6(4)
C60 C57 C53 110.8(3)
C60 C57 C58 109.4(3)
C60 C57 C59 112.8(4)
C62 C61 C55 112.2(2)
C62 C61 C64 109.1(3)
C63 C61 C55 109.6(2)
C63 C61 C62 106.6(3)
C63 C61 C64 109.9(3)
C64 C61 C55 109.4(2)
Ag7 C65 Ag2 100.38(9)
Ag8 C65 Ag2 143.85(8)
Ag8 C65 Ag7 105.66(9)
Cu3 C65 Ag2 78.11(8)
Cu3 C65 Ag7 92.82(9)
Cu3 C65 Ag8 76.02(8)
C66 C65 Ag2 101.15(18)
C66 C65 Ag7 99.44(13)
C66 C65 Ag8 98.84(18)
C66 C65 Cu3 167.63(17)
C65 C66 C1AA 179.4(2)
C69 C68 C1AA 120.0(2)
C68 C69 C73 122.4(2)
C70 C69 C68 118.1(2)
C70 C69 C73 119.4(2)
C69 C70 C71 123.5(2)
C70 C71 C72 117.9(2)
C70 C71 C77 119.5(2)
C72 C71 C77 122.4(2)
C71 C72 C1AA 120.0(2)
C69 C73 C76 109.1(2)
C74 C73 C69 111.8(2)
C74 C73 C75 109.7(3)
C74 C73 C76 108.22(19)
C75 C73 C69 110.11(19)
C75 C73 C76 107.8(2)
C78 C77 C71 112.2(2)
C78 C77 C79 108.00(19)
C79 C77 C71 110.7(2)
C80 C77 C71 107.14(18)
C80 C77 C78 109.0(2)
C80 C77 C79 109.8(2)
Ag5 C81 Ag3 140.35(10)
Ag5 C81 Ag6 110.14(9)
Ag6 C81 Ag3 99.97(7)
Cu3 C81 Ag3 76.80(7)
Cu3 C81 Ag5 74.55(8)
Cu3 C81 Ag6 96.92(10)
C82 C81 Ag3 104.81(18)
C82 C81 Ag5 99.60(15)
C82 C81 Ag6 91.68(18)
C82 C81 Cu3 170.9(2)
C81 C82 C83 178.7(3)
C84 C83 C82 120.8(2)
C84 C83 C88 120.6(2)
C88 C83 C82 118.6(2)
C85 C84 C83 120.7(3)
C84 C85 C86 118.3(2)
C84 C85 C89 122.1(3)
C86 C85 C89 119.6(2)
C85 C86 C87 124.0(2)
C86 C87 C88 117.2(3)
C86 C87 C93 121.2(2)
C88 C87 C93 121.6(2)
C83 C88 C87 119.2(2)
C90 C89 C85 107.8(3)
C91 C89 C85 108.2(3)
C91 C89 C90 110.7(3)
C92 C89 C85 112.0(2)
C92 C89 C90 108.6(3)
C92 C89 C91 109.5(3)
C87 C93 C95 106.5(3)
C94 C93 C87 110.3(3)
C94 C93 C95 106.7(3)
C96 C93 C87 112.8(2)
C96 C93 C94 111.8(3)
C96 C93 C95 108.4(3)
Ag6 C97 Ag4 99.96(9)
Cu4 C97 Ag4 78.06(8)
Cu4 C97 Ag6 85.99(9)
C98 C97 Ag4 102.03(15)
C98 C97 Ag6 105.16(18)
C98 C97 Cu4 168.6(2)
C97 C98 C99 176.0(3)
C100 C99 C98 119.9(2)
C104 C99 C98 120.2(2)
C104 C99 C100 119.8(2)
C101 C100 C99 120.5(2)
C100 C101 C102 117.8(2)
C100 C101 C105 122.7(2)
C102 C101 C105 119.5(3)
C103 C102 C101 123.4(3)
C102 C103 C104 118.2(2)
C102 C103 C109 122.9(2)
C104 C103 C109 118.9(2)
C103 C104 C99 120.3(2)
C101 C105 C107 109.7(2)
C106 C105 C101 110.5(3)
C106 C105 C107 108.3(3)
C106 C105 C108 111.1(3)
C108 C105 C101 112.1(3)
C108 C105 C107 105.0(3)
C110 C109 C103 110.7(2)
C110 C109 C111 108.7(2)
C110 C109 C112 109.5(3)
C111 C109 C103 108.5(2)
C112 C109 C103 112.3(2)
C112 C109 C111 107.0(2)
Cu4 C113 Ag3 87.63(10)
C114 C113 Ag3 93.35(17)
C114 C113 Cu4 171.47(19)
C113 C114 Ag3 59.49(15)
C113 C114 C115 173.1(2)
C115 C114 Ag3 126.81(16)
C116 C115 C114 120.5(2)
C120 C115 C114 119.1(2)
C120 C115 C116 120.3(2)
C117 C116 C115 120.5(2)
C116 C117 C118 117.4(2)
C116 C117 C121 120.3(2)
C118 C117 C121 122.3(2)
C119 C118 C117 123.3(2)
C118 C119 C120 117.7(2)
C118 C119 C125 120.9(2)
C120 C119 C125 121.4(2)
C115 C120 C119 120.8(2)
C122 C121 C117 111.8(3)
C122 C121 C123 106.1(3)
C123 C121 C117 111.6(3)
C124 C121 C117 110.1(2)
C124 C121 C122 110.3(3)
C124 C121 C123 106.8(4)
C126 C125 C119 107.7(2)
C126 C125 C127 108.1(3)
C127 C125 C119 110.7(2)
C128 C125 C119 112.9(2)
C128 C125 C126 109.1(3)
C128 C125 C127 108.2(2)
Cu5 C129 Ag5 91.83(9)
C130 C129 Ag5 90.1(2)
C130 C129 Cu5 175.6(3)
C129 C130 Ag5 62.22(16)
C129 C130 C131 166.4(3)
C129 C130 C281 175.6(3)
C131 C130 Ag5 131.3(2)
C281 C130 Ag5 122.0(2)
C136 C131 C130 123.84(19)
C136 C131 C132 120.0
C132 C131 C130 115.94(19)
C131 C136 C135 120.0
C136 C135 C134 120.0
C136 C135 C141 120.9(3)
C134 C135 C141 119.1(3)
C133 C134 C135 120.0
C134 C133 C132 120.0
C134 C133 C137 121.3(3)
C132 C133 C137 118.6(3)
C133 C132 C131 120.0
C133 C137 C138 113.6(6)
C133 C137 C139 110.5(5)
C133 C137 C140 110.2(5)
C139 C137 C138 109.9(6)
C140 C137 C138 106.8(6)
C140 C137 C139 105.4(6)
C135 C141 C142 109.6(4)
C135 C141 C144 108.2(4)
C143 C141 C135 112.3(3)
C143 C141 C142 106.4(4)
C143 C141 C144 113.1(4)
C144 C141 C142 107.1(4)
Cu5 C145 Ag8 83.00(10)
C146 C145 Ag8 98.32(17)
C146 C145 Cu5 177.7(2)
C145 C146 C147 175.3(3)
C148 C147 C146 120.8(2)
C152 C147 C146 119.3(2)
C152 C147 C148 119.9(2)
C149 C148 C147 121.0(2)
C148 C149 C150 118.3(2)
C148 C149 C153 123.4(2)
C150 C149 C153 118.2(2)
C151 C150 C149 122.1(2)
C150 C151 C152 118.6(2)
C150 C151 C157 120.1(3)
C150 C151 C295 123.2(3)
C152 C151 C157 121.3(3)
C152 C151 C295 118.1(3)
C151 C152 C147 120.1(2)
C149 C153 C156 111.5(2)
C154 C153 C149 109.0(2)
C154 C153 C155 109.2(2)
C154 C153 C156 107.4(2)
C155 C153 C149 111.51(19)
C155 C153 C156 108.1(2)
C151 C157 C158 114.5(3)
C151 C157 C159 109.0(3)
C159 C157 C158 105.6(4)
C160 C157 C151 108.3(4)
C160 C157 C158 108.4(4)
C160 C157 C159 111.1(4)
Cu6 C161 Ag6 86.28(8)
C162 C161 Ag6 92.42(16)
C162 C161 Cu6 172.4(3)
C161 C162 Ag6 60.63(13)
C161 C162 C163 173.9(2)
C163 C162 Ag6 124.91(16)
C164 C163 C162 119.9(3)
C164 C163 C168 119.5(2)
C168 C163 C162 120.5(2)
C163 C164 C165 119.9(3)
C164 C165 C169 126.2(4)
C164 C165 C299 110.3(4)
C166 C165 C164 118.1(3)
C166 C165 C169 115.7(3)
C166 C165 C299 130.9(4)
C165 C166 C167 123.3(3)
C166 C167 C173 120.2(3)
C168 C167 C166 117.0(3)
C168 C167 C173 122.7(3)
C167 C168 C163 122.1(3)
C165 C169 C170 108.2(5)
C165 C169 C171 108.4(4)
C171 C169 C170 104.4(4)
C172 C169 C165 113.7(3)
C172 C169 C170 108.2(5)
C172 C169 C171 113.4(6)
C167 C173 C174 111.5(3)
C175 C173 C167 110.0(3)
C175 C173 C174 104.7(4)
C176 C173 C167 111.7(4)
C176 C173 C174 109.5(3)
C176 C173 C175 109.2(3)
Ag2 C177 Ag5 102.71(9)
Cu6 C177 Ag2 88.27(8)
Cu6 C177 Ag5 81.51(9)
C178 C177 Ag2 105.05(15)
C178 C177 Ag5 96.43(19)
C178 C177 Cu6 166.63(17)
C177 C178 C179 173.6(2)
C180 C179 C178 119.8(2)
C180 C179 C184 119.6(2)
C184 C179 C178 120.5(2)
C181 C180 C179 120.9(3)
C180 C181 C182 118.4(2)
C180 C181 C185 119.6(3)
C182 C181 C185 122.0(2)
C181 C182 C183 122.4(2)
C182 C183 C189 122.1(2)
C184 C183 C182 117.6(2)
C184 C183 C189 120.2(2)
C183 C184 C179 121.1(2)
C186 C185 C181 112.1(3)
C186 C185 C187 108.8(3)
C186 C185 C188 108.5(2)
C187 C185 C181 109.8(2)
C187 C185 C188 108.7(3)
C188 C185 C181 108.9(2)
C183 C189 C191 108.4(2)
C183 C189 C192 110.39(19)
C190 C189 C183 112.6(2)
C190 C189 C191 107.54(19)
C190 C189 C192 109.1(2)
C192 C189 C191 108.7(2)
Ag3 C193 Ag7 103.97(9)
Ag4 C193 Ag3 105.68(7)
Ag4 C193 Ag7 140.11(11)
Cu7 C193 Ag3 96.29(8)
Cu7 C193 Ag4 74.38(9)
Cu7 C193 Ag7 76.41(8)
C194 C193 Ag3 94.18(17)
C194 C193 Ag4 100.87(17)
C194 C193 Ag7 102.96(16)
C194 C193 Cu7 169.3(2)
C193 C194 C195 177.6(2)
C196 C195 C194 119.1(2)
C196 C195 C200 120.5(2)
C200 C195 C194 120.3(2)
C195 C196 C197 121.0(3)
C196 C197 C201 119.4(3)
C198 C197 C196 117.2(2)
C198 C197 C201 123.4(2)
C197 C198 C199 123.5(2)
C198 C199 C205 119.9(2)
C200 C199 C198 117.7(2)
C200 C199 C205 122.4(2)
C199 C200 C195 120.0(2)
C197 C201 C203 108.1(2)
C202 C201 C197 111.9(3)
C202 C201 C203 102.4(3)
C204 C201 C197 114.4(3)
C204 C201 C202 112.4(3)
C204 C201 C203 106.7(3)
C206 C205 C199 109.6(3)
C207 C205 C199 109.5(2)
C207 C205 C206 108.8(3)
C208 C205 C199 112.1(2)
C208 C205 C206 108.9(3)
C208 C205 C207 107.9(3)
Ag1 C209 Ag2 108.19(9)
Ag1 C209 Ag6 139.93(10)
Ag2 C209 Ag6 102.43(8)
Cu7 C209 Ag1 77.34(7)
Cu7 C209 Ag2 94.20(10)
Cu7 C209 Ag6 75.21(9)
C210 C209 Ag1 95.71(16)
C210 C209 Ag2 94.39(17)
C210 C209 Ag6 107.22(16)
C210 C209 Cu7 170.3(2)
C209 C210 C211 176.6(3)
C212 C211 C210 120.4(2)
C212 C211 C216 121.0(3)
C216 C211 C210 118.5(2)
C213 C212 C211 120.8(2)
C212 C213 C214 117.7(3)
C212 C213 C217 117.3(3)
C212 C213 C303 124.4(3)
C214 C213 C217 125.0(3)
C214 C213 C303 117.6(3)
C215 C214 C213 123.1(3)
C214 C215 C216 117.5(2)
C214 C215 C221 120.8(3)
C216 C215 C221 121.7(3)
C211 C216 C215 119.8(3)
C218 C217 C213 105.6(5)
C218 C217 C220 103.8(5)
C219 C217 C213 109.9(4)
C219 C217 C218 111.9(6)
C219 C217 C220 108.2(5)
C220 C217 C213 117.3(5)
C215 C221 C222 111.1(3)
C215 C221 C223 110.8(3)
C215 C221 C224 113.1(3)
C223 C221 C222 110.9(3)
C224 C221 C222 104.0(3)
C224 C221 C223 106.6(3)
Ag3 C225 Ag8 105.67(10)
Cu8 C225 Ag3 91.64(10)
Cu8 C225 Ag8 75.64(8)
C226 C225 Ag3 94.69(16)
C226 C225 Ag8 104.88(15)
C226 C225 Cu8 173.2(2)
C225 C226 C227 174.4(3)
C228 C227 C226 120.2(2)
C228 C227 C232 119.5(2)
C232 C227 C226 120.22(19)
C227 C228 C229 120.3(2)
C228 C229 C233 118.8(2)
C230 C229 C228 118.3(2)
C230 C229 C233 122.8(2)
C231 C230 C229 123.2(2)
C230 C231 C232 117.8(3)
C230 C231 C237 121.4(2)
C232 C231 C237 120.7(2)
C231 C232 C227 120.9(2)
C234 C233 C229 112.3(3)
C234 C233 C235 106.5(3)
C234 C233 C236 109.3(2)
C235 C233 C229 109.2(2)
C235 C233 C236 109.3(3)
C236 C233 C229 110.2(2)
C238 C237 C231 108.0(2)
C238 C237 C239 110.3(2)
C238 C237 C240 109.1(3)
C239 C237 C231 110.8(2)
C239 C237 C240 106.9(2)
C240 C237 C231 111.8(2)
Cu8 C241 Ag7 87.12(8)
C242 C241 Ag7 89.89(19)
C242 C241 Cu8 171.9(2)
C241 C242 Ag7 62.61(15)
C241 C242 C243 175.9(3)
C243 C242 Ag7 120.69(19)
C244 C243 C242 119.1(2)
C248 C243 C242 120.4(3)
C248 C243 C244 120.4(2)
C245 C244 C243 121.0(2)
C244 C245 C246 117.2(3)
C244 C245 C249 121.5(2)
C246 C245 C249 121.4(2)
C247 C246 C245 123.6(2)
C246 C247 C248 118.1(3)
C246 C247 C253 122.8(3)
C248 C247 C253 119.1(3)
C243 C248 C247 119.8(3)
C245 C249 C251 111.3(3)
C250 C249 C245 112.6(2)
C250 C249 C251 106.5(3)
C250 C249 C252 108.3(3)
C252 C249 C245 108.7(3)
C252 C249 C251 109.4(3)
C247 C253 C255 109.3(3)
C254 C253 C247 109.0(3)
C254 C253 C255 107.0(4)
C254 C253 C256 117.1(4)
C256 C253 C247 109.7(3)
C256 C253 C255 104.5(3)
C281 C282 C283 120.0
C282 C281 C130 123.6(2)
C286 C281 C130 116.4(2)
C286 C281 C282 120.0
C281 C286 C285 120.0
C286 C285 C291 123.4(4)
C284 C285 C286 120.0
C284 C285 C291 115.5(4)
C285 C284 C283 120.0
C282 C283 C287 120.9(2)
C284 C283 C282 120.0
C284 C283 C287 119.1(2)
C288 C287 C283 112.6(5)
C288 C287 C289 105.0(6)
C288 C287 C290 111.9(5)
C289 C287 C283 111.4(5)
C289 C287 C290 107.4(6)
C290 C287 C283 108.4(5)
C292 C291 C285 115.2(6)
C293 C291 C285 107.8(5)
C293 C291 C292 108.1(9)
C293 C291 C294 112.2(8)
C294 C291 C285 103.8(7)
C294 C291 C292 109.8(8)
C296 C295 C151 107.4(4)
C296 C295 C297 113.7(5)
C297 C295 C151 106.5(4)
C298 C295 C151 113.8(5)
C298 C295 C296 108.0(6)
C298 C295 C297 107.7(6)
C300 C299 C165 106.8(7)
C300 C299 C301 109.8(7)
C300 C299 C302 109.2(7)
C301 C299 C165 118.1(7)
C302 C299 C165 108.8(5)
C302 C299 C301 104.0(8)
C304 C303 C213 108.6(4)
C305 C303 C213 114.5(4)
C305 C303 C304 110.0(4)
C305 C303 C306 108.9(4)
C306 C303 C213 105.9(3)
C306 C303 C304 108.8(4)
C5 C9A C10A 109.3(7)
C5 C9A C11A 116.6(5)
C5 C9A C12A 109.0(6)
C10A C9A C12A 104.5(7)
C11A C9A C10A 107.7(7)
C11A C9A C12A 109.0(8)
C18 C19A C24A 123.7(2)
C18 C19A C20A 115.6(2)
C24A C19A C20A 120.0
C19A C24A C23A 120.0
C24A C23A C29A 126.5(4)
C22A C23A C24A 120.0
C22A C23A C29A 112.8(4)
C23A C22A C21A 120.0
C22A C21A C20A 120.0
C22A C21A C25A 119.8(4)
C20A C21A C25A 120.1(4)
C21A C20A C19A 120.0
C26A C25A C21A 113.0(6)
C26A C25A C27A 104.3(7)
C27A C25A C21A 109.0(6)
C28A C25A C21A 108.8(6)
C28A C25A C26A 114.0(6)
C28A C25A C27A 107.3(7)
C23A C29A C30A 113.4(6)
C23A C29A C31A 110.0(7)
C23A C29A C32A 113.0(7)
C31A C29A C30A 110.4(8)
C32A C29A C30A 98.5(7)
C32A C29A C31A 111.1(7)
C37 C41A C42A 103.0(7)
C37 C41A C43A 116.4(7)
C37 C41A C44A 102.4(5)
C42A C41A C43A 100.1(10)
C44A C41A C42A 121.1(9)
C44A C41A C43A 114.1(9)
C46A C45A C39 114.8(4)
C47A C45A C39 108.3(4)
C47A C45A C46A 104.0(5)
C47A C45A C48A 108.0(5)
C48A C45A C39 114.1(4)
C48A C45A C46A 107.0(4)
C68 C1AA C66 119.7(2)
C72 C1AA C66 119.8(2)
C72 C1AA C68 120.5(2)
Cl9 C277 Cl10 116.1(2)
Cl12 C278 Cl11 113.4(5)
Cl8 C276 Cl7 113.6(5)
Cl6 C275 Cl5 114.1(3)
Cl3 C274 Cl4 107.7(4)
Cl1 C273 Cl2 108.7(4)
Cl14 C279 Cl13 101.9(6)
Cl15 C280 Cl16 102.0(2)

loop_
_geom_bond_atom_site_label_1
_geom_bond_atom_site_label_2
_geom_bond_distance
Ag1 Cu1 2.7763(5)
Ag1 Cu2 2.7383(4)
Ag1 Cu7 2.7369(5)
Ag1 C17 2.254(3)
Ag1 C33 2.412(3)
Ag1 C209 2.454(2)
Ag2 Cu2 2.8788(3)
Ag2 Cu3 2.8958(5)
Ag2 Cu6 2.9354(4)
Ag2 C49 2.356(2)
Ag2 C65 2.634(3)
Ag2 C177 2.3300(19)
Ag2 C209 2.538(2)
Ag3 Cu3 2.8517(4)
Ag3 Cu4 2.9191(4)
Ag3 Cu8 3.0416(4)
Ag3 C81 2.615(2)
Ag3 C113 2.331(2)
Ag3 C114 2.701(3)
Ag3 C193 2.516(2)
Ag3 C225 2.352(2)
Ag4 Cu1 2.8737(5)
Ag4 Cu4 2.7424(4)
Ag4 Cu7 2.6880(4)
Ag4 C1 2.236(3)
Ag4 C2 2.646(3)
Ag4 C97 2.424(2)
Ag4 C193 2.502(3)
Ag5 Cu3 2.6824(3)
Ag5 Cu5 2.9898(5)
Ag5 Cu6 2.8376(5)
Ag5 C81 2.478(2)
Ag5 C129 2.269(3)
Ag5 C130 2.565(2)
Ag5 C177 2.437(3)
Ag6 Cu4 2.8947(4)
Ag6 Cu6 2.8894(4)
Ag6 Cu7 2.8186(4)
Ag6 C81 2.561(2)
Ag6 C97 2.337(2)
Ag6 C161 2.328(2)
Ag6 C162 2.669(2)
Ag6 C209 2.643(2)
Ag7 Cu2 2.9082(5)
Ag7 Cu3 3.1811(3)
Ag7 Cu7 2.8266(4)
Ag7 Cu8 2.9319(4)
Ag7 C33 2.337(3)
Ag7 C65 2.4891(19)
Ag7 C193 2.607(2)
Ag7 C241 2.364(3)
Ag7 C242 2.662(2)
Ag8 Cu3 2.7178(5)
Ag8 Cu5 2.7588(4)
Ag8 Cu8 2.6930(4)
Ag8 C65 2.480(3)
Ag8 C145 2.254(2)
Ag8 C225 2.461(2)
Cu1 C1 1.865(3)
Cu1 C17 1.872(3)
Cu2 C33 1.866(2)
Cu2 C49 1.866(2)
Cu3 Cu7 2.5914(5)
Cu3 C65 1.862(2)
Cu3 C81 1.881(2)
Cu4 C97 1.879(3)
Cu4 C113 1.855(3)
Cu5 C129 1.876(3)
Cu5 C145 1.889(3)
Cu6 C161 1.869(2)
Cu6 C177 1.857(2)
Cu7 C193 1.865(2)
Cu7 C209 1.864(3)
Cu8 C225 1.862(2)
Cu8 C241 1.857(2)
C1 C2 1.235(5)
C2 C3 1.406(4)
C3 C4 1.410(4)
C3 C8 1.407(3)
C4 C5 1.374(5)
C5 C6 1.406(4)
C5 C9 1.541(6)
C5 C9A 1.458(7)
C6 C7 1.385(4)
C7 C8 1.361(5)
C7 C13 1.539(4)
C9 C10 1.511(8)
C9 C11 1.533(8)
C9 C12 1.558(7)
C13 C14 1.561(6)
C13 C15 1.484(7)
C13 C16 1.515(7)
C17 C18 1.180(5)
C18 C19 1.557(4)
C18 C19A 1.390(5)
C19 C24 1.3900
C19 C20 1.3900
C24 C23 1.3900
C23 C22 1.3900
C23 C29 1.574(7)
C22 C21 1.3900
C21 C20 1.3900
C21 C25 1.613(6)
C25 C26 1.528(9)
C25 C27 1.544(9)
C25 C28 1.579(8)
C29 C30 1.553(11)
C29 C31 1.534(9)
C29 C32 1.546(9)
C33 C34 1.247(3)
C34 C35 1.419(3)
C35 C36 1.419(3)
C35 C40 1.382(4)
C36 C37 1.373(3)
C37 C38 1.405(4)
C37 C41 1.584(5)
C37 C41A 1.493(7)
C38 C39 1.383(4)
C39 C40 1.398(3)
C39 C45 1.563(5)
C39 C45A 1.572(5)
C41 C42 1.524(6)
C41 C43 1.537(7)
C41 C44 1.527(6)
C45 C46 1.525(6)
C45 C47 1.515(6)
C45 C48 1.535(8)
C49 C50 1.217(3)
C50 C51 1.442(3)
C51 C52 1.397(4)
C51 C56 1.400(3)
C52 C53 1.391(4)
C53 C54 1.383(3)
C53 C57 1.544(4)
C54 C55 1.401(4)
C55 C56 1.387(3)
C55 C61 1.538(3)
C57 C58 1.557(5)
C57 C59 1.529(6)
C57 C60 1.484(6)
C61 C62 1.526(4)
C61 C63 1.514(5)
C61 C64 1.527(4)
C65 C66 1.251(3)
C66 C1AA 1.418(3)
C68 C69 1.398(3)
C68 C1AA 1.406(4)
C69 C70 1.382(4)
C69 C73 1.536(4)
C70 C71 1.398(4)
C71 C72 1.398(3)
C71 C77 1.535(4)
C72 C1AA 1.401(3)
C73 C74 1.513(4)
C73 C75 1.531(3)
C73 C76 1.543(4)
C77 C78 1.522(4)
C77 C79 1.529(3)
C77 C80 1.521(3)
C81 C82 1.208(3)
C82 C83 1.449(3)
C83 C84 1.388(3)
C83 C88 1.410(4)
C84 C85 1.376(3)
C85 C86 1.382(4)
C85 C89 1.560(4)
C86 C87 1.384(4)
C87 C88 1.419(3)
C87 C93 1.527(5)
C89 C90 1.545(5)
C89 C91 1.504(5)
C89 C92 1.487(6)
C93 C94 1.510(5)
C93 C95 1.576(5)
C93 C96 1.503(4)
C97 C98 1.221(4)
C98 C99 1.433(4)
C99 C100 1.410(3)
C99 C104 1.400(3)
C100 C101 1.374(4)
C101 C102 1.399(4)
C101 C105 1.549(4)
C102 C103 1.378(3)
C103 C104 1.385(4)
C103 C109 1.543(3)
C105 C106 1.492(5)
C105 C107 1.556(4)
C105 C108 1.536(5)
C109 C110 1.515(4)
C109 C111 1.542(4)
C109 C112 1.525(5)
C113 C114 1.235(4)
C114 C115 1.442(4)
C115 C116 1.401(3)
C115 C120 1.383(4)
C116 C117 1.389(4)
C117 C118 1.403(4)
C117 C121 1.537(4)
C118 C119 1.385(3)
C119 C120 1.396(4)
C119 C125 1.544(4)
C121 C122 1.501(5)
C121 C123 1.520(5)
C121 C124 1.457(5)
C125 C126 1.513(4)
C125 C127 1.528(5)
C125 C128 1.510(4)
C129 C130 1.193(4)
C130 C131 1.443(3)
C130 C281 1.465(4)
C131 C136 1.3900
C131 C132 1.3900
C136 C135 1.3900
C135 C134 1.3900
C135 C141 1.514(5)
C134 C133 1.3900
C133 C132 1.3900
C133 C137 1.524(7)
C137 C138 1.545(7)
C137 C139 1.542(8)
C137 C140 1.534(8)
C141 C142 1.567(7)
C141 C143 1.512(7)
C141 C144 1.518(6)
C145 C146 1.214(4)
C146 C147 1.446(3)
C147 C148 1.405(3)
C147 C152 1.394(3)
C148 C149 1.364(3)
C149 C150 1.412(3)
C149 C153 1.543(3)
C150 C151 1.383(4)
C151 C152 1.394(4)
C151 C157 1.519(4)
C151 C295 1.591(6)
C153 C154 1.527(4)
C153 C155 1.539(3)
C153 C156 1.547(4)
C157 C158 1.530(6)
C157 C159 1.519(6)
C157 C160 1.516(7)
C161 C162 1.210(4)
C162 C163 1.446(4)
C163 C164 1.389(4)
C163 C168 1.394(4)
C164 C165 1.418(5)
C165 C166 1.376(5)
C165 C169 1.510(6)
C165 C299 1.586(9)
C166 C167 1.399(5)
C167 C168 1.383(4)
C167 C173 1.536(5)
C169 C170 1.553(7)
C169 C171 1.538(8)
C169 C172 1.503(7)
C173 C174 1.560(6)
C173 C175 1.529(5)
C173 C176 1.507(5)
C177 C178 1.245(3)
C178 C179 1.421(3)
C179 C180 1.398(4)
C179 C184 1.405(4)
C180 C181 1.387(4)
C181 C182 1.388(4)
C181 C185 1.546(4)
C182 C183 1.421(4)
C183 C184 1.381(3)
C183 C189 1.532(4)
C185 C186 1.512(4)
C185 C187 1.539(5)
C185 C188 1.543(4)
C189 C190 1.528(3)
C189 C191 1.544(4)
C189 C192 1.534(3)
C193 C194 1.230(3)
C194 C195 1.430(3)
C195 C196 1.394(3)
C195 C200 1.406(4)
C196 C197 1.396(3)
C197 C198 1.384(4)
C197 C201 1.550(4)
C198 C199 1.418(4)
C199 C200 1.384(3)
C199 C205 1.540(4)
C201 C202 1.497(6)
C201 C203 1.603(5)
C201 C204 1.482(4)
C205 C206 1.526(4)
C205 C207 1.522(5)
C205 C208 1.517(4)
C209 C210 1.230(4)
C210 C211 1.447(4)
C211 C212 1.383(4)
C211 C216 1.397(3)
C212 C213 1.374(4)
C213 C214 1.411(4)
C213 C217 1.545(7)
C213 C303 1.553(6)
C214 C215 1.387(4)
C215 C216 1.404(4)
C215 C221 1.505(4)
C217 C218 1.535(8)
C217 C219 1.522(8)
C217 C220 1.542(8)
C221 C222 1.549(5)
C221 C223 1.520(5)
C221 C224 1.514(6)
C225 C226 1.238(3)
C226 C227 1.417(3)
C227 C228 1.397(3)
C227 C232 1.407(4)
C228 C229 1.401(3)
C229 C230 1.389(4)
C229 C233 1.546(3)
C230 C231 1.385(3)
C231 C232 1.395(3)
C231 C237 1.546(4)
C233 C234 1.498(4)
C233 C235 1.519(5)
C233 C236 1.519(5)
C237 C238 1.509(5)
C237 C239 1.526(4)
C237 C240 1.538(3)
C241 C242 1.229(3)
C242 C243 1.442(3)
C243 C244 1.401(4)
C243 C248 1.381(4)
C244 C245 1.386(3)
C245 C246 1.403(4)
C245 C249 1.537(5)
C246 C247 1.367(5)
C247 C248 1.418(4)
C247 C253 1.539(4)
C249 C250 1.526(4)
C249 C251 1.543(5)
C249 C252 1.535(4)
C253 C254 1.460(6)
C253 C255 1.570(6)
C253 C256 1.493(6)
C282 C281 1.3900
C282 C283 1.3900
C281 C286 1.3900
C286 C285 1.3900
C285 C284 1.3900
C285 C291 1.597(8)
C284 C283 1.3900
C283 C287 1.561(8)
C287 C288 1.539(8)
C287 C289 1.547(8)
C287 C290 1.547(9)
C291 C292 1.550(11)
C291 C293 1.532(11)
C291 C294 1.540(10)
C295 C296 1.527(8)
C295 C297 1.529(10)
C295 C298 1.523(9)
C299 C300 1.527(9)
C299 C301 1.538(10)
C299 C302 1.538(11)
C303 C304 1.549(6)
C303 C305 1.520(7)
C303 C306 1.530(6)
C9A C10A 1.530(9)
C9A C11A 1.530(10)
C9A C12A 1.549(9)
C19A C24A 1.3900
C19A C20A 1.3900
C24A C23A 1.3900
C23A C22A 1.3900
C23A C29A 1.484(8)
C22A C21A 1.3900
C21A C20A 1.3900
C21A C25A 1.560(9)
C25A C26A 1.537(9)
C25A C27A 1.539(10)
C25A C28A 1.524(8)
C29A C30A 1.546(9)
C29A C31A 1.546(9)
C29A C32A 1.530(10)
C41A C42A 1.533(10)
C41A C43A 1.541(12)
C41A C44A 1.529(11)
C45A C46A 1.528(7)
C45A C47A 1.522(7)
C45A C48A 1.524(6)
Cl9 C277 1.709(4)
Cl10 C277 1.777(4)
Cl11 C278 1.761(7)
Cl12 C278 1.716(10)
Cl7 C276 1.774(8)
Cl8 C276 1.771(9)
Cl5 C275 1.766(5)
Cl6 C275 1.739(4)
Cl3 C274 1.762(7)
Cl4 C274 1.814(8)
Cl1 C273 1.748(6)
Cl2 C273 1.770(6)
Cl13 C279 1.786(10)
Cl14 C279 1.764(11)
Cl15 C280 1.815(5)
Cl16 C280 1.915(4)
